data_4349039
loop_
_publ_author_name
'Horii, Yoji'
'Katoh, Keiichi'
'Cosquer, Goulven'
'Breedlove, Brian K.'
'Yamashita, Masahiro'

_publ_section_title
;
 Weak Dy<sup>III</sup>-Dy<sup>III</sup> Interactions in
 Dy<sup>III</sup>-Phthalocyaninato Multiple-Decker Single-Molecule Magnets
 Effectively Suppress Magnetic Relaxation.
;
_journal_issue 22
_journal_name_full 'Inorganic chemistry'
_journal_page_first 11782
_journal_page_last 11790
_journal_paper_doi 10.1021/acs.inorgchem.6b01870
_journal_volume 55
_journal_year 2016
_chemical_formula_sum 'C390 H384 Cd2 Cl9 Dy2 N65 O32 Y2'
_chemical_formula_weight 7540.4659
_space_group_crystal_system triclinic
_space_group_IT_number 2
_space_group_name_Hall '-P 1'
_space_group_name_H-M_alt 'P -1'
_atom_sites_solution_hydrogens geom
_audit_creation_method SHELXL-2014/7
_cell_angle_alpha 86.578(6)
_cell_angle_beta 68.741(6)
_cell_angle_gamma 89.926(7)
_cell_formula_units_Z 2
_cell_length_a 25.601(5)
_cell_length_b 25.899(6)
_cell_length_c 29.539(6)
_cell_measurement_reflns_used 30600
_cell_measurement_temperature 103
_cell_measurement_theta_max 27.5126
_cell_measurement_theta_min 3.0227
_cell_volume 18216(7)
_computing_structure_refinement 'SHELXL-2014/7 (Sheldrick, 2014)'
_diffrn_ambient_temperature 103
_diffrn_measured_fraction_theta_full 0.978
_diffrn_measured_fraction_theta_max 0.958
_diffrn_measurement_device_type CCD
_diffrn_measurement_method dtprofit.ref
_diffrn_radiation_type MoK\a
_diffrn_radiation_wavelength 0.71075
_diffrn_reflns_av_R_equivalents 0.0815
_diffrn_reflns_av_unetI/netI 0.1189
_diffrn_reflns_Laue_measured_fraction_full 0.978
_diffrn_reflns_Laue_measured_fraction_max 0.958
_diffrn_reflns_limit_h_max 33
_diffrn_reflns_limit_h_min -33
_diffrn_reflns_limit_k_max 33
_diffrn_reflns_limit_k_min -33
_diffrn_reflns_limit_l_max 38
_diffrn_reflns_limit_l_min -38
_diffrn_reflns_number 197511
_diffrn_reflns_point_group_measured_fraction_full 0.978
_diffrn_reflns_point_group_measured_fraction_max 0.958
_diffrn_reflns_theta_full 25.242
_diffrn_reflns_theta_max 27.500
_diffrn_reflns_theta_min 4.009
_diffrn_source Mo
_exptl_absorpt_coefficient_mu 0.973
_exptl_absorpt_correction_T_max 1.0000
_exptl_absorpt_correction_T_min 0.8743
_exptl_absorpt_correction_type multi-scan
_exptl_crystal_colour Red
_exptl_crystal_density_diffrn 1.375
_exptl_crystal_description Prism
_exptl_crystal_F_000 7020
_exptl_crystal_size_max 0.143
_exptl_crystal_size_mid 0.096
_exptl_crystal_size_min 0.073
_refine_diff_density_max 1.933
_refine_diff_density_min -1.421
_refine_diff_density_rms 0.122
_refine_ls_extinction_method none
_refine_ls_goodness_of_fit_ref 1.131
_refine_ls_hydrogen_treatment mixed
_refine_ls_matrix_type full
_refine_ls_number_parameters 4587
_refine_ls_number_reflns 80195
_refine_ls_number_restraints 1789
_refine_ls_restrained_S_all 1.127
_refine_ls_R_factor_all 0.1574
_refine_ls_R_factor_gt 0.1082
_refine_ls_shift/su_max 0.126
_refine_ls_shift/su_mean 0.000
_refine_ls_structure_factor_coef Fsqd
_refine_ls_weighting_details 'w=1/[\s^2^(Fo^2^)+(0.0662P)^2^+82.1882P] where P=(Fo^2^+2Fc^2^)/3'
_refine_ls_weighting_scheme calc
_refine_ls_wR_factor_gt 0.2150
_refine_ls_wR_factor_ref 0.2483
_reflns_Friedel_coverage 0.000
_reflns_number_gt 52665
_reflns_number_total 80195
_reflns_threshold_expression 'I > 2\s(I)'
_cod_data_source_file ic6b01870_si_003.cif
_cod_data_source_block DyCdY
_cod_database_code 4349039
_shelx_shelxl_version_number 2014/7
_shelx_space_group_comment
;
The symmetry employed for this shelxl refinement is uniquely defined
by the following loop, which should always be used as a source of
symmetry information in preference to the above space-group names.
They are only intended as comments.
;

loop_
_space_group_symop_operation_xyz
'x, y, z'
'-x, -y, -z'

loop_
_atom_site_label
_atom_site_type_symbol
_atom_site_fract_x
_atom_site_fract_y
_atom_site_fract_z
_atom_site_U_iso_or_equiv
_atom_site_adp_type
_atom_site_occupancy
_atom_site_site_symmetry_order
_atom_site_calc_flag
_atom_site_refinement_flags_posn
_atom_site_refinement_flags_adp
_atom_site_refinement_flags_occupancy
_atom_site_disorder_assembly
_atom_site_disorder_group
Dy1 Dy 0.13266(2) 0.39423(2) 0.36868(2) 0.03258(10) Uani 1 1 d . U . . .
Cd1 Cd 0.17996(2) 0.41053(2) 0.24887(2) 0.02866(13) Uani 1 1 d . U . . .
Y1 Y 0.22954(3) 0.42332(2) 0.12816(3) 0.02456(15) Uani 1 1 d . U . . .
O1 O 0.1613(2) 0.6836(2) 0.4483(2) 0.0459(14) Uani 1 1 d . U . . .
O2 O 0.4083(2) 0.3229(2) 0.4360(2) 0.0442(14) Uani 1 1 d . U . . .
O3 O 0.4136(2) 0.4218(2) 0.4350(2) 0.0491(15) Uani 1 1 d . U . . .
O4 O -0.1991(2) 0.4484(2) 0.4441(2) 0.0455(14) Uani 1 1 d . U . . .
O5 O -0.1991(2) 0.3510(2) 0.4284(2) 0.0442(14) Uani 1 1 d . U . . .
O6 O 0.0486(3) 0.0860(2) 0.4302(2) 0.0479(15) Uani 1 1 d . U . . .
O7 O 0.1506(3) 0.0832(2) 0.4262(3) 0.0568(18) Uani 1 1 d . U . . .
O8 O 0.4033(2) 0.22656(19) 0.3160(2) 0.0365(13) Uani 1 1 d . U . . .
O9 O 0.4487(2) 0.3153(2) 0.3152(2) 0.0398(13) Uani 1 1 d . U . . .
O10 O 0.0702(2) 0.11162(19) 0.3034(2) 0.0419(14) Uani 1 1 d . U . . .
O11 O -0.0220(2) 0.15493(19) 0.3085(2) 0.0390(13) Uani 1 1 d . U . . .
O12 O 0.2353(2) 0.69487(19) 0.3241(2) 0.0352(12) Uani 1 1 d . U . . .
O13 O 0.3277(2) 0.65240(19) 0.3203(2) 0.0361(13) Uani 1 1 d . U . . .
O14 O -0.1438(2) 0.4915(2) 0.3180(2) 0.0434(14) Uani 1 1 d . U . . .
O15 O -0.1008(2) 0.5795(2) 0.3225(3) 0.0496(16) Uani 1 1 d . U . . .
O16 O 0.0584(3) 0.6860(2) 0.4531(2) 0.0485(15) Uani 1 1 d . U . . .
N1 N 0.0161(3) 0.2973(2) 0.4176(2) 0.0373(15) Uani 1 1 d . U . . .
N2 N 0.1928(3) 0.3849(2) 0.4130(3) 0.0388(15) Uani 1 1 d . U . . .
N3 N 0.1154(3) 0.4632(2) 0.4204(2) 0.0369(14) Uani 1 1 d . U . . .
N4 N 0.1133(3) 0.3116(2) 0.4109(2) 0.0363(14) Uani 1 1 d . U . . .
N5 N 0.0361(3) 0.3896(2) 0.4178(3) 0.0372(14) Uani 1 1 d . U . . .
N6 N 0.2090(3) 0.4757(3) 0.4234(3) 0.0388(15) Uani 1 1 d . U . . .
N7 N 0.0182(3) 0.4816(2) 0.4323(2) 0.0374(15) Uani 1 1 d . U . . .
N8 N 0.2031(3) 0.2911(2) 0.4185(2) 0.0375(15) Uani 1 1 d . U . . .
N9 N 0.2030(3) 0.2806(2) 0.2997(2) 0.0331(14) Uani 1 1 d . U . . .
N10 N 0.2831(2) 0.4472(2) 0.3044(2) 0.0329(15) Uani 1 1 d . U . . .
N11 N 0.1256(3) 0.3372(2) 0.3018(2) 0.0326(13) Uani 1 1 d . U . . .
N12 N 0.0324(3) 0.3610(2) 0.3042(2) 0.0329(14) Uani 1 1 d . U . . .
N13 N 0.1892(2) 0.4709(2) 0.3085(2) 0.0319(12) Uani 1 1 d . U . . .
N14 N 0.0879(2) 0.4360(2) 0.3089(2) 0.0313(12) Uani 1 1 d . U . . .
N15 N 0.2269(3) 0.3718(2) 0.3015(2) 0.0327(12) Uani 1 1 d . U . . .
N16 N 0.1103(2) 0.5269(2) 0.3140(2) 0.0298(14) Uani 1 1 d . U . . .
N17 N 0.1362(2) 0.3870(2) 0.1860(2) 0.0293(12) Uani 1 1 d . U . . .
N18 N 0.3294(2) 0.3678(2) 0.1856(2) 0.0291(14) Uani 1 1 d . U . . .
N19 N 0.0800(2) 0.4642(2) 0.1922(2) 0.0309(14) Uani 1 1 d . U . . .
N20 N 0.2750(2) 0.4460(2) 0.1878(2) 0.0294(12) Uani 1 1 d . U . . .
N21 N 0.1741(2) 0.4848(2) 0.1904(2) 0.0281(12) Uani 1 1 d . U . . .
N22 N 0.2374(2) 0.3479(2) 0.1831(2) 0.0291(12) Uani 1 1 d . U . . .
N23 N 0.1579(2) 0.2950(2) 0.1835(2) 0.0286(14) Uani 1 1 d . U . . .
N24 N 0.2512(2) 0.5376(2) 0.1943(2) 0.0281(13) Uani 1 1 d . U . . .
N25 N 0.1285(2) 0.3844(2) 0.0714(2) 0.0305(14) Uani 1 1 d . U . . .
N26 N 0.3014(2) 0.3080(2) 0.0656(2) 0.0251(13) Uani 1 1 d . U . . .
N27 N 0.2046(3) 0.5520(2) 0.0772(2) 0.0319(14) Uani 1 1 d . U . . .
N28 N 0.1771(2) 0.4608(2) 0.0828(2) 0.0265(12) Uani 1 1 d . U . . .
N29 N 0.2180(2) 0.3597(2) 0.0776(2) 0.0289(13) Uani 1 1 d . U . . .
N30 N 0.2805(2) 0.4983(2) 0.0835(2) 0.0277(13) Uani 1 1 d . U . . .
N31 N 0.3761(2) 0.4746(2) 0.0745(2) 0.0280(13) Uani 1 1 d . U . . .
N32 N 0.3201(2) 0.3969(2) 0.0786(2) 0.0266(12) Uani 1 1 d . U . . .
C1 C 0.0669(3) 0.2814(3) 0.4154(3) 0.0361(17) Uani 1 1 d . U . . .
C2 C 0.1534(3) 0.2787(3) 0.4159(3) 0.0372(18) Uani 1 1 d . U . . .
C3 C 0.1608(4) 0.1776(3) 0.4229(3) 0.0412(19) Uani 1 1 d . U . . .
C4 C 0.0473(3) 0.1805(3) 0.4242(3) 0.0385(18) Uani 1 1 d . U . . .
C5 C 0.1342(3) 0.2247(3) 0.4204(3) 0.0367(17) Uani 1 1 d . U . . .
C6 C 0.1293(4) 0.1326(3) 0.4259(3) 0.0401(19) Uani 1 1 d . U . . .
C7 C 0.0739(4) 0.1339(3) 0.4265(3) 0.043(2) Uani 1 1 d . U . . .
C8 C 0.0790(4) 0.2266(3) 0.4201(3) 0.0385(18) Uani 1 1 d . U . . .
C9 C 0.3207(4) 0.4339(3) 0.4280(3) 0.0404(19) Uani 1 1 d . U . . .
C10 C 0.2240(4) 0.4259(3) 0.4191(3) 0.0408(19) Uani 1 1 d . U . . .
C11 C 0.3650(3) 0.4030(3) 0.4311(3) 0.0384(18) Uani 1 1 d . U . . .
C12 C 0.2756(3) 0.4065(3) 0.4237(3) 0.0380(18) Uani 1 1 d . U . . .
C13 C 0.3616(4) 0.3472(3) 0.4325(3) 0.0387(18) Uani 1 1 d . U . . .
C14 C 0.3157(3) 0.3214(3) 0.4289(3) 0.0377(18) Uani 1 1 d . U . . .
C15 C 0.2200(3) 0.3400(3) 0.4177(3) 0.0379(18) Uani 1 1 d . U . . .
C16 C 0.0540(4) 0.5927(3) 0.4455(3) 0.0422(19) Uani 1 1 d . U . . .
C17 C 0.1587(4) 0.4921(3) 0.4252(3) 0.0388(18) Uani 1 1 d . U . . .
C18 C 0.0848(3) 0.5463(3) 0.4380(3) 0.0381(18) Uani 1 1 d . U . . .
C19 C 0.1396(4) 0.6359(3) 0.4450(3) 0.0388(18) Uani 1 1 d . U . . .
C20 C 0.0699(4) 0.4946(3) 0.4298(3) 0.0371(18) Uani 1 1 d . U . . .
C21 C 0.0822(4) 0.6379(3) 0.4485(3) 0.0422(19) Uani 1 1 d . U . . .
C22 C 0.1692(4) 0.5899(3) 0.4398(3) 0.0393(18) Uani 1 1 d . U . . .
C23 C -0.1021(3) 0.3402(3) 0.4237(3) 0.0358(17) Uani 1 1 d . U . . .
C24 C 0.0023(3) 0.3473(3) 0.4191(3) 0.0361(17) Uani 1 1 d . U . . .
C25 C 0.0030(3) 0.4325(3) 0.4267(3) 0.0353(17) Uani 1 1 d . U . . .
C26 C -0.1012(3) 0.4493(3) 0.4390(3) 0.0366(17) Uani 1 1 d . U . . .
C27 C -0.0540(3) 0.3654(3) 0.4255(3) 0.0362(17) Uani 1 1 d . U . . .
C28 C -0.1486(3) 0.3699(3) 0.4297(3) 0.0380(18) Uani 1 1 d . U . . .
C29 C -0.1485(3) 0.4237(3) 0.4379(3) 0.0381(18) Uani 1 1 d . U . . .
C30 C -0.1981(4) 0.2980(4) 0.4140(4) 0.060(3) Uani 1 1 d . U . . .
H30 H -0.1859 0.2747 0.4350 0.072 Uiso 1 1 calc R U . . .
H30A H -0.1726 0.2955 0.3806 0.072 Uiso 1 1 calc R U . . .
C31 C -0.0081(3) 0.0849(3) 0.4298(3) 0.042(2) Uani 1 1 d . U . . .
H31 H -0.0085 0.0993 0.3989 0.050 Uiso 1 1 calc R U . . .
H31A H -0.0329 0.1046 0.4556 0.050 Uiso 1 1 calc R U . . .
C32 C -0.0815(4) 0.0203(3) 0.4311(4) 0.055(3) Uani 1 1 d . U . . .
H32 H -0.0775 0.0333 0.3985 0.066 Uiso 1 1 calc R U . . .
H32A H -0.1096 0.0407 0.4540 0.066 Uiso 1 1 calc R U . . .
C33 C -0.0265(4) 0.0273(3) 0.4378(4) 0.049(2) Uani 1 1 d . U . . .
H33 H 0.0019 0.0073 0.4149 0.059 Uiso 1 1 calc R U . . .
H33A H -0.0302 0.0146 0.4705 0.059 Uiso 1 1 calc R U . . .
C34 C 0.2091(4) 0.0790(4) 0.4193(4) 0.062(3) Uani 1 1 d . U . . .
H34 H 0.2151 0.0883 0.4484 0.075 Uiso 1 1 calc R U . . .
H34A H 0.2315 0.1024 0.3924 0.075 Uiso 1 1 calc R U . . .
C35 C 0.4099(4) 0.2676(3) 0.4355(3) 0.043(2) Uani 1 1 d . U . . .
H35 H 0.4046 0.2565 0.4066 0.051 Uiso 1 1 calc R U . . .
H35A H 0.3804 0.2520 0.4639 0.051 Uiso 1 1 calc R U . . .
C36 C 0.4195(4) 0.4773(4) 0.4347(4) 0.060(3) Uani 1 1 d . U . . .
H36 H 0.3885 0.4907 0.4611 0.072 Uiso 1 1 calc R U . . .
H36A H 0.4195 0.4934 0.4042 0.072 Uiso 1 1 calc R U . . .
C37 C 0.2203(4) 0.6849(3) 0.4430(3) 0.047(2) Uani 1 1 d . U . . .
H37 H 0.2435 0.6709 0.4126 0.056 Uiso 1 1 calc R U . . .
H37A H 0.2258 0.6651 0.4697 0.056 Uiso 1 1 calc R U . . .
C38 C 0.0760(3) 0.4882(3) 0.3122(3) 0.0328(17) Uani 1 1 d . U . . .
C39 C 0.0642(3) 0.2715(3) 0.3007(3) 0.0323(17) Uani 1 1 d . U . . .
C40 C 0.2427(3) 0.4811(3) 0.3074(3) 0.0337(17) Uani 1 1 d . U . . .
C41 C -0.0660(3) 0.5391(3) 0.3190(3) 0.0350(18) Uani 1 1 d . U . . .
C42 C 0.0162(3) 0.2421(3) 0.3042(3) 0.0337(17) Uani 1 1 d . U . . .
H42 H -0.0171 0.2579 0.3060 0.040 Uiso 1 1 calc R U . . .
C43 C 0.0396(3) 0.4116(3) 0.3070(3) 0.0307(16) Uani 1 1 d . U . . .
C44 C 0.2952(3) 0.5657(3) 0.3125(3) 0.0329(17) Uani 1 1 d . U . . .
H44 H 0.3285 0.5501 0.3106 0.040 Uiso 1 1 calc R U . . .
C45 C 0.2002(3) 0.5595(3) 0.3129(3) 0.0301(16) Uani 1 1 d . U . . .
C46 C 0.1923(3) 0.6127(3) 0.3169(3) 0.0312(16) Uani 1 1 d . U . . .
H46 H 0.1589 0.6278 0.3178 0.037 Uiso 1 1 calc R U . . .
C47 C 0.2365(3) 0.6423(3) 0.3193(3) 0.0328(17) Uani 1 1 d . U . . .
C48 C 0.0210(3) 0.1889(3) 0.3047(3) 0.0355(18) Uani 1 1 d . U . . .
C49 C 0.2502(3) 0.5372(3) 0.3106(3) 0.0329(17) Uani 1 1 d . U . . .
C50 C -0.0586(3) 0.4449(3) 0.3111(3) 0.0344(17) Uani 1 1 d . U . . .
H50 H -0.0739 0.4130 0.3091 0.041 Uiso 1 1 calc R U . . .
C51 C 0.1189(3) 0.1941(3) 0.2984(3) 0.0350(17) Uani 1 1 d . U . . .
H51 H 0.1524 0.1786 0.2962 0.042 Uiso 1 1 calc R U . . .
C52 C -0.0121(3) 0.5424(3) 0.3188(3) 0.0348(17) Uani 1 1 d . U . . .
H52 H 0.0032 0.5740 0.3219 0.042 Uiso 1 1 calc R U . . .
C53 C -0.0033(3) 0.4494(3) 0.3100(3) 0.0304(16) Uani 1 1 d . U . . .
C54 C 0.1633(3) 0.5181(3) 0.3115(3) 0.0305(16) Uani 1 1 d . U . . .
C55 C 0.0722(3) 0.1648(3) 0.3016(3) 0.0328(17) Uani 1 1 d . U . . .
C56 C 0.1137(3) 0.2481(3) 0.2985(3) 0.0309(16) Uani 1 1 d . U . . .
C57 C 0.2884(3) 0.6189(3) 0.3174(3) 0.0361(18) Uani 1 1 d . U . . .
C58 C 0.0190(3) 0.4975(3) 0.3141(3) 0.0310(16) Uani 1 1 d . U . . .
C59 C -0.0893(3) 0.4898(3) 0.3153(3) 0.0348(17) Uani 1 1 d . U . . .
C60 C 0.3200(3) 0.2642(3) 0.3064(3) 0.0315(16) Uani 1 1 d . U . . .
H60 H 0.3039 0.2322 0.3058 0.038 Uiso 1 1 calc R U . . .
C61 C 0.3170(3) 0.3581(3) 0.3031(3) 0.0333(17) Uani 1 1 d . U . . .
C62 C 0.3719(3) 0.2684(3) 0.3106(3) 0.0359(18) Uani 1 1 d . U . . .
C63 C 0.3703(3) 0.3634(3) 0.3057(3) 0.0328(17) Uani 1 1 d . U . . .
H63 H 0.3867 0.3957 0.3047 0.039 Uiso 1 1 calc R U . . .
C64 C 0.2930(3) 0.3102(3) 0.3029(3) 0.0357(18) Uani 1 1 d . U . . .
C65 C 0.2380(3) 0.3190(3) 0.3001(3) 0.0319(16) Uani 1 1 d . U . . .
C66 C 0.2754(3) 0.3966(3) 0.3020(3) 0.0320(16) Uani 1 1 d . U . . .
C67 C 0.3974(3) 0.3181(3) 0.3097(3) 0.0328(17) Uani 1 1 d . U . . .
C68 C 0.0719(3) 0.3267(3) 0.3021(3) 0.0329(16) Uani 1 1 d . U . . .
C69 C 0.1515(3) 0.2894(3) 0.2996(3) 0.0315(16) Uani 1 1 d . U . . .
C70 C 0.3771(3) 0.1761(3) 0.3202(3) 0.0373(18) Uani 1 1 d . U . . .
H70 H 0.3691 0.1707 0.2911 0.045 Uiso 1 1 calc R U . . .
H70A H 0.3421 0.1736 0.3479 0.045 Uiso 1 1 calc R U . . .
C71 C -0.1183(3) 0.1343(3) 0.3227(3) 0.042(2) Uani 1 1 d . U . . .
H71 H -0.1077 0.1152 0.2936 0.051 Uiso 1 1 calc R U . . .
H71A H -0.1178 0.1107 0.3493 0.051 Uiso 1 1 calc R U . . .
C72 C 0.1043(5) 0.0269(3) 0.3092(5) 0.065(3) Uani 1 1 d . U . . .
H72 H 0.0655 0.0228 0.3310 0.03(4) Uiso 0.563(14) 1 calc R . P A 1
H72A H 0.1061 0.0156 0.2779 0.00(3) Uiso 0.563(14) 1 calc R . P A 1
H72B H 0.1388 0.0088 0.3049 0.09(13) Uiso 0.437(14) 1 calc R . P A 2
H72C H 0.0799 0.0199 0.3429 0.18(18) Uiso 0.437(14) 1 calc R . P A 2
C73 C -0.0753(3) 0.1786(3) 0.3150(3) 0.0389(19) Uani 1 1 d . U . . .
H73 H -0.0725 0.2007 0.2865 0.047 Uiso 1 1 calc R U . . .
H73A H -0.0864 0.1994 0.3431 0.047 Uiso 1 1 calc R U . . .
C74 C 0.4166(4) 0.1361(3) 0.3264(3) 0.041(2) Uani 1 1 d . U . . .
H74 H 0.4274 0.1442 0.3534 0.050 Uiso 1 1 calc R U . . .
H74A H 0.4502 0.1373 0.2973 0.050 Uiso 1 1 calc R U . . .
C75 C 0.4781(3) 0.3643(3) 0.3124(3) 0.041(2) Uani 1 1 d . U . . .
H75 H 0.4554 0.3861 0.3374 0.049 Uiso 1 1 calc R U . . .
H75A H 0.4860 0.3824 0.2809 0.049 Uiso 1 1 calc R U . . .
C76 C 0.3801(3) 0.6297(3) 0.3182(3) 0.0292(16) Uani 1 1 d . U . . .
H76 H 0.3988 0.6155 0.2868 0.035 Uiso 1 1 calc R U . . .
H76A H 0.3735 0.6021 0.3435 0.035 Uiso 1 1 calc R U . . .
C77 C 0.1869(3) 0.7213(3) 0.3223(3) 0.0376(19) Uani 1 1 d . U . . .
H77 H 0.1538 0.7090 0.3496 0.045 Uiso 1 1 calc R U . . .
H77A H 0.1812 0.7147 0.2924 0.045 Uiso 1 1 calc R U . . .
C78 C 0.4164(3) 0.6733(3) 0.3258(3) 0.041(2) Uani 1 1 d . U . . .
H78 H 0.4155 0.7035 0.3050 0.049 Uiso 1 1 calc R U . . .
H78A H 0.4005 0.6826 0.3593 0.049 Uiso 1 1 calc R U . . .
C79 C 0.1960(4) 0.7788(3) 0.3244(4) 0.047(2) Uani 1 1 d . U . . .
H79 H 0.1642 0.7971 0.3213 0.057 Uiso 1 1 calc R U . . .
H79A H 0.1973 0.7852 0.3560 0.057 Uiso 1 1 calc R U . . .
C80 C 0.2861(3) 0.4981(3) 0.1912(3) 0.0279(15) Uani 1 1 d . U . . .
C81 C 0.1194(3) 0.4970(3) 0.1937(3) 0.0274(15) Uani 1 1 d . U . . .
C82 C 0.3222(3) 0.4187(3) 0.1872(3) 0.0266(15) Uani 1 1 d . U . . .
C83 C 0.3656(3) 0.4553(3) 0.1894(3) 0.0279(15) Uani 1 1 d . U . . .
C84 C 0.4505(3) 0.4918(3) 0.1904(3) 0.0381(19) Uani 1 1 d . U . . .
H84 H 0.4869 0.4882 0.1900 0.046 Uiso 1 1 calc R U . . .
C85 C 0.4195(3) 0.4474(3) 0.1889(3) 0.0356(19) Uani 1 1 d . U . . .
H85 H 0.4344 0.4145 0.1875 0.043 Uiso 1 1 calc R U . . .
C86 C 0.1994(3) 0.5309(3) 0.1944(3) 0.0287(16) Uani 1 1 d . U . . .
C87 C 0.4277(3) 0.5413(3) 0.1925(3) 0.0360(18) Uani 1 1 d . U . . .
H87 H 0.4492 0.5699 0.1932 0.043 Uiso 1 1 calc R U . . .
C88 C 0.1611(3) 0.5738(3) 0.1989(3) 0.0300(16) Uani 1 1 d . U . . .
C89 C 0.1198(3) 0.6568(3) 0.2091(3) 0.042(2) Uani 1 1 d . U . . .
H89 H 0.1217 0.6919 0.2137 0.050 Uiso 1 1 calc R U . . .
C90 C 0.3728(3) 0.5484(3) 0.1934(3) 0.0326(17) Uani 1 1 d . U . . .
H90 H 0.3573 0.5811 0.1951 0.039 Uiso 1 1 calc R U . . .
C91 C 0.3429(3) 0.5045(3) 0.1917(3) 0.0281(15) Uani 1 1 d . U . . .
C92 C 0.0650(3) 0.5836(3) 0.2016(3) 0.0323(17) Uani 1 1 d . U . . .
H92 H 0.0318 0.5696 0.2010 0.039 Uiso 1 1 calc R U . . .
C93 C 0.1110(3) 0.5521(3) 0.1979(3) 0.0321(17) Uani 1 1 d . U . . .
C94 C 0.0706(3) 0.6361(3) 0.2061(3) 0.039(2) Uani 1 1 d . U . . .
H94 H 0.0414 0.6579 0.2072 0.047 Uiso 1 1 calc R U . . .
C95 C 0.0362(3) 0.2837(3) 0.1851(3) 0.0335(17) Uani 1 1 d . U . . .
H95 H 0.0518 0.2511 0.1827 0.040 Uiso 1 1 calc R U . . .
C96 C -0.0415(3) 0.3400(3) 0.1905(3) 0.039(2) Uani 1 1 d . U . . .
H96 H -0.0782 0.3433 0.1918 0.047 Uiso 1 1 calc R U . . .
C97 C 0.0875(3) 0.4133(3) 0.1901(3) 0.0302(16) Uani 1 1 d . U . . .
C98 C 0.0434(3) 0.3772(3) 0.1895(3) 0.0278(16) Uani 1 1 d . U . . .
C99 C 0.1244(3) 0.3347(3) 0.1848(3) 0.0284(16) Uani 1 1 d . U . . .
C100 C 0.0670(3) 0.3276(3) 0.1864(3) 0.0313(17) Uani 1 1 d . U . . .
C101 C -0.0190(3) 0.2905(3) 0.1876(3) 0.0374(19) Uani 1 1 d . U . . .
H101 H -0.0408 0.2620 0.1873 0.045 Uiso 1 1 calc R U . . .
C102 C -0.0115(3) 0.3846(3) 0.1917(3) 0.039(2) Uani 1 1 d . U . . .
H102 H -0.0271 0.4172 0.1938 0.047 Uiso 1 1 calc R U . . .
C103 C 0.2095(3) 0.3012(3) 0.1837(3) 0.0282(15) Uani 1 1 d . U . . .
C104 C 0.2813(3) 0.1730(3) 0.1884(3) 0.0299(16) Uani 1 1 d . U . . .
H104 H 0.2770 0.1373 0.1900 0.036 Uiso 1 1 calc R U . . .
C105 C 0.2896(3) 0.3353(3) 0.1846(3) 0.0271(15) Uani 1 1 d . U . . .
C106 C 0.2375(3) 0.2036(3) 0.1865(3) 0.0320(17) Uani 1 1 d . U . . .
H106 H 0.2042 0.1893 0.1867 0.038 Uiso 1 1 calc R U . . .
C107 C 0.3320(3) 0.1941(3) 0.1881(3) 0.0345(18) Uani 1 1 d . U . . .
H107 H 0.3605 0.1723 0.1890 0.041 Uiso 1 1 calc R U . . .
C108 C 0.2463(3) 0.2574(3) 0.1844(3) 0.0272(15) Uani 1 1 d . U . . .
C109 C 0.2964(3) 0.2790(3) 0.1849(3) 0.0267(15) Uani 1 1 d . U . . .
C110 C 0.3396(3) 0.2481(3) 0.1865(3) 0.0316(17) Uani 1 1 d . U . . .
H110 H 0.3729 0.2624 0.1864 0.038 Uiso 1 1 calc R U . . .
C111 C 0.1692(3) 0.5137(3) 0.0782(3) 0.0303(16) Uani 1 1 d . U . . .
C112 C 0.1339(3) 0.4354(3) 0.0750(3) 0.0292(16) Uani 1 1 d . U . . .
C113 C 0.2485(3) 0.3150(3) 0.0674(3) 0.0285(16) Uani 1 1 d . U . . .
C114 C 0.1676(3) 0.3502(3) 0.0712(3) 0.0276(15) Uani 1 1 d . U . . .
C115 C 0.3342(3) 0.3460(3) 0.0692(3) 0.0240(14) Uani 1 1 d . U . . .
C116 C 0.2557(3) 0.5447(3) 0.0783(3) 0.0300(16) Uani 1 1 d . U . . .
C117 C 0.3358(3) 0.5089(3) 0.0769(3) 0.0269(15) Uani 1 1 d . U . . .
C118 C 0.3691(3) 0.4239(3) 0.0745(3) 0.0287(16) Uani 1 1 d . U . . .
C119 C 0.1222(3) 0.2669(3) 0.0538(3) 0.0287(16) Uani 1 1 d . U . . .
H119 H 0.0882 0.2813 0.0557 0.034 Uiso 1 1 calc R U . . .
C120 C 0.1639(3) 0.2960(3) 0.0607(3) 0.0282(16) Uani 1 1 d . U . . .
C121 C 0.5042(3) 0.3512(3) 0.0535(3) 0.0318(17) Uani 1 1 d . U . . .
H121 H 0.5413 0.3547 0.0510 0.038 Uiso 1 1 calc R U . . .
C122 C 0.4148(3) 0.3881(3) 0.0665(3) 0.0261(15) Uani 1 1 d . U . . .
C123 C 0.2921(3) 0.6411(3) 0.0651(3) 0.0339(17) Uani 1 1 d . U . . .
H123 H 0.2592 0.6559 0.0644 0.041 Uiso 1 1 calc R U . . .
C124 C 0.4711(3) 0.3942(3) 0.0609(3) 0.0295(16) Uani 1 1 d . U . . .
H124 H 0.4859 0.4266 0.0622 0.035 Uiso 1 1 calc R U . . .
C125 C 0.1169(3) 0.5221(3) 0.0698(3) 0.0299(16) Uani 1 1 d . U . . .
C126 C 0.4830(3) 0.3019(3) 0.0495(3) 0.0333(17) Uani 1 1 d . U . . .
H126 H 0.5064 0.2736 0.0436 0.040 Uiso 1 1 calc R U . . .
C127 C 0.2157(3) 0.2741(3) 0.0576(3) 0.0299(16) Uani 1 1 d . U . . .
C128 C 0.3934(3) 0.3392(3) 0.0628(3) 0.0264(15) Uani 1 1 d . U . . .
C129 C 0.4272(3) 0.2957(3) 0.0543(3) 0.0336(18) Uani 1 1 d . U . . .
H129 H 0.4127 0.2635 0.0520 0.040 Uiso 1 1 calc R U . . .
C130 C 0.3461(3) 0.5652(3) 0.0708(3) 0.0315(17) Uani 1 1 d . U . . .
C131 C 0.0442(3) 0.4683(3) 0.0605(3) 0.0347(18) Uani 1 1 d . U . . .
H131 H 0.0298 0.4359 0.0587 0.042 Uiso 1 1 calc R U . . .
C132 C 0.3892(3) 0.6488(3) 0.0601(3) 0.0352(18) Uani 1 1 d . U . . .
H132 H 0.4198 0.6700 0.0571 0.042 Uiso 1 1 calc R U . . .
C133 C 0.0886(3) 0.5673(3) 0.0653(3) 0.0336(18) Uani 1 1 d . U . . .
H133 H 0.1030 0.5997 0.0672 0.040 Uiso 1 1 calc R U . . .
C134 C 0.0381(3) 0.5622(3) 0.0580(3) 0.0388(19) Uani 1 1 d . U . . .
H134 H 0.0185 0.5915 0.0548 0.047 Uiso 1 1 calc R U . . .
C135 C 0.1847(3) 0.1933(3) 0.0393(3) 0.0344(18) Uani 1 1 d . U . . .
H135 H 0.1911 0.1589 0.0318 0.041 Uiso 1 1 calc R U . . .
C136 C 0.0943(3) 0.4732(3) 0.0684(3) 0.0303(17) Uani 1 1 d . U . . .
C137 C 0.0165(3) 0.5125(3) 0.0553(3) 0.0372(19) Uani 1 1 d . U . . .
H137 H -0.0170 0.5098 0.0500 0.045 Uiso 1 1 calc R U . . .
C138 C 0.2961(3) 0.5878(3) 0.0712(3) 0.0305(16) Uani 1 1 d . U . . .
C139 C 0.3934(3) 0.5955(3) 0.0645(3) 0.0314(17) Uani 1 1 d . U . . .
H139 H 0.4269 0.5805 0.0633 0.038 Uiso 1 1 calc R U . . .
C140 C 0.1333(3) 0.2149(3) 0.0438(3) 0.0306(16) Uani 1 1 d . U . . .
H140 H 0.1056 0.1943 0.0400 0.037 Uiso 1 1 calc R U . . .
C141 C 0.2269(3) 0.2229(3) 0.0460(3) 0.0324(17) Uani 1 1 d . U . . .
H141 H 0.2614 0.2087 0.0428 0.039 Uiso 1 1 calc R U . . .
C142 C 0.3386(3) 0.6713(3) 0.0602(3) 0.0376(19) Uani 1 1 d . U . . .
H142 H 0.3367 0.7071 0.0569 0.045 Uiso 1 1 calc R U . . .
C143 C 0.1656(3) 0.6264(3) 0.2056(3) 0.0367(19) Uani 1 1 d . U . . .
H143 H 0.1981 0.6405 0.2075 0.044 Uiso 1 1 calc R U . . .
C144 C 0.1407(4) 0.5459(3) 0.4347(3) 0.0385(18) Uani 1 1 d . U . . .
C145 C 0.2724(3) 0.3531(3) 0.4244(3) 0.0363(17) Uani 1 1 d . U . . .
C146 C 0.4724(4) 0.1940(4) 0.4403(4) 0.055(2) Uani 1 1 d . U . . .
H146 H 0.4666 0.1788 0.4132 0.065 Uiso 1 1 calc R U . . .
H147 H 0.4434 0.1803 0.4700 0.065 Uiso 1 1 calc R U . . .
C147 C 0.4667(4) 0.2514(3) 0.4356(4) 0.049(2) Uani 1 1 d . U . . .
H148 H 0.4954 0.2651 0.4056 0.059 Uiso 1 1 calc R U . . .
H149 H 0.4731 0.2667 0.4624 0.059 Uiso 1 1 calc R U . . .
C148 C 0.5298(5) 0.1777(4) 0.4412(4) 0.072(3) Uani 1 1 d . U . . .
H150 H 0.5590 0.1928 0.4128 0.108 Uiso 1 1 calc R U . . .
H151 H 0.5321 0.1407 0.4415 0.108 Uiso 1 1 calc R U . . .
H152 H 0.5342 0.1894 0.4699 0.108 Uiso 1 1 calc R U . . .
C149 C -0.1772(4) 0.1545(5) 0.3341(5) 0.091(5) Uani 1 1 d . U . . .
H153 H -0.1995 0.1260 0.3302 0.110 Uiso 1 1 calc R U . . .
H154 H -0.1915 0.1608 0.3684 0.110 Uiso 1 1 calc R U . . .
C150 C -0.1017(4) -0.0365(3) 0.4387(4) 0.064(3) Uani 1 1 d . U . . .
H155 H -0.0733 -0.0571 0.4171 0.096 Uiso 1 1 calc R U . . .
H156 H -0.1355 -0.0392 0.4319 0.096 Uiso 1 1 calc R U . . .
H157 H -0.1089 -0.0487 0.4718 0.096 Uiso 1 1 calc R U . . .
C151 C -0.0792(3) 0.6294(3) 0.3284(4) 0.045(2) Uani 1 1 d . U . . .
H158 H -0.0445 0.6381 0.3014 0.054 Uiso 1 1 calc R U . . .
H159 H -0.0717 0.6284 0.3583 0.054 Uiso 1 1 calc R U . . .
C152 C -0.1232(4) 0.6696(3) 0.3298(4) 0.049(2) Uani 1 1 d . U . . .
H160 H -0.1594 0.6575 0.3531 0.059 Uiso 1 1 calc R U . . .
H161 H -0.1263 0.6741 0.2980 0.059 Uiso 1 1 calc R U . . .
C153 C -0.0560(5) 0.7466(5) 0.3149(5) 0.092(4) Uani 1 1 d . U . . .
H162 H -0.0256 0.7271 0.3183 0.138 Uiso 1 1 calc R U . . .
H163 H -0.0545 0.7810 0.3250 0.138 Uiso 1 1 calc R U . . .
H164 H -0.0529 0.7484 0.2814 0.138 Uiso 1 1 calc R U . . .
C154 C -0.1078(5) 0.7221(4) 0.3443(5) 0.081(4) Uani 1 1 d . U . . .
H165 H -0.1375 0.7459 0.3454 0.097 Uiso 1 1 calc R U . . .
H166 H -0.1079 0.7172 0.3772 0.097 Uiso 1 1 calc R U . . .
C155 C 0.2974(4) 0.7531(3) 0.4276(4) 0.054(2) Uani 1 1 d . U . . .
H167 H 0.3163 0.7412 0.3952 0.065 Uiso 1 1 calc R U . . .
H168 H 0.3118 0.7344 0.4498 0.065 Uiso 1 1 calc R U . . .
C156 C 0.2352(4) 0.7430(3) 0.4433(4) 0.049(2) Uani 1 1 d . U . . .
H169 H 0.2210 0.7631 0.4217 0.059 Uiso 1 1 calc R U . . .
H170 H 0.2168 0.7544 0.4759 0.059 Uiso 1 1 calc R U . . .
C157 C 0.3086(4) 0.8112(3) 0.4273(4) 0.065(3) Uani 1 1 d . U . . .
H171 H 0.2900 0.8299 0.4087 0.097 Uiso 1 1 calc R U . . .
H172 H 0.3482 0.8184 0.4128 0.097 Uiso 1 1 calc R U . . .
H173 H 0.2948 0.8218 0.4600 0.097 Uiso 1 1 calc R U . . .
C158 C 0.2486(4) 0.8002(3) 0.2856(4) 0.062(3) Uani 1 1 d . U . . .
H174 H 0.2473 0.7936 0.2540 0.075 Uiso 1 1 calc R U . . .
H175 H 0.2803 0.7819 0.2888 0.075 Uiso 1 1 calc R U . . .
C159 C 0.5320(4) 0.3517(4) 0.3201(5) 0.067(3) Uani 1 1 d . U . . .
H176 H 0.5229 0.3348 0.3523 0.080 Uiso 1 1 calc R U . . .
H177 H 0.5519 0.3838 0.3191 0.080 Uiso 1 1 calc R U . . .
C160 C -0.1899(5) 0.1983(4) 0.3099(6) 0.096(5) Uani 1 1 d . U . . .
H178 H -0.1697 0.2279 0.3137 0.144 Uiso 1 1 calc R U . . .
H179 H -0.2294 0.2042 0.3235 0.144 Uiso 1 1 calc R U . . .
H180 H -0.1792 0.1927 0.2759 0.144 Uiso 1 1 calc R U . . .
C161 C -0.2765(6) 0.3147(5) 0.3834(5) 0.094(4) Uani 1 1 d . U . . .
H181 H -0.2521 0.3084 0.3505 0.113 Uiso 1 1 calc R U . . .
H182 H -0.2748 0.3513 0.3880 0.113 Uiso 1 1 calc R U . . .
C162 C -0.2591(5) 0.2841(4) 0.4191(5) 0.089(4) Uani 1 1 d . U . . .
H183 H -0.2618 0.2476 0.4144 0.107 Uiso 1 1 calc R U . . .
H184 H -0.2844 0.2904 0.4517 0.107 Uiso 1 1 calc R U . . .
C163 C -0.2303(4) 0.4553(5) 0.3193(5) 0.083(4) Uani 1 1 d . U . . .
H185 H -0.2474 0.4238 0.3144 0.100 Uiso 1 1 calc R U . . .
H186 H -0.2510 0.4644 0.3523 0.100 Uiso 1 1 calc R U . . .
C164 C -0.1704(3) 0.4436(3) 0.3150(3) 0.044(2) Uani 1 1 d . U . . .
H187 H -0.1705 0.4190 0.3411 0.053 Uiso 1 1 calc R U . . .
H188 H -0.1503 0.4289 0.2842 0.053 Uiso 1 1 calc R U . . .
C165 C -0.0047(6) 0.8304(5) 0.4033(6) 0.106(5) Uani 1 1 d . U . . .
H189 H -0.0423 0.8286 0.4036 0.158 Uiso 1 1 calc R U . . .
H190 H 0.0186 0.8502 0.3746 0.158 Uiso 1 1 calc R U . . .
H191 H -0.0047 0.8467 0.4316 0.158 Uiso 1 1 calc R U . . .
C166 C 0.0186(6) 0.7740(5) 0.4035(5) 0.086(4) Uani 1 1 d . U . . .
H192 H 0.0157 0.7563 0.3764 0.103 Uiso 1 1 calc R U . . .
H193 H 0.0578 0.7757 0.3997 0.103 Uiso 1 1 calc R U . . .
C167 C 0.4850(4) 0.6079(4) 0.3404(4) 0.064(3) Uani 1 1 d . U . . .
H194 H 0.4651 0.6096 0.3748 0.096 Uiso 1 1 calc R U . . .
H195 H 0.5242 0.6032 0.3342 0.096 Uiso 1 1 calc R U . . .
H196 H 0.4706 0.5793 0.3289 0.096 Uiso 1 1 calc R U . . .
C168 C 0.1361(8) -0.0078(7) 0.3270(10) 0.068(6) Uani 0.563(14) 1 d . U P A 1
H197 H 0.1348 0.0029 0.3583 0.081 Uiso 0.563(14) 1 calc R U P A 1
H198 H 0.1749 -0.0053 0.3049 0.081 Uiso 0.563(14) 1 calc R U P A 1
C169 C 0.1166(10) -0.0642(7) 0.3331(9) 0.089(8) Uani 0.563(14) 1 d . U P A 1
H199 H 0.0778 -0.0672 0.3539 0.133 Uiso 0.563(14) 1 calc R U P A 1
H200 H 0.1386 -0.0847 0.3474 0.133 Uiso 0.563(14) 1 calc R U P A 1
H201 H 0.1212 -0.0764 0.3019 0.133 Uiso 0.563(14) 1 calc R U P A 1
C170 C -0.3383(7) 0.2971(8) 0.3924(8) 0.168(8) Uani 1 1 d . U . . .
H202 H -0.3465 0.3053 0.3636 0.252 Uiso 1 1 calc R U . . .
H203 H -0.3638 0.3147 0.4190 0.252 Uiso 1 1 calc R U . . .
H204 H -0.3425 0.2604 0.4001 0.252 Uiso 1 1 calc R U . . .
C171 C -0.0545(3) 0.4190(3) 0.4316(3) 0.0376(18) Uani 1 1 d . U . . .
C172 C 0.4774(4) 0.6576(3) 0.3143(4) 0.053(2) Uani 1 1 d . U . . .
H205 H 0.4949 0.6541 0.2795 0.064 Uiso 1 1 calc R U . . .
H206 H 0.4972 0.6853 0.3225 0.064 Uiso 1 1 calc R U . . .
C173 C 0.2580(6) 0.8588(4) 0.2874(6) 0.104(5) Uani 1 1 d . U . . .
H207 H 0.2266 0.8771 0.2846 0.156 Uiso 1 1 calc R U . . .
H208 H 0.2916 0.8702 0.2610 0.156 Uiso 1 1 calc R U . . .
H209 H 0.2617 0.8654 0.3178 0.156 Uiso 1 1 calc R U . . .
C174 C 0.0013(4) 0.6875(4) 0.4537(5) 0.067(3) Uani 1 1 d . U . . .
H210 H -0.0242 0.6696 0.4832 0.080 Uiso 1 1 calc R U . . .
H211 H -0.0009 0.6705 0.4260 0.080 Uiso 1 1 calc R U . . .
C175 C -0.0150(5) 0.7444(4) 0.4511(4) 0.064(3) Uani 1 1 d . U . . .
H212 H -0.0545 0.7458 0.4558 0.076 Uiso 1 1 calc R U . . .
H213 H -0.0098 0.7614 0.4776 0.076 Uiso 1 1 calc R U . . .
C176 C 0.1187(4) 0.0842(3) 0.3024(4) 0.047(2) Uani 1 1 d . U . . .
H214 H 0.1306 0.0946 0.3283 0.056 Uiso 1 1 calc R U . . .
H215 H 0.1491 0.0919 0.2715 0.056 Uiso 1 1 calc R U . . .
C177 C 0.3617(5) 0.0639(4) 0.3051(5) 0.089(4) Uani 1 1 d . U . . .
H216 H 0.3285 0.0837 0.3105 0.134 Uiso 1 1 calc R U . . .
H217 H 0.3516 0.0279 0.3130 0.134 Uiso 1 1 calc R U . . .
H218 H 0.3859 0.0687 0.2715 0.134 Uiso 1 1 calc R U . . .
C178 C 0.3910(5) 0.0810(3) 0.3359(4) 0.066(3) Uani 1 1 d . U . . .
H219 H 0.4209 0.0571 0.3334 0.079 Uiso 1 1 calc R U . . .
H220 H 0.3648 0.0777 0.3693 0.079 Uiso 1 1 calc R U . . .
Dy2 Dy 0.27105(2) 0.07660(2) 0.86517(2) 0.02390(9) Uani 1 1 d . U . . .
Cd2 Cd 0.32228(2) 0.08873(2) 0.74506(2) 0.02566(12) Uani 1 1 d . U . . .
Y2 Y 0.37248(3) 0.09803(3) 0.62416(3) 0.02977(17) Uani 1 1 d . U . . .
O17 O 0.5072(2) 0.30417(19) 0.8100(2) 0.0363(13) Uani 1 1 d . U . . .
O18 O 0.5184(2) -0.12672(18) 0.8104(2) 0.0319(12) Uani 1 1 d . U . . .
O19 O 0.1660(2) -0.19455(19) 0.8138(2) 0.0418(14) Uani 1 1 d . U . . .
O20 O 0.4245(2) 0.36084(19) 0.8090(2) 0.0388(13) Uani 1 1 d . U . . .
O21 O 0.0740(2) 0.2935(2) 0.8054(2) 0.0404(13) Uani 1 1 d . U . . .
O22 O 0.0161(2) 0.2112(2) 0.8053(2) 0.0476(15) Uani 1 1 d . U . . .
O23 O 0.5738(2) -0.04505(19) 0.8142(2) 0.0360(13) Uani 1 1 d . U . . .
O24 O 0.0829(2) -0.13851(19) 0.81296(19) 0.0344(12) Uani 1 1 d . U . . .
O25 O 0.4605(2) 0.28539(18) 0.9338(2) 0.0328(12) Uani 1 1 d . U . . .
O26 O 0.4583(2) -0.14736(19) 0.9342(2) 0.0345(12) Uani 1 1 d . U . . .
O27 O 0.0255(2) 0.28691(18) 0.9317(2) 0.0343(12) Uani 1 1 d . U . . .
O28 O 0.0231(2) -0.14598(18) 0.9382(2) 0.0334(12) Uani 1 1 d . U . . .
O29 O 0.1055(2) 0.34475(18) 0.9329(2) 0.0352(13) Uani 1 1 d . U . . .
O30 O 0.3776(2) -0.20435(19) 0.9339(2) 0.0391(13) Uani 1 1 d . U . . .
O31 O -0.0380(2) -0.06707(19) 0.9435(2) 0.0364(13) Uani 1 1 d . U . . .
O32 O 0.5185(2) 0.20618(19) 0.9355(2) 0.0344(12) Uani 1 1 d . U . . .
N33 N 0.3608(2) 0.0199(2) 0.6834(2) 0.0303(12) Uani 1 1 d . U . . .
N34 N 0.3338(3) 0.1672(2) 0.6835(2) 0.0305(12) Uani 1 1 d . U . . .
N35 N 0.2735(2) 0.0806(2) 0.6827(2) 0.0295(12) Uani 1 1 d . U . . .
N36 N 0.2700(3) -0.0140(2) 0.6857(2) 0.0316(14) Uani 1 1 d . U . . .
N37 N 0.4221(2) 0.2008(2) 0.6868(2) 0.0284(13) Uani 1 1 d . U . . .
N38 N 0.4553(3) 0.0183(2) 0.6856(2) 0.0311(14) Uani 1 1 d . U . . .
N39 N 0.2389(3) 0.1687(2) 0.6839(2) 0.0335(14) Uani 1 1 d . U . . .
N40 N 0.4218(2) 0.1068(2) 0.6842(2) 0.0298(12) Uani 1 1 d . U . . .
N41 N 0.3254(2) -0.0447(2) 0.7999(2) 0.0276(13) Uani 1 1 d . U . . .
N42 N 0.1692(2) 0.0578(2) 0.8004(2) 0.0280(13) Uani 1 1 d . U . . .
N43 N 0.2576(2) 0.0214(2) 0.7997(2) 0.0262(11) Uani 1 1 d . U . . .
N44 N 0.3397(2) 0.1460(2) 0.8028(2) 0.0260(11) Uani 1 1 d . U . . .
N45 N 0.4278(2) 0.1093(2) 0.8040(2) 0.0239(12) Uani 1 1 d . U . . .
N46 N 0.3615(2) 0.0426(2) 0.8013(2) 0.0268(12) Uani 1 1 d . U . . .
N47 N 0.2356(2) 0.1247(2) 0.8011(2) 0.0267(12) Uani 1 1 d . U . . .
N48 N 0.2724(2) 0.2120(2) 0.8021(2) 0.0270(13) Uani 1 1 d . U . . .
N49 N 0.3785(2) 0.0487(2) 0.9202(2) 0.0276(13) Uani 1 1 d . U . . .
N50 N 0.2260(2) -0.0570(2) 0.9181(2) 0.0281(13) Uani 1 1 d . U . . .
N51 N 0.2706(2) 0.2003(2) 0.9200(2) 0.0289(13) Uani 1 1 d . U . . .
N52 N 0.1168(2) 0.0937(2) 0.9199(2) 0.0286(13) Uani 1 1 d . U . . .
N53 N 0.3137(2) 0.1155(2) 0.9136(2) 0.0251(12) Uani 1 1 d . U . . .
N54 N 0.2962(2) 0.0093(2) 0.9110(2) 0.0270(12) Uani 1 1 d . U . . .
N55 N 0.2063(2) 0.1339(2) 0.9135(2) 0.0279(12) Uani 1 1 d . U . . .
N56 N 0.1882(2) 0.0283(2) 0.9106(2) 0.0294(13) Uani 1 1 d . U . . .
N57 N 0.2682(3) 0.0693(2) 0.5680(2) 0.0325(14) Uani 1 1 d . U . . .
N58 N 0.3523(3) 0.0350(2) 0.5778(2) 0.0332(13) Uani 1 1 d . U . . .
N59 N 0.3644(3) 0.2289(2) 0.5670(3) 0.0405(16) Uani 1 1 d . U . . .
N60 N 0.5231(3) 0.1340(3) 0.5724(3) 0.0457(17) Uani 1 1 d . U . . .
N61 N 0.4291(3) -0.0247(3) 0.5670(2) 0.0371(15) Uani 1 1 d . U . . .
N62 N 0.3261(3) 0.1407(2) 0.5769(2) 0.0325(14) Uani 1 1 d . U . . .
N63 N 0.4322(3) 0.1669(3) 0.5782(2) 0.0390(15) Uani 1 1 d . U . . .
N64 N 0.4589(3) 0.0618(3) 0.5776(2) 0.0383(14) Uani 1 1 d . U . . .
C179 C 0.1070(3) -0.0941(3) 0.9288(3) 0.0297(16) Uani 1 1 d . U . . .
H221 H 0.1294 -0.1227 0.9277 0.036 Uiso 1 1 calc R U . . .
C180 C 0.4449(3) 0.1551(3) 0.6867(3) 0.0304(16) Uani 1 1 d . U . . .
C181 C 0.4607(3) 0.0696(3) 0.6860(3) 0.0307(16) Uani 1 1 d . U . . .
C182 C 0.3700(3) 0.2066(3) 0.6861(3) 0.0302(16) Uani 1 1 d . U . . .
C183 C 0.5000(3) 0.1478(3) 0.6899(3) 0.0305(16) Uani 1 1 d . U . . .
C184 C 0.4020(3) -0.0607(3) 0.6860(3) 0.0310(16) Uani 1 1 d . U . . .
C185 C 0.2843(3) 0.1920(3) 0.6850(3) 0.0321(16) Uani 1 1 d . U . . .
C186 C 0.4169(4) -0.1513(3) 0.6903(3) 0.042(2) Uani 1 1 d . U . . .
H222 H 0.4395 -0.1790 0.6917 0.051 Uiso 1 1 calc R U . . .
C187 C 0.2903(3) 0.2473(3) 0.6863(3) 0.0316(16) Uani 1 1 d . U . . .
C188 C 0.3479(3) -0.0697(3) 0.6862(3) 0.0287(15) Uani 1 1 d . U . . .
C189 C 0.3445(3) 0.2566(3) 0.6872(3) 0.0313(16) Uani 1 1 d . U . . .
C190 C 0.2328(3) 0.1175(3) 0.6832(3) 0.0319(16) Uani 1 1 d . U . . .
C191 C 0.3269(4) 0.3474(3) 0.6894(3) 0.045(2) Uani 1 1 d . U . . .
H223 H 0.3383 0.3811 0.6909 0.054 Uiso 1 1 calc R U . . .
C192 C 0.3229(3) -0.0199(3) 0.6851(3) 0.0310(16) Uani 1 1 d . U . . .
C193 C 0.2728(4) 0.3385(3) 0.6885(3) 0.044(2) Uani 1 1 d . U . . .
H224 H 0.2495 0.3662 0.6887 0.052 Uiso 1 1 calc R U . . .
C194 C 0.4369(3) -0.1012(3) 0.6882(3) 0.0372(18) Uani 1 1 d . U . . .
H225 H 0.4726 -0.0949 0.6883 0.045 Uiso 1 1 calc R U . . .
C195 C 0.4089(3) -0.0043(3) 0.6846(3) 0.0287(15) Uani 1 1 d . U . . .
C196 C 0.3271(3) -0.1200(3) 0.6884(3) 0.0358(18) Uani 1 1 d . U . . .
H226 H 0.2912 -0.1262 0.6887 0.043 Uiso 1 1 calc R U . . .
C197 C 0.2483(3) 0.0320(3) 0.6847(3) 0.0282(15) Uani 1 1 d . U . . .
C198 C 0.3625(4) -0.1608(3) 0.6903(3) 0.045(2) Uani 1 1 d . U . . .
H227 H 0.3500 -0.1948 0.6915 0.053 Uiso 1 1 calc R U . . .
C199 C 0.5103(3) 0.0946(3) 0.6892(3) 0.0305(16) Uani 1 1 d . U . . .
C200 C 0.1299(3) 0.1117(3) 0.6859(3) 0.0390(19) Uani 1 1 d . U . . .
H228 H 0.1237 0.1471 0.6854 0.047 Uiso 1 1 calc R U . . .
C201 C 0.1902(3) 0.0393(3) 0.6864(3) 0.0350(17) Uani 1 1 d . U . . .
C202 C 0.3635(4) 0.3071(3) 0.6882(3) 0.0397(19) Uani 1 1 d . U . . .
H229 H 0.3993 0.3135 0.6880 0.048 Uiso 1 1 calc R U . . .
C203 C 0.1807(3) 0.0925(3) 0.6853(3) 0.0364(18) Uani 1 1 d . U . . .
C204 C 0.2544(4) 0.2882(3) 0.6871(3) 0.041(2) Uani 1 1 d . U . . .
H230 H 0.2188 0.2819 0.6868 0.049 Uiso 1 1 calc R U . . .
C205 C 0.3218(3) 0.1967(3) 0.8030(3) 0.0274(15) Uani 1 1 d . U . . .
C206 C 0.1841(3) 0.1071(3) 0.8011(3) 0.0252(14) Uani 1 1 d . U . . .
C207 C 0.2324(3) 0.1787(3) 0.8018(3) 0.0289(15) Uani 1 1 d . U . . .
C208 C 0.3652(3) 0.2325(3) 0.8042(3) 0.0281(16) Uani 1 1 d . U . . .
C209 C 0.3943(3) 0.1490(3) 0.8035(3) 0.0283(16) Uani 1 1 d . U . . .
C210 C 0.3674(3) 0.2857(3) 0.8057(3) 0.0294(16) Uani 1 1 d . U . . .
H231 H 0.3372 0.3057 0.8058 0.035 Uiso 1 1 calc R U . . .
C211 C 0.1789(3) 0.1948(3) 0.8015(3) 0.0292(16) Uani 1 1 d . U . . .
C212 C 0.4156(3) 0.3083(3) 0.8069(3) 0.0339(17) Uani 1 1 d . U . . .
C213 C 0.4096(3) 0.2019(2) 0.8047(3) 0.0257(15) Uani 1 1 d . U . . .
C214 C 0.0700(3) 0.2020(3) 0.8037(3) 0.0335(17) Uani 1 1 d . U . . .
C215 C 0.0927(3) 0.1535(3) 0.8032(3) 0.0310(16) Uani 1 1 d . U . . .
H232 H 0.0720 0.1238 0.8038 0.037 Uiso 1 1 calc R U . . .
C216 C 0.1482(3) 0.1507(3) 0.8016(3) 0.0284(16) Uani 1 1 d . U . . .
C217 C 0.4619(3) 0.2772(3) 0.8080(3) 0.0320(17) Uani 1 1 d . U . . .
C218 C 0.1012(3) 0.2481(3) 0.8037(3) 0.0334(17) Uani 1 1 d . U . . .
C219 C 0.4591(3) 0.2237(3) 0.8069(3) 0.0272(15) Uani 1 1 d . U . . .
H233 H 0.4886 0.2031 0.8077 0.033 Uiso 1 1 calc R U . . .
C220 C 0.1560(3) 0.2443(3) 0.8025(3) 0.0320(17) Uani 1 1 d . U . . .
H234 H 0.1768 0.2737 0.8024 0.038 Uiso 1 1 calc R U . . .
C221 C 0.4131(3) 0.0602(3) 0.8028(3) 0.0273(15) Uani 1 1 d . U . . .
C222 C 0.2760(3) -0.0293(2) 0.8007(3) 0.0263(15) Uani 1 1 d . U . . .
C223 C 0.3653(3) -0.0114(3) 0.8004(3) 0.0260(15) Uani 1 1 d . U . . .
C224 C 0.5230(3) -0.0350(3) 0.8096(3) 0.0285(15) Uani 1 1 d . U . . .
C225 C 0.2273(3) -0.1189(3) 0.8069(3) 0.0314(17) Uani 1 1 d . U . . .
H235 H 0.2571 -0.1388 0.8080 0.038 Uiso 1 1 calc R U . . .
C226 C 0.2311(3) -0.0653(3) 0.8027(3) 0.0284(16) Uani 1 1 d . U . . .
C227 C 0.5011(3) 0.0138(3) 0.8077(3) 0.0300(16) Uani 1 1 d . U . . .
H236 H 0.5209 0.0434 0.8089 0.036 Uiso 1 1 calc R U . . .
C228 C 0.4925(3) -0.0810(3) 0.8082(3) 0.0293(16) Uani 1 1 d . U . . .
C229 C 0.1854(3) -0.0351(3) 0.8022(3) 0.0269(15) Uani 1 1 d . U . . .
C230 C 0.4482(3) 0.0168(3) 0.8039(3) 0.0251(15) Uani 1 1 d . U . . .
C231 C 0.4187(3) -0.0275(3) 0.8020(3) 0.0275(15) Uani 1 1 d . U . . .
C232 C 0.1762(3) -0.1419(3) 0.8093(3) 0.0302(16) Uani 1 1 d . U . . .
C233 C 0.1349(3) -0.0576(3) 0.8049(3) 0.0303(16) Uani 1 1 d . U . . .
H237 H 0.1051 -0.0374 0.8041 0.036 Uiso 1 1 calc R U . . .
C234 C 0.1304(3) -0.1113(3) 0.8088(3) 0.0300(16) Uani 1 1 d . U . . .
C235 C 0.4401(3) -0.0770(3) 0.8035(3) 0.0274(15) Uani 1 1 d . U . . .
H238 H 0.4203 -0.1062 0.8014 0.033 Uiso 1 1 calc R U . . .
C236 C 0.6098(3) -0.0013(3) 0.8111(3) 0.0360(18) Uani 1 1 d . U . . .
H239 H 0.5923 0.0205 0.8379 0.043 Uiso 1 1 calc R U . . .
H240 H 0.6169 0.0192 0.7807 0.043 Uiso 1 1 calc R U . . .
C237 C 0.4868(3) -0.1725(3) 0.8103(3) 0.0342(18) Uani 1 1 d . U . . .
H241 H 0.4785 -0.1718 0.7808 0.041 Uiso 1 1 calc R U . . .
H242 H 0.4516 -0.1737 0.8379 0.041 Uiso 1 1 calc R U . . .
C238 C 0.0710(4) 0.4848(3) 0.8107(3) 0.049(2) Uani 1 1 d . U . . .
H243 H 0.0533 0.4873 0.7871 0.073 Uiso 1 1 calc R U . . .
H244 H 0.0957 0.5142 0.8059 0.073 Uiso 1 1 calc R U . . .
H245 H 0.0429 0.4841 0.8429 0.073 Uiso 1 1 calc R U . . .
C239 C 0.5206(3) -0.2201(3) 0.8134(3) 0.0352(18) Uani 1 1 d . U . . .
H246 H 0.5579 -0.2164 0.7888 0.042 Uiso 1 1 calc R U . . .
H247 H 0.5241 -0.2236 0.8451 0.042 Uiso 1 1 calc R U . . .
C240 C 0.5164(4) -0.3188(3) 0.8165(3) 0.045(2) Uani 1 1 d . U . . .
H248 H 0.5540 -0.3212 0.7937 0.067 Uiso 1 1 calc R U . . .
H249 H 0.4941 -0.3473 0.8137 0.067 Uiso 1 1 calc R U . . .
H250 H 0.5166 -0.3197 0.8490 0.067 Uiso 1 1 calc R U . . .
C241 C 0.0690(4) 0.3866(3) 0.8092(3) 0.045(2) Uani 1 1 d . U . . .
H251 H 0.0368 0.3855 0.8394 0.054 Uiso 1 1 calc R U . . .
H252 H 0.0554 0.3871 0.7825 0.054 Uiso 1 1 calc R U . . .
C242 C 0.1044(4) 0.4356(3) 0.8049(4) 0.058(3) Uani 1 1 d . U . . .
H253 H 0.1212 0.4329 0.8295 0.070 Uiso 1 1 calc R U . . .
H254 H 0.1345 0.4379 0.7733 0.070 Uiso 1 1 calc R U . . .
C243 C 0.2115(4) -0.2272(3) 0.8115(4) 0.057(3) Uani 1 1 d . U . . .
H255 H 0.2198 -0.2261 0.8410 0.069 Uiso 1 1 calc R U . . .
H256 H 0.2448 -0.2163 0.7839 0.069 Uiso 1 1 calc R U . . .
C244 C 0.1041(4) 0.3388(3) 0.8081(3) 0.043(2) Uani 1 1 d . U . . .
H257 H 0.1389 0.3423 0.7801 0.051 Uiso 1 1 calc R U . . .
H258 H 0.1134 0.3357 0.8372 0.051 Uiso 1 1 calc R U . . .
C245 C 0.6637(3) -0.0222(3) 0.8133(4) 0.046(2) Uani 1 1 d . U . . .
H259 H 0.6800 -0.0444 0.7866 0.055 Uiso 1 1 calc R U . . .
H260 H 0.6554 -0.0434 0.8434 0.055 Uiso 1 1 calc R U . . .
C246 C 0.4913(4) -0.2678(3) 0.8057(4) 0.059(3) Uani 1 1 d . U . . .
H261 H 0.4933 -0.2663 0.7722 0.071 Uiso 1 1 calc R U . . .
H262 H 0.4520 -0.2674 0.8264 0.071 Uiso 1 1 calc R U . . .
C247 C -0.0166(4) 0.1673(4) 0.8032(4) 0.059(3) Uani 1 1 d . U . . .
H263 H -0.0262 0.1452 0.8328 0.070 Uiso 1 1 calc R U . . .
H264 H 0.0041 0.1474 0.7758 0.070 Uiso 1 1 calc R U . . .
C248 C 0.5533(3) 0.2731(3) 0.8124(3) 0.0345(18) Uani 1 1 d . U . . .
H265 H 0.5669 0.2521 0.7845 0.041 Uiso 1 1 calc R U . . .
H266 H 0.5409 0.2501 0.8417 0.041 Uiso 1 1 calc R U . . .
C249 C 0.5996(3) 0.3088(3) 0.8128(3) 0.0371(19) Uani 1 1 d . U . . .
H267 H 0.6118 0.3318 0.7836 0.045 Uiso 1 1 calc R U . . .
H268 H 0.5859 0.3297 0.8408 0.045 Uiso 1 1 calc R U . . .
C250 C 0.6480(4) 0.2777(4) 0.8151(4) 0.060(3) Uani 1 1 d . U . . .
H269 H 0.6576 0.2535 0.7897 0.073 Uiso 1 1 calc R U . . .
H270 H 0.6361 0.2576 0.8461 0.073 Uiso 1 1 calc R U . . .
C251 C 0.3819(4) 0.3945(3) 0.8042(4) 0.053(2) Uani 1 1 d . U . . .
H271 H 0.3472 0.3888 0.8319 0.064 Uiso 1 1 calc R U . . .
H272 H 0.3749 0.3884 0.7748 0.064 Uiso 1 1 calc R U . . .
C252 C 0.3626(3) 0.0974(3) 0.9189(3) 0.0277(15) Uani 1 1 d . U . . .
C253 C 0.3623(3) 0.1852(3) 0.9262(3) 0.0250(15) Uani 1 1 d . U . . .
C254 C 0.3626(3) -0.0451(3) 0.9237(3) 0.0263(15) Uani 1 1 d . U . . .
C255 C 0.2212(3) 0.1846(3) 0.9183(3) 0.0313(16) Uani 1 1 d . U . . .
C256 C 0.1302(3) 0.1873(3) 0.9234(3) 0.0287(15) Uani 1 1 d . U . . .
C257 C 0.1343(3) 0.0453(3) 0.9174(3) 0.0275(15) Uani 1 1 d . U . . .
C258 C 0.1505(3) 0.1343(3) 0.9182(3) 0.0279(15) Uani 1 1 d . U . . .
C259 C 0.3184(3) -0.0764(3) 0.9226(3) 0.0275(15) Uani 1 1 d . U . . .
C260 C 0.2769(3) -0.0413(3) 0.9164(3) 0.0266(15) Uani 1 1 d . U . . .
C261 C 0.3475(3) 0.0085(3) 0.9174(3) 0.0274(15) Uani 1 1 d . U . . .
C262 C 0.1286(3) -0.0438(3) 0.9246(3) 0.0282(15) Uani 1 1 d . U . . .
C263 C 0.3118(3) 0.1678(3) 0.9193(3) 0.0271(15) Uani 1 1 d . U . . .
C264 C 0.3946(3) 0.1418(3) 0.9252(3) 0.0259(15) Uani 1 1 d . U . . .
C265 C 0.0397(3) -0.0056(3) 0.9325(3) 0.0319(17) Uani 1 1 d . U . . .
H273 H 0.0175 0.0233 0.9346 0.038 Uiso 1 1 calc R U . . .
C266 C 0.1745(3) 0.2186(3) 0.9235(3) 0.0302(16) Uani 1 1 d . U . . .
C267 C 0.1854(3) -0.0248(3) 0.9164(3) 0.0248(14) Uani 1 1 d . U . . .
C268 C 0.0169(3) -0.0551(3) 0.9366(3) 0.0288(16) Uani 1 1 d . U . . .
C269 C 0.4481(3) 0.1460(3) 0.9284(3) 0.0302(16) Uani 1 1 d . U . . .
H274 H 0.4698 0.1169 0.9277 0.036 Uiso 1 1 calc R U . . .
C270 C 0.0780(3) 0.2076(3) 0.9276(3) 0.0303(16) Uani 1 1 d . U . . .
H275 H 0.0482 0.1863 0.9289 0.036 Uiso 1 1 calc R U . . .
C271 C 0.0963(3) -0.0001(3) 0.9252(3) 0.0265(15) Uani 1 1 d . U . . .
C272 C 0.1694(3) 0.2723(3) 0.9264(3) 0.0275(15) Uani 1 1 d . U . . .
H276 H 0.1990 0.2932 0.9263 0.033 Uiso 1 1 calc R U . . .
C273 C 0.0507(3) -0.0999(3) 0.9348(3) 0.0301(16) Uani 1 1 d . U . . .
C274 C 0.3814(3) 0.2351(3) 0.9304(3) 0.0258(15) Uani 1 1 d . U . . .
H277 H 0.3592 0.2639 0.9318 0.031 Uiso 1 1 calc R U . . .
C275 C 0.3208(3) -0.1308(3) 0.9265(3) 0.0330(17) Uani 1 1 d . U . . .
H278 H 0.2915 -0.1516 0.9259 0.040 Uiso 1 1 calc R U . . .
C276 C 0.1181(3) 0.2930(3) 0.9295(3) 0.0304(16) Uani 1 1 d . U . . .
C277 C 0.4345(3) 0.2399(3) 0.9323(3) 0.0296(16) Uani 1 1 d . U . . .
C278 C 0.4674(3) 0.1950(3) 0.9325(3) 0.0275(15) Uani 1 1 d . U . . .
C279 C 0.0728(3) 0.2605(3) 0.9298(3) 0.0308(16) Uani 1 1 d . U . . .
C280 C 0.3683(3) -0.1521(3) 0.9311(3) 0.0321(17) Uani 1 1 d . U . . .
C281 C 0.4134(3) -0.1198(3) 0.9316(3) 0.0322(17) Uani 1 1 d . U . . .
C282 C 0.4110(3) -0.0668(3) 0.9278(3) 0.0291(16) Uani 1 1 d . U . . .
H282 H 0.4404 -0.0460 0.9280 0.035 Uiso 1 1 calc R U . . .
C283 C 0.4649(3) 0.3779(3) 0.9349(3) 0.0319(17) Uani 1 1 d . U . . .
H283 H 0.4972 0.3811 0.9048 0.038 Uiso 1 1 calc R U . . .
H284 H 0.4783 0.3725 0.9616 0.038 Uiso 1 1 calc R U . . .
C284 C 0.4288(3) 0.3319(3) 0.9341(3) 0.0302(16) Uani 1 1 d . U . . .
H285 H 0.3945 0.3305 0.9626 0.036 Uiso 1 1 calc R U . . .
H286 H 0.4189 0.3351 0.9054 0.036 Uiso 1 1 calc R U . . .
C285 C 0.4633(4) 0.4757(3) 0.9447(3) 0.042(2) Uani 1 1 d . U . . .
H287 H 0.4766 0.4702 0.9711 0.063 Uiso 1 1 calc R U . . .
H288 H 0.4389 0.5047 0.9505 0.063 Uiso 1 1 calc R U . . .
H289 H 0.4946 0.4825 0.9148 0.063 Uiso 1 1 calc R U . . .
C286 C 0.4313(3) 0.4276(3) 0.9410(3) 0.0377(19) Uani 1 1 d . U . . .
H290 H 0.4194 0.4332 0.9135 0.045 Uiso 1 1 calc R U . . .
H291 H 0.3979 0.4230 0.9701 0.045 Uiso 1 1 calc R U . . .
C287 C 0.5567(3) 0.1649(3) 0.9325(3) 0.0363(19) Uani 1 1 d . U . . .
H292 H 0.5687 0.1509 0.9007 0.044 Uiso 1 1 calc R U . . .
H293 H 0.5390 0.1372 0.9570 0.044 Uiso 1 1 calc R U . . .
C288 C 0.6064(3) 0.1878(3) 0.9412(4) 0.044(2) Uani 1 1 d . U . . .
H294 H 0.6216 0.2170 0.9179 0.053 Uiso 1 1 calc R U . . .
H295 H 0.5935 0.2008 0.9735 0.053 Uiso 1 1 calc R U . . .
C289 C 0.5502(3) -0.1557(3) 0.9365(3) 0.0325(17) Uani 1 1 d . U . . .
H296 H 0.5619 -0.1773 0.9090 0.039 Uiso 1 1 calc R U . . .
H297 H 0.5339 -0.1779 0.9660 0.039 Uiso 1 1 calc R U . . .
C290 C 0.5074(3) -0.1177(3) 0.9317(3) 0.0336(17) Uani 1 1 d . U . . .
H298 H 0.4977 -0.0943 0.9579 0.040 Uiso 1 1 calc R U . . .
H299 H 0.5225 -0.0974 0.9010 0.040 Uiso 1 1 calc R U . . .
C291 C 0.6014(3) -0.1255(3) 0.9382(3) 0.0382(19) Uani 1 1 d . U . . .
H300 H 0.6169 -0.1031 0.9087 0.046 Uiso 1 1 calc R U . . .
H301 H 0.5890 -0.1036 0.9655 0.046 Uiso 1 1 calc R U . . .
C292 C 0.3370(4) -0.2395(3) 0.9279(4) 0.057(3) Uani 1 1 d . U . . .
H302 H 0.3325 -0.2315 0.8970 0.069 Uiso 1 1 calc R U . . .
H303 H 0.3008 -0.2368 0.9539 0.069 Uiso 1 1 calc R U . . .
C293 C -0.0761(3) -0.0260(3) 0.9470(3) 0.0380(19) Uani 1 1 d . U . . .
H304 H -0.0640 -0.0041 0.9171 0.046 Uiso 1 1 calc R U . . .
H305 H -0.0779 -0.0050 0.9737 0.046 Uiso 1 1 calc R U . . .
C294 C -0.1331(3) -0.0507(3) 0.9561(3) 0.0358(18) Uani 1 1 d . U . . .
H306 H -0.1448 -0.0716 0.9866 0.043 Uiso 1 1 calc R U . . .
H307 H -0.1296 -0.0735 0.9304 0.043 Uiso 1 1 calc R U . . .
C295 C -0.1785(3) -0.0112(3) 0.9583(4) 0.047(2) Uani 1 1 d . U . . .
H308 H -0.1836 0.0105 0.9851 0.056 Uiso 1 1 calc R U . . .
H309 H -0.1662 0.0109 0.9284 0.056 Uiso 1 1 calc R U . . .
C296 C 0.0574(3) -0.1919(3) 0.9346(3) 0.0337(17) Uani 1 1 d . U . . .
H310 H 0.0730 -0.1935 0.9601 0.040 Uiso 1 1 calc R U . . .
H311 H 0.0882 -0.1906 0.9034 0.040 Uiso 1 1 calc R U . . .
C297 C 0.0201(3) -0.2393(3) 0.9399(3) 0.0326(17) Uani 1 1 d . U . . .
H312 H -0.0116 -0.2392 0.9704 0.039 Uiso 1 1 calc R U . . .
H313 H 0.0057 -0.2379 0.9137 0.039 Uiso 1 1 calc R U . . .
C298 C 0.0520(3) -0.2888(3) 0.9388(3) 0.041(2) Uani 1 1 d . U . . .
H314 H 0.0825 -0.2891 0.9075 0.049 Uiso 1 1 calc R U . . .
H315 H 0.0684 -0.2886 0.9636 0.049 Uiso 1 1 calc R U . . .
C299 C 0.0174(4) -0.3382(3) 0.9466(4) 0.048(2) Uani 1 1 d . U . . .
H316 H -0.0130 -0.3384 0.9775 0.072 Uiso 1 1 calc R U . . .
H317 H 0.0406 -0.3674 0.9463 0.072 Uiso 1 1 calc R U . . .
H318 H 0.0027 -0.3400 0.9211 0.072 Uiso 1 1 calc R U . . .
C300 C 0.1243(4) 0.4336(3) 0.9343(4) 0.044(2) Uani 1 1 d . U . . .
H319 H 0.0937 0.4358 0.9652 0.053 Uiso 1 1 calc R U . . .
H320 H 0.1091 0.4385 0.9087 0.053 Uiso 1 1 calc R U . . .
C301 C 0.1490(3) 0.3802(3) 0.9322(4) 0.043(2) Uani 1 1 d . U . . .
H321 H 0.1816 0.3779 0.9027 0.051 Uiso 1 1 calc R U . . .
H322 H 0.1599 0.3725 0.9600 0.051 Uiso 1 1 calc R U . . .
C302 C -0.0185(3) 0.2572(3) 0.9253(3) 0.0327(17) Uani 1 1 d . U . . .
H323 H -0.0331 0.2309 0.9519 0.039 Uiso 1 1 calc R U . . .
H324 H -0.0039 0.2400 0.8951 0.039 Uiso 1 1 calc R U . . .
C303 C 0.6524(4) 0.1500(4) 0.9369(4) 0.060(3) Uani 1 1 d . U . . .
H325 H 0.6781 0.1645 0.9505 0.090 Uiso 0.498(19) 1 calc R U P B 3
H326 H 0.6361 0.1184 0.9562 0.090 Uiso 0.498(19) 1 calc R U P B 3
H327 H 0.6553 0.1289 0.9101 0.090 Uiso 0.502(19) 1 calc R U P B 4
H328 H 0.6399 0.1271 0.9663 0.090 Uiso 0.502(19) 1 calc R U P B 4
C304 C 0.4047(5) 0.4500(3) 0.8017(4) 0.067(3) Uani 1 1 d . U . . .
H329 H 0.4124 0.4547 0.8311 0.080 Uiso 1 1 calc R U . . .
H330 H 0.4400 0.4542 0.7743 0.080 Uiso 1 1 calc R U . . .
C305 C 0.2121(7) -0.3762(5) 0.8002(7) 0.142(7) Uani 1 1 d . U . . .
H331 H 0.1845 -0.3870 0.8313 0.213 Uiso 1 1 calc R U . . .
H332 H 0.2427 -0.3998 0.7923 0.213 Uiso 1 1 calc R U . . .
H333 H 0.1955 -0.3761 0.7758 0.213 Uiso 1 1 calc R U . . .
C306 C 0.7595(4) -0.0030(5) 0.8176(5) 0.094(4) Uani 1 1 d . U . . .
H334 H 0.7483 -0.0279 0.8449 0.141 Uiso 1 1 calc R U . . .
H335 H 0.7812 0.0244 0.8233 0.141 Uiso 1 1 calc R U . . .
H336 H 0.7817 -0.0195 0.7888 0.141 Uiso 1 1 calc R U . . .
C307 C 0.0980(3) 0.0225(3) 0.6882(3) 0.044(2) Uani 1 1 d . U . . .
H337 H 0.0697 -0.0004 0.6889 0.053 Uiso 1 1 calc R U . . .
C308 C 0.0888(3) 0.0763(3) 0.6872(3) 0.044(2) Uani 1 1 d . U . . .
H338 H 0.0544 0.0882 0.6874 0.052 Uiso 1 1 calc R U . . .
C309 C 0.1490(3) 0.0030(3) 0.6881(3) 0.0364(18) Uani 1 1 d . U . . .
H339 H 0.1552 -0.0324 0.6892 0.044 Uiso 1 1 calc R U . . .
C310 C -0.0629(3) -0.1082(3) 0.8200(4) 0.045(2) Uani 1 1 d . U . . .
H340 H -0.0515 -0.0887 0.7888 0.054 Uiso 1 1 calc R U . . .
H341 H -0.0705 -0.0837 0.8450 0.054 Uiso 1 1 calc R U . . .
C311 C -0.0148(3) -0.1421(3) 0.8212(3) 0.0379(19) Uani 1 1 d . U . . .
H342 H -0.0050 -0.1655 0.7951 0.045 Uiso 1 1 calc R U . . .
H343 H -0.0256 -0.1625 0.8520 0.045 Uiso 1 1 calc R U . . .
C312 C 0.0354(3) -0.1065(3) 0.8152(3) 0.0378(18) Uani 1 1 d . U . . .
H344 H 0.0445 -0.0844 0.7855 0.045 Uiso 1 1 calc R U . . .
H345 H 0.0264 -0.0846 0.8425 0.045 Uiso 1 1 calc R U . . .
C313 C -0.1171(4) -0.1393(4) 0.8279(3) 0.048(2) Uani 1 1 d . U . . .
H346 H -0.1107 -0.1620 0.8019 0.072 Uiso 1 1 calc R U . . .
H347 H -0.1464 -0.1160 0.8284 0.072 Uiso 1 1 calc R U . . .
H348 H -0.1280 -0.1595 0.8584 0.072 Uiso 1 1 calc R U . . .
C314 C 0.1922(5) -0.2834(3) 0.8060(5) 0.078(4) Uani 1 1 d . U . . .
H349 H 0.1587 -0.2932 0.8339 0.093 Uiso 1 1 calc R U . . .
H350 H 0.1823 -0.2831 0.7772 0.093 Uiso 1 1 calc R U . . .
C315 C 0.3596(5) -0.2938(3) 0.9295(5) 0.072(3) Uani 1 1 d . U . . .
H351 H 0.3969 -0.2949 0.9049 0.087 Uiso 1 1 calc R U . . .
H352 H 0.3627 -0.3013 0.9610 0.087 Uiso 1 1 calc R U . . .
C316 C 0.6476(3) -0.1603(3) 0.9430(3) 0.043(2) Uani 1 1 d . U . . .
H353 H 0.6337 -0.1804 0.9735 0.064 Uiso 1 1 calc R U . . .
H354 H 0.6791 -0.1393 0.9418 0.064 Uiso 1 1 calc R U . . .
H355 H 0.6592 -0.1830 0.9168 0.064 Uiso 1 1 calc R U . . .
C317 C 0.7069(4) 0.0197(4) 0.8107(5) 0.075(4) Uani 1 1 d . U . . .
H356 H 0.6898 0.0436 0.8358 0.090 Uiso 1 1 calc R U . . .
H357 H 0.7179 0.0389 0.7794 0.090 Uiso 1 1 calc R U . . .
C318 C 0.5606(3) 0.0744(3) 0.6911(3) 0.0365(18) Uani 1 1 d . U . . .
H358 H 0.5674 0.0391 0.6907 0.044 Uiso 1 1 calc R U . . .
C319 C 0.6001(3) 0.1109(3) 0.6936(3) 0.041(2) Uani 1 1 d . U . . .
H359 H 0.6341 0.0994 0.6947 0.049 Uiso 1 1 calc R U . . .
C320 C 0.5898(3) 0.1637(3) 0.6947(3) 0.041(2) Uani 1 1 d . U . . .
H360 H 0.6170 0.1863 0.6965 0.050 Uiso 1 1 calc R U . . .
C321 C 0.7008(4) 0.3091(3) 0.8097(4) 0.048(2) Uani 1 1 d . U . . .
H361 H 0.7116 0.3311 0.7803 0.072 Uiso 1 1 calc R U . . .
H362 H 0.7306 0.2860 0.8082 0.072 Uiso 1 1 calc R U . . .
H363 H 0.6932 0.3300 0.8370 0.072 Uiso 1 1 calc R U . . .
C322 C 0.1674(5) 0.4774(4) 0.9284(6) 0.085(4) Uani 1 1 d . U . . .
H364 H 0.1798 0.4743 0.9558 0.102 Uiso 1 1 calc R U . . .
H365 H 0.1998 0.4729 0.8991 0.102 Uiso 1 1 calc R U . . .
C323 C 0.1461(7) 0.5298(5) 0.9254(7) 0.122(5) Uani 1 1 d . U . . .
H366 H 0.1382 0.5348 0.8961 0.183 Uiso 1 1 calc R U . . .
H367 H 0.1739 0.5549 0.9250 0.183 Uiso 1 1 calc R U . . .
H368 H 0.1125 0.5339 0.9530 0.183 Uiso 1 1 calc R U . . .
C324 C -0.1607(4) 0.2958(4) 0.9165(5) 0.074(4) Uani 1 1 d . U . . .
H369 H -0.1836 0.2977 0.9502 0.111 Uiso 1 1 calc R U . . .
H370 H -0.1814 0.2787 0.9002 0.111 Uiso 1 1 calc R U . . .
H371 H -0.1501 0.3301 0.9018 0.111 Uiso 1 1 calc R U . . .
C325 C -0.0699(4) 0.1890(6) 0.7971(5) 0.097(5) Uani 1 1 d . U . . .
H372 H -0.0879 0.2118 0.8229 0.116 Uiso 1 1 calc R U . . .
H373 H -0.0597 0.2090 0.7662 0.116 Uiso 1 1 calc R U . . .
C326 C -0.1108(6) 0.1455(7) 0.7988(7) 0.133(6) Uani 1 1 d . U . . .
H374 H -0.1209 0.1250 0.8295 0.159 Uiso 1 1 calc R U . . .
H375 H -0.0936 0.1231 0.7725 0.159 Uiso 1 1 calc R U . . .
C327 C 0.2810(3) 0.1192(3) 0.5684(3) 0.0316(16) Uani 1 1 d . U . . .
C328 C 0.3427(4) -0.1028(3) 0.5540(3) 0.044(2) Uani 1 1 d . U . . .
H376 H 0.3740 -0.1213 0.5536 0.053 Uiso 1 1 calc R U . . .
C329 C 0.3014(3) 0.0308(3) 0.5713(3) 0.0287(15) Uani 1 1 d . U . . .
C330 C 0.5566(5) 0.3064(4) 0.5528(4) 0.072(3) Uani 1 1 d . U . . .
H377 H 0.5888 0.3245 0.5506 0.086 Uiso 1 1 calc R U . . .
C331 C 0.3382(3) -0.0504(3) 0.5631(3) 0.0353(17) Uani 1 1 d . U . . .
C332 C 0.4875(4) 0.1717(4) 0.5735(3) 0.0427(19) Uani 1 1 d . U . . .
C333 C 0.2910(3) -0.0227(3) 0.5641(3) 0.0340(17) Uani 1 1 d . U . . .
C334 C 0.5540(4) -0.0487(4) 0.5502(3) 0.052(2) Uani 1 1 d . U . . .
H378 H 0.5370 -0.0790 0.5462 0.062 Uiso 1 1 calc R U . . .
C335 C 0.6089(4) 0.0451(4) 0.5591(3) 0.057(2) Uani 1 1 d . U . . .
H379 H 0.6268 0.0755 0.5615 0.068 Uiso 1 1 calc R U . . .
C336 C 0.2456(4) -0.0467(3) 0.5561(3) 0.0403(19) Uani 1 1 d . U . . .
H380 H 0.2138 -0.0285 0.5572 0.048 Uiso 1 1 calc R U . . .
C337 C 0.5252(4) -0.0030(4) 0.5607(3) 0.047(2) Uani 1 1 d . U . . .
C338 C 0.2484(3) 0.1612(3) 0.5560(3) 0.0365(18) Uani 1 1 d . U . . .
C339 C 0.4132(4) 0.2166(3) 0.5705(3) 0.0385(18) Uani 1 1 d . U . . .
C340 C 0.5517(3) 0.0439(4) 0.5644(3) 0.0442(19) Uani 1 1 d . U . . .
C341 C 0.2991(4) -0.1262(3) 0.5456(4) 0.053(2) Uani 1 1 d . U . . .
H381 H 0.3015 -0.1611 0.5392 0.064 Uiso 1 1 calc R U . . .
C342 C 0.3251(4) 0.1938(3) 0.5685(3) 0.0377(18) Uani 1 1 d . U . . .
C343 C 0.2572(4) 0.2556(3) 0.5436(3) 0.046(2) Uani 1 1 d . U . . .
H382 H 0.2761 0.2865 0.5431 0.055 Uiso 1 1 calc R U . . .
C344 C 0.2006(3) 0.1609(3) 0.5448(3) 0.0408(19) Uani 1 1 d . U . . .
H383 H 0.1817 0.1301 0.5452 0.049 Uiso 1 1 calc R U . . .
C345 C 0.6113(4) -0.0465(5) 0.5457(3) 0.059(2) Uani 1 1 d . U . . .
H384 H 0.6321 -0.0766 0.5394 0.071 Uiso 1 1 calc R U . . .
C346 C 0.3771(3) -0.0126(3) 0.5701(3) 0.0362(17) Uani 1 1 d . U . . .
C347 C 0.2087(4) 0.2549(3) 0.5324(3) 0.047(2) Uani 1 1 d . U . . .
H385 H 0.1945 0.2859 0.5246 0.057 Uiso 1 1 calc R U . . .
C348 C 0.5107(3) 0.0837(4) 0.5724(3) 0.0397(18) Uani 1 1 d . U . . .
C349 C 0.4672(3) 0.0103(3) 0.5690(3) 0.0388(18) Uani 1 1 d . U . . .
C350 C 0.4580(4) 0.2548(4) 0.5640(3) 0.048(2) Uani 1 1 d . U . . .
C351 C 0.5110(5) 0.3332(4) 0.5489(4) 0.072(3) Uani 1 1 d . U . . .
H386 H 0.5141 0.3688 0.5421 0.087 Uiso 1 1 calc R U . . .
C352 C 0.5543(4) 0.2524(4) 0.5600(4) 0.061(3) Uani 1 1 d . U . . .
H387 H 0.5853 0.2342 0.5609 0.073 Uiso 1 1 calc R U . . .
C353 C 0.2509(4) -0.0991(3) 0.5465(3) 0.047(2) Uani 1 1 d . U . . .
H388 H 0.2224 -0.1163 0.5406 0.056 Uiso 1 1 calc R U . . .
C354 C 0.4608(4) 0.3074(4) 0.5549(4) 0.056(2) Uani 1 1 d . U . . .
H389 H 0.4303 0.3254 0.5527 0.068 Uiso 1 1 calc R U . . .
C355 C 0.1815(4) 0.2089(4) 0.5327(3) 0.049(2) Uani 1 1 d . U . . .
H390 H 0.1495 0.2095 0.5248 0.058 Uiso 1 1 calc R U . . .
C356 C 0.6371(4) -0.0015(5) 0.5503(4) 0.063(3) Uani 1 1 d . U . . .
H391 H 0.6745 -0.0023 0.5474 0.076 Uiso 1 1 calc R U . . .
C357 C 0.2764(4) 0.2077(3) 0.5557(3) 0.0395(18) Uani 1 1 d . U . . .
C358 C 0.3235(8) -0.3348(5) 0.9212(8) 0.141(6) Uani 1 1 d . U . . .
H392 H 0.3202 -0.3274 0.8898 0.170 Uiso 1 1 calc R U . . .
H393 H 0.2862 -0.3341 0.9460 0.170 Uiso 1 1 calc R U . . .
C359 C 0.3473(9) -0.3885(6) 0.9227(8) 0.175(8) Uani 1 1 d . U . . .
H394 H 0.3698 -0.3969 0.8903 0.263 Uiso 1 1 calc R U . . .
H395 H 0.3171 -0.4134 0.9364 0.263 Uiso 1 1 calc R U . . .
H396 H 0.3700 -0.3890 0.9424 0.263 Uiso 1 1 calc R U . . .
C360 C -0.2339(3) -0.0368(4) 0.9648(4) 0.055(3) Uani 1 1 d . U . . .
H397 H -0.2295 -0.0572 0.9375 0.083 Uiso 1 1 calc R U . . .
H398 H -0.2612 -0.0108 0.9667 0.083 Uiso 1 1 calc R U . . .
H399 H -0.2462 -0.0588 0.9942 0.083 Uiso 1 1 calc R U . . .
C361 C 0.5040(4) 0.2265(4) 0.5657(3) 0.046(2) Uani 1 1 d . U . . .
C362 C -0.1641(6) 0.1706(8) 0.7937(7) 0.162(8) Uani 1 1 d . U . . .
H400 H -0.1881 0.1817 0.8247 0.243 Uiso 1 1 calc R U . . .
H401 H -0.1838 0.1456 0.7828 0.243 Uiso 1 1 calc R U . . .
H402 H -0.1531 0.1998 0.7705 0.243 Uiso 1 1 calc R U . . .
C363 C 0.5403(3) 0.1834(3) 0.6931(3) 0.0359(18) Uani 1 1 d . U . . .
H403 H 0.5337 0.2187 0.6941 0.043 Uiso 1 1 calc R U . . .
C364 C 0.2033(3) 0.0185(3) 0.7998(3) 0.0260(15) Uani 1 1 d . U . . .
N65 N 0.4615(4) 0.9732(3) 0.0621(4) 0.070(3) Uani 1 1 d . U . . .
C365 C 0.3810(5) 0.9999(4) 0.0321(4) 0.067(3) Uani 1 1 d . U . . .
H404 H 0.3600 0.9695 0.0312 0.101 Uiso 1 1 calc R U . . .
H405 H 0.3957 1.0171 0.0002 0.101 Uiso 1 1 calc R U . . .
H406 H 0.3568 1.0228 0.0545 0.101 Uiso 1 1 calc R U . . .
C366 C 0.4270(5) 0.9852(3) 0.0477(4) 0.052(2) Uani 1 1 d . U . . .
Cl1 Cl 0.71007(13) 0.62450(15) 0.06071(13) 0.0911(10) Uani 1 1 d . U . . .
Cl2 Cl 0.0950(2) 0.87726(15) 0.05269(17) 0.1209(14) Uani 1 1 d . U . . .
Cl3 Cl 0.69723(15) 0.51267(15) 0.05524(16) 0.1103(13) Uani 1 1 d . U . . .
Cl4 Cl 0.11896(19) 0.81026(16) 0.54882(18) 0.1259(15) Uani 1 1 d . U . . .
Cl5 Cl 0.1735(2) 0.8044(2) -0.0134(2) 0.1623(19) Uani 1 1 d . U . . .
Cl6 Cl 0.2055(2) 0.8606(2) 0.0547(2) 0.170(2) Uani 1 1 d . U . . .
Cl7 Cl 0.1021(3) 0.8277(3) 0.4596(2) 0.194(3) Uani 1 1 d . U . . .
C367 C -0.0650(3) 0.2935(3) 0.9244(4) 0.042(2) Uani 1 1 d . U . . .
H407 H -0.0820 0.3077 0.9560 0.050 Uiso 1 1 calc R U . . .
H408 H -0.0491 0.3220 0.9004 0.050 Uiso 1 1 calc R U . . .
C368 C 0.0916(5) 0.7827(4) 0.5025(5) 0.086(3) Uani 1 1 d . U . . .
H409 H 0.1117 0.7518 0.4897 0.103 Uiso 1 1 calc R U . . .
H410 H 0.0520 0.7738 0.5177 0.103 Uiso 1 1 calc R U . . .
C369 C 0.1673(5) 0.8669(5) 0.0183(6) 0.094(4) Uani 1 1 d . U . . .
H411 H 0.1824 0.8959 -0.0060 0.113 Uiso 1 1 calc R U . . .
C370 C 0.7224(5) 0.5718(5) 0.0227(5) 0.079(3) Uani 1 1 d . U . . .
H412 H 0.7045 0.5783 -0.0009 0.095 Uiso 1 1 calc R U . . .
H413 H 0.7624 0.5696 0.0050 0.095 Uiso 1 1 calc R U . . .
Cl8 Cl 0.32811(17) 0.59052(15) 0.45007(18) 0.1175(14) Uani 1 1 d . U . . .
Cl9 Cl 0.3666(3) 0.5801(2) 0.5306(2) 0.162(2) Uani 1 1 d . U . . .
C371 C 0.3183(6) 0.6000(8) 0.5117(7) 0.147(6) Uani 1 1 d . U . . .
H414 H 0.3140 0.6367 0.5165 0.177 Uiso 1 1 calc R U . . .
H415 H 0.2834 0.5828 0.5323 0.177 Uiso 1 1 calc R U . . .
C372 C 0.3675(6) 0.4899(4) 0.7967(6) 0.103(5) Uani 1 1 d . U . . .
H416 H 0.3326 0.4864 0.8245 0.124 Uiso 1 1 calc R U . . .
H417 H 0.3590 0.4846 0.7678 0.124 Uiso 1 1 calc R U . . .
C373 C 0.0817(10) 0.0061(9) 0.2837(10) 0.062(7) Uani 0.437(14) 1 d . U P A 2
H418 H 0.1050 0.0132 0.2498 0.075 Uiso 0.437(14) 1 calc R U P A 2
H419 H 0.0460 0.0223 0.2890 0.075 Uiso 0.437(14) 1 calc R U P A 2
C374 C 0.0714(14) -0.0525(10) 0.2931(14) 0.106(13) Uani 0.437(14) 1 d . U P A 2
H420 H 0.1057 -0.0700 0.2771 0.159 Uiso 0.437(14) 1 calc R U P A 2
H421 H 0.0435 -0.0630 0.2806 0.159 Uiso 0.437(14) 1 calc R U P A 2
H422 H 0.0584 -0.0614 0.3275 0.159 Uiso 0.437(14) 1 calc R U P A 2
C375 C 0.6819(9) 0.1381(9) 0.8904(9) 0.070(7) Uani 0.498(19) 1 d . U P B 3
H423 H 0.6575 0.1205 0.8778 0.105 Uiso 0.498(19) 1 calc R U P B 3
H424 H 0.7122 0.1160 0.8899 0.105 Uiso 0.498(19) 1 calc R U P B 3
H425 H 0.6966 0.1693 0.8706 0.105 Uiso 0.498(19) 1 calc R U P B 3
C376 C 0.7124(9) 0.1690(10) 0.9293(11) 0.097(11) Uani 0.502(19) 1 d . U P B 4
H426 H 0.7365 0.1399 0.9255 0.145 Uiso 0.502(19) 1 calc R U P B 4
H427 H 0.7117 0.1869 0.9571 0.145 Uiso 0.502(19) 1 calc R U P B 4
H428 H 0.7261 0.1921 0.9007 0.145 Uiso 0.502(19) 1 calc R U P B 4
C378 C 0.2263(5) 0.0246(4) 0.4089(6) 0.097(5) Uani 1 1 d . U . . .
H432 H 0.2237 0.0178 0.3778 0.116 Uiso 1 1 calc R U . . .
H433 H 0.2655 0.0222 0.4050 0.116 Uiso 1 1 calc R U . . .
C379 C 0.2152(7) -0.0710(5) 0.4288(6) 0.112(5) Uani 1 1 d . U . . .
H434 H 0.2179 -0.0760 0.3961 0.167 Uiso 1 1 calc R U . . .
H435 H 0.1874 -0.0944 0.4510 0.167 Uiso 1 1 calc R U . . .
H436 H 0.2508 -0.0774 0.4318 0.167 Uiso 1 1 calc R U . . .
C380 C -0.3165(5) 0.5988(6) 0.4373(4) 0.089(4) Uani 1 1 d . U . . .
H437 H -0.3325 0.5725 0.4245 0.134 Uiso 1 1 calc R U . . .
H438 H -0.3125 0.6306 0.4177 0.134 Uiso 1 1 calc R U . . .
H439 H -0.3407 0.6039 0.4702 0.134 Uiso 1 1 calc R U . . .
C381 C -0.2005(5) 0.5044(5) 0.4509(6) 0.090(4) Uani 1 1 d . U . . .
H440 H -0.1684 0.5225 0.4267 0.109 Uiso 1 1 calc R U . . .
H441 H -0.2016 0.5113 0.4832 0.109 Uiso 1 1 calc R U . . .
C382 C -0.2582(7) 0.5818(6) 0.4367(6) 0.118(5) Uani 1 1 d . U . . .
H442 H -0.2502 0.5979 0.4623 0.141 Uiso 1 1 calc R U . . .
H443 H -0.2297 0.5936 0.4058 0.141 Uiso 1 1 calc R U . . .
C383 C -0.2552(6) 0.5196(6) 0.4442(6) 0.117(5) Uani 1 1 d . U . . .
H444 H -0.2868 0.5070 0.4726 0.140 Uiso 1 1 calc R U . . .
H445 H -0.2574 0.5036 0.4161 0.140 Uiso 1 1 calc R U . . .
C384 C 0.6268(8) 0.3148(9) 0.2750(9) 0.203(9) Uani 1 1 d . U . . .
H446 H 0.6457 0.3448 0.2553 0.304 Uiso 1 1 calc R U . . .
H447 H 0.6424 0.2842 0.2587 0.304 Uiso 1 1 calc R U . . .
H448 H 0.6316 0.3141 0.3058 0.304 Uiso 1 1 calc R U . . .
C385 C 0.3906(8) 0.5445(5) 0.7928(7) 0.148(7) Uani 1 1 d . U . . .
H449 H 0.3985 0.5504 0.8215 0.222 Uiso 1 1 calc R U . . .
H450 H 0.3634 0.5687 0.7899 0.222 Uiso 1 1 calc R U . . .
H451 H 0.4244 0.5489 0.7646 0.222 Uiso 1 1 calc R U . . .
C386 C 0.4747(5) 0.4891(5) 0.4408(6) 0.101(4) Uani 1 1 d . U . . .
H469 H 0.4739 0.4729 0.4715 0.121 Uiso 1 1 calc R U . . .
H470 H 0.4786 0.5262 0.4421 0.121 Uiso 1 1 calc R U . . .
C387 C 0.5719(6) 0.3164(5) 0.2822(7) 0.118(5) Uani 1 1 d . U . . .
H454 H 0.5570 0.2813 0.2912 0.141 Uiso 1 1 calc R U . . .
H455 H 0.5690 0.3262 0.2510 0.141 Uiso 1 1 calc R U . . .
C389 C -0.2943(8) 0.5022(9) 0.2863(9) 0.201(10) Uani 1 1 d . U . . .
H458 H -0.3044 0.4730 0.2725 0.301 Uiso 1 1 calc R U . . .
H459 H -0.2957 0.5333 0.2674 0.301 Uiso 1 1 calc R U . . .
H460 H -0.3200 0.5044 0.3192 0.301 Uiso 1 1 calc R U . . .
C390 C 0.1980(6) -0.0133(5) 0.4413(7) 0.117(6) Uani 1 1 d . U . . .
H461 H 0.1586 -0.0102 0.4461 0.140 Uiso 1 1 calc R U . . .
H462 H 0.2017 -0.0074 0.4721 0.140 Uiso 1 1 calc R U . . .
C391 C -0.2371(6) 0.4961(5) 0.2862(6) 0.110(5) Uani 1 1 d . U . . .
H463 H -0.2125 0.4894 0.2534 0.132 Uiso 1 1 calc R U . . .
H464 H -0.2248 0.5285 0.2941 0.132 Uiso 1 1 calc R U . . .
C392 C -0.1089(5) 0.2658(5) 0.9123(7) 0.126(7) Uani 1 1 d . U . . .
H465 H -0.1201 0.2345 0.9335 0.152 Uiso 1 1 calc R U . . .
H466 H -0.0921 0.2553 0.8792 0.152 Uiso 1 1 calc R U . . .
C393 C 0.2338(7) -0.3220(5) 0.8021(7) 0.135(6) Uani 1 1 d . U . . .
H467 H 0.2455 -0.3211 0.8298 0.162 Uiso 1 1 calc R U . . .
H468 H 0.2664 -0.3138 0.7729 0.162 Uiso 1 1 calc R U . . .
C394 C 0.5256(7) 0.4702(7) 0.3998(7) 0.135(5) Uani 1 1 d D U . . .
H471 H 0.5285 0.4331 0.4042 0.162 Uiso 1 1 calc R U . . .
H472 H 0.5214 0.4779 0.3687 0.162 Uiso 1 1 calc R U . . .
C395 C 0.5765(9) 0.4962(10) 0.4001(10) 0.217(9) Uani 1 1 d D U . . .
H473 H 0.6086 0.4844 0.3743 0.326 Uiso 1 1 calc R U . . .
H474 H 0.5735 0.5329 0.3954 0.326 Uiso 1 1 calc R U . . .
H475 H 0.5806 0.4882 0.4307 0.326 Uiso 1 1 calc R U . . .

loop_
_atom_site_aniso_label
_atom_site_aniso_U_11
_atom_site_aniso_U_22
_atom_site_aniso_U_33
_atom_site_aniso_U_23
_atom_site_aniso_U_13
_atom_site_aniso_U_12
Dy1 0.0307(2) 0.02410(18) 0.0435(2) -0.00181(16) -0.01422(17) -0.00444(14)
Cd1 0.0241(3) 0.0200(2) 0.0430(3) -0.0022(2) -0.0135(2) -0.0014(2)
Y1 0.0194(3) 0.0163(3) 0.0404(4) -0.0033(3) -0.0134(3) 0.0008(3)
O1 0.045(3) 0.034(3) 0.058(4) -0.008(3) -0.017(3) -0.005(3)
O2 0.051(4) 0.040(3) 0.050(4) -0.006(3) -0.029(3) 0.000(3)
O3 0.043(3) 0.042(3) 0.071(4) -0.017(3) -0.029(3) 0.003(3)
O4 0.038(3) 0.044(3) 0.056(4) -0.007(3) -0.018(3) -0.001(3)
O5 0.035(3) 0.041(3) 0.058(4) -0.003(3) -0.018(3) -0.009(3)
O6 0.052(4) 0.027(3) 0.068(4) -0.001(3) -0.027(3) -0.008(3)
O7 0.060(4) 0.030(3) 0.097(5) -0.003(3) -0.049(4) -0.001(3)
O8 0.036(3) 0.029(3) 0.051(4) -0.004(2) -0.023(3) 0.003(2)
O9 0.034(3) 0.034(3) 0.059(4) -0.006(3) -0.026(3) 0.001(2)
O10 0.043(3) 0.018(2) 0.063(4) -0.005(3) -0.016(3) -0.005(2)
O11 0.034(3) 0.026(3) 0.058(4) -0.003(3) -0.017(3) -0.009(2)
O12 0.034(3) 0.024(2) 0.051(4) -0.006(2) -0.019(3) 0.000(2)
O13 0.034(3) 0.025(3) 0.053(4) -0.005(2) -0.020(3) -0.008(2)
O14 0.026(3) 0.040(3) 0.067(4) -0.013(3) -0.019(3) 0.001(2)
O15 0.035(3) 0.031(3) 0.093(5) -0.017(3) -0.033(3) 0.005(2)
O16 0.053(4) 0.032(3) 0.064(4) -0.012(3) -0.024(3) 0.004(3)
N1 0.039(4) 0.031(3) 0.038(4) -0.003(3) -0.010(3) -0.008(3)
N2 0.040(4) 0.030(3) 0.049(4) 0.001(3) -0.021(3) -0.002(3)
N3 0.042(4) 0.026(3) 0.045(4) -0.005(3) -0.019(3) -0.003(3)
N4 0.037(3) 0.028(3) 0.046(4) 0.001(3) -0.017(3) -0.007(2)
N5 0.037(3) 0.026(3) 0.045(4) -0.003(3) -0.011(3) -0.002(2)
N6 0.042(4) 0.034(3) 0.044(4) -0.002(3) -0.021(3) -0.002(3)
N7 0.040(4) 0.033(3) 0.036(4) -0.003(3) -0.010(3) -0.001(3)
N8 0.043(4) 0.031(3) 0.043(4) -0.003(3) -0.022(3) 0.000(3)
N9 0.026(3) 0.030(3) 0.046(4) -0.002(3) -0.016(3) -0.004(2)
N10 0.024(3) 0.025(3) 0.050(4) -0.003(3) -0.014(3) -0.003(2)
N11 0.028(3) 0.023(3) 0.049(3) 0.000(2) -0.015(3) -0.006(2)
N12 0.035(3) 0.024(3) 0.044(4) 0.003(3) -0.020(3) -0.010(2)
N13 0.022(3) 0.023(3) 0.050(3) -0.005(2) -0.012(3) 0.001(2)
N14 0.025(3) 0.023(3) 0.045(3) -0.003(3) -0.012(2) -0.004(2)
N15 0.028(3) 0.023(3) 0.051(3) -0.001(3) -0.019(3) -0.001(2)
N16 0.026(3) 0.022(3) 0.044(4) -0.002(3) -0.017(3) -0.001(2)
N17 0.024(3) 0.019(3) 0.048(3) -0.001(2) -0.016(3) -0.002(2)
N18 0.025(3) 0.017(3) 0.047(4) -0.005(3) -0.016(3) 0.001(2)
N19 0.026(3) 0.020(3) 0.047(4) -0.002(3) -0.015(3) 0.000(2)
N20 0.026(3) 0.019(3) 0.049(3) -0.006(2) -0.020(2) 0.003(2)
N21 0.022(3) 0.021(3) 0.044(3) -0.006(2) -0.014(3) 0.003(2)
N22 0.022(3) 0.018(3) 0.051(3) -0.002(2) -0.017(3) 0.000(2)
N23 0.022(3) 0.024(3) 0.045(4) -0.004(3) -0.018(3) -0.003(2)
N24 0.024(3) 0.018(3) 0.043(4) -0.008(3) -0.013(3) 0.000(2)
N25 0.022(3) 0.022(3) 0.046(4) -0.006(3) -0.009(3) 0.005(2)
N26 0.018(3) 0.018(3) 0.036(4) 0.000(2) -0.006(3) 0.000(2)
N27 0.033(3) 0.024(3) 0.043(4) -0.004(3) -0.018(3) 0.003(2)
N28 0.020(3) 0.019(3) 0.044(3) -0.004(2) -0.015(3) 0.003(2)
N29 0.022(3) 0.020(3) 0.048(4) -0.008(3) -0.016(3) 0.002(2)
N30 0.021(3) 0.018(3) 0.046(4) 0.002(2) -0.015(3) 0.000(2)
N31 0.020(3) 0.025(3) 0.038(4) 0.000(3) -0.010(3) -0.003(2)
N32 0.015(2) 0.021(3) 0.048(3) -0.007(3) -0.015(2) 0.000(2)
C1 0.038(4) 0.029(3) 0.036(5) 0.001(3) -0.009(4) -0.008(3)
C2 0.043(4) 0.029(4) 0.038(5) -0.003(3) -0.012(4) -0.004(3)
C3 0.052(5) 0.026(3) 0.046(5) -0.002(4) -0.018(4) -0.002(3)
C4 0.040(4) 0.030(4) 0.038(5) 0.000(4) -0.005(4) -0.006(3)
C5 0.042(4) 0.030(3) 0.037(5) 0.002(3) -0.014(4) -0.004(3)
C6 0.049(5) 0.030(4) 0.048(5) -0.003(4) -0.026(4) -0.002(3)
C7 0.053(5) 0.021(3) 0.057(6) -0.004(4) -0.023(5) -0.004(3)
C8 0.042(4) 0.032(4) 0.039(5) -0.006(4) -0.011(4) 0.000(3)
C9 0.048(5) 0.039(4) 0.047(5) -0.005(4) -0.033(4) 0.002(3)
C10 0.041(4) 0.032(4) 0.049(5) -0.002(4) -0.016(4) -0.008(3)
C11 0.036(4) 0.043(4) 0.042(5) -0.007(4) -0.020(4) -0.003(3)
C12 0.040(4) 0.038(4) 0.041(5) 0.001(4) -0.022(4) -0.006(3)
C13 0.043(4) 0.044(4) 0.035(5) -0.005(4) -0.020(4) 0.004(3)
C14 0.042(4) 0.036(4) 0.038(5) 0.002(4) -0.020(4) -0.003(3)
C15 0.039(4) 0.033(4) 0.045(5) -0.005(4) -0.020(4) -0.004(3)
C16 0.049(5) 0.036(4) 0.041(5) -0.014(4) -0.015(4) 0.000(3)
C17 0.044(4) 0.027(4) 0.049(5) 0.000(3) -0.021(4) -0.009(3)
C18 0.041(4) 0.034(4) 0.041(5) -0.010(4) -0.017(4) 0.001(3)
C19 0.049(4) 0.032(4) 0.036(5) -0.007(4) -0.016(4) -0.005(3)
C20 0.047(4) 0.027(4) 0.042(5) -0.006(3) -0.021(4) 0.000(3)
C21 0.049(5) 0.036(4) 0.042(5) -0.007(4) -0.016(4) 0.000(3)
C22 0.055(5) 0.029(4) 0.035(5) -0.005(3) -0.017(4) -0.005(3)
C23 0.033(4) 0.037(4) 0.034(4) -0.007(3) -0.007(4) -0.008(3)
C24 0.038(4) 0.030(3) 0.038(5) 0.002(3) -0.012(4) -0.009(3)
C25 0.040(4) 0.035(4) 0.031(4) -0.005(3) -0.012(4) -0.001(3)
C26 0.035(4) 0.038(4) 0.036(5) -0.005(4) -0.012(4) -0.003(3)
C27 0.039(4) 0.033(4) 0.035(5) 0.002(3) -0.012(4) -0.007(3)
C28 0.033(4) 0.037(4) 0.042(5) -0.002(4) -0.012(4) -0.010(3)
C29 0.038(4) 0.037(4) 0.036(5) -0.002(4) -0.010(4) -0.005(3)
C30 0.052(6) 0.039(5) 0.087(8) -0.018(5) -0.022(5) -0.004(4)
C31 0.044(5) 0.023(4) 0.057(6) 0.000(4) -0.017(4) -0.005(3)
C32 0.058(6) 0.036(5) 0.073(7) -0.002(5) -0.026(5) -0.013(4)
C33 0.051(5) 0.027(4) 0.067(6) -0.013(4) -0.018(5) -0.007(4)
C34 0.064(6) 0.043(5) 0.105(9) -0.012(5) -0.059(7) 0.007(4)
C35 0.053(5) 0.044(4) 0.039(5) -0.006(4) -0.025(4) 0.005(4)
C36 0.070(6) 0.046(5) 0.081(8) -0.013(5) -0.046(6) -0.008(5)
C37 0.055(5) 0.037(4) 0.051(6) -0.008(4) -0.022(5) -0.006(4)
C38 0.027(4) 0.025(3) 0.049(5) -0.009(3) -0.015(4) 0.006(3)
C39 0.027(4) 0.022(3) 0.047(5) -0.003(3) -0.012(4) -0.003(3)
C40 0.030(4) 0.021(3) 0.051(5) -0.002(3) -0.015(4) -0.007(3)
C41 0.024(4) 0.029(3) 0.052(5) -0.003(4) -0.015(4) 0.000(3)
C42 0.032(4) 0.022(3) 0.047(5) -0.002(3) -0.015(4) -0.003(3)
C43 0.022(3) 0.029(3) 0.043(5) -0.004(3) -0.013(3) -0.006(3)
C44 0.036(4) 0.021(3) 0.044(5) 0.003(3) -0.018(4) -0.005(3)
C45 0.024(3) 0.023(3) 0.040(4) 0.000(3) -0.008(3) -0.006(3)
C46 0.029(4) 0.029(3) 0.036(4) 0.001(3) -0.013(3) -0.005(3)
C47 0.035(4) 0.022(3) 0.041(5) -0.004(3) -0.013(4) -0.005(3)
C48 0.031(4) 0.027(3) 0.046(5) -0.001(3) -0.012(4) -0.011(3)
C49 0.032(4) 0.025(3) 0.046(5) -0.007(3) -0.018(4) -0.001(3)
C50 0.030(4) 0.030(4) 0.045(5) -0.010(4) -0.014(4) -0.002(3)
C51 0.034(4) 0.026(3) 0.043(5) -0.002(3) -0.012(4) -0.002(3)
C52 0.032(4) 0.027(4) 0.046(5) -0.012(3) -0.013(4) 0.008(3)
C53 0.024(3) 0.021(3) 0.043(5) -0.002(3) -0.008(3) -0.003(3)
C54 0.026(3) 0.021(3) 0.041(5) -0.005(3) -0.008(3) -0.003(3)
C55 0.039(4) 0.018(3) 0.036(4) 0.001(3) -0.008(4) -0.007(3)
C56 0.026(4) 0.027(3) 0.042(5) -0.009(3) -0.014(3) -0.004(3)
C57 0.034(4) 0.026(3) 0.049(5) -0.002(3) -0.017(4) -0.012(3)
C58 0.029(4) 0.028(3) 0.038(4) 0.001(3) -0.015(3) -0.002(3)
C59 0.025(4) 0.037(4) 0.045(5) -0.002(4) -0.016(4) 0.000(3)
C60 0.030(4) 0.027(3) 0.037(4) -0.004(3) -0.011(3) -0.003(3)
C61 0.032(4) 0.029(3) 0.045(5) -0.006(3) -0.020(4) 0.003(3)
C62 0.035(4) 0.028(3) 0.047(5) 0.002(4) -0.018(4) 0.005(3)
C63 0.028(4) 0.034(4) 0.037(4) 0.004(3) -0.013(3) -0.004(3)
C64 0.033(4) 0.024(3) 0.052(5) -0.003(4) -0.018(4) -0.001(3)
C65 0.034(4) 0.023(3) 0.040(5) 0.000(3) -0.014(3) -0.003(3)
C66 0.029(4) 0.025(3) 0.042(5) -0.004(3) -0.013(3) -0.001(3)
C67 0.028(4) 0.028(3) 0.046(5) 0.001(3) -0.019(4) -0.002(3)
C68 0.029(4) 0.029(3) 0.041(5) 0.003(3) -0.013(4) -0.005(3)
C69 0.030(4) 0.029(3) 0.037(4) -0.003(3) -0.014(4) 0.001(3)
C70 0.034(4) 0.029(4) 0.047(5) -0.002(4) -0.012(4) 0.001(3)
C71 0.037(4) 0.042(5) 0.050(5) -0.007(4) -0.017(4) -0.012(3)
C72 0.076(8) 0.027(4) 0.086(9) -0.006(5) -0.023(7) 0.003(5)
C73 0.032(4) 0.025(4) 0.058(6) -0.006(4) -0.014(4) -0.002(3)
C74 0.042(5) 0.034(4) 0.052(6) -0.006(4) -0.021(4) 0.005(3)
C75 0.043(4) 0.034(4) 0.054(6) -0.003(4) -0.027(4) -0.009(3)
C76 0.035(4) 0.024(4) 0.036(4) -0.003(3) -0.021(4) -0.003(3)
C77 0.033(4) 0.025(4) 0.052(5) -0.002(4) -0.013(4) 0.003(3)
C78 0.042(4) 0.027(4) 0.057(6) 0.000(4) -0.023(4) -0.009(3)
C79 0.060(6) 0.028(4) 0.062(6) -0.014(4) -0.030(5) 0.006(4)
C80 0.034(4) 0.015(3) 0.039(4) -0.004(3) -0.019(3) -0.003(3)
C81 0.024(3) 0.024(3) 0.035(4) -0.004(3) -0.011(3) 0.004(3)
C82 0.023(3) 0.022(3) 0.036(4) -0.006(3) -0.011(3) -0.002(3)
C83 0.027(3) 0.023(3) 0.036(4) -0.004(3) -0.012(3) -0.002(3)
C84 0.024(4) 0.034(4) 0.061(6) -0.010(4) -0.020(4) 0.003(3)
C85 0.030(4) 0.021(3) 0.062(6) -0.003(4) -0.025(4) 0.002(3)
C86 0.029(3) 0.017(3) 0.041(5) -0.006(3) -0.014(3) -0.001(3)
C87 0.027(4) 0.026(4) 0.054(5) -0.004(4) -0.013(4) -0.005(3)
C88 0.024(3) 0.018(3) 0.048(5) 0.000(3) -0.014(3) -0.002(3)
C89 0.035(4) 0.021(4) 0.073(6) -0.004(4) -0.024(4) 0.004(3)
C90 0.028(4) 0.020(3) 0.048(5) -0.004(3) -0.012(4) 0.000(3)
C91 0.024(3) 0.020(3) 0.038(4) -0.004(3) -0.009(3) -0.004(3)
C92 0.020(3) 0.025(3) 0.053(5) -0.004(3) -0.014(4) 0.002(3)
C93 0.027(4) 0.021(3) 0.049(5) -0.002(3) -0.014(4) 0.000(3)
C94 0.029(4) 0.022(3) 0.068(6) -0.006(4) -0.020(4) 0.008(3)
C95 0.029(4) 0.025(3) 0.050(5) -0.004(3) -0.017(4) -0.001(3)
C96 0.025(4) 0.027(4) 0.071(6) -0.003(4) -0.025(4) 0.000(3)
C97 0.019(3) 0.032(3) 0.038(4) 0.000(3) -0.009(3) 0.004(3)
C98 0.023(3) 0.020(3) 0.043(5) -0.005(3) -0.016(3) -0.001(3)
C99 0.024(3) 0.019(3) 0.044(5) -0.004(3) -0.015(3) -0.001(2)
C100 0.020(3) 0.027(3) 0.047(5) 0.003(3) -0.014(3) -0.002(3)
C101 0.028(4) 0.022(3) 0.066(6) -0.005(4) -0.021(4) -0.004(3)
C102 0.023(4) 0.028(4) 0.072(6) 0.002(4) -0.024(4) 0.001(3)
C103 0.029(4) 0.021(3) 0.037(4) -0.002(3) -0.015(3) 0.004(3)
C104 0.035(4) 0.017(3) 0.042(5) 0.001(3) -0.019(4) 0.003(3)
C105 0.020(3) 0.023(3) 0.046(5) -0.004(3) -0.020(3) 0.003(2)
C106 0.028(4) 0.018(3) 0.052(5) 0.000(3) -0.018(4) -0.004(3)
C107 0.027(4) 0.026(4) 0.053(5) -0.005(4) -0.018(4) 0.008(3)
C108 0.025(3) 0.021(3) 0.035(4) -0.006(3) -0.010(3) 0.004(3)
C109 0.028(4) 0.017(3) 0.040(4) -0.009(3) -0.017(3) 0.005(3)
C110 0.031(4) 0.021(3) 0.046(5) -0.002(3) -0.018(4) 0.001(3)
C111 0.031(4) 0.017(3) 0.048(5) -0.006(3) -0.020(4) 0.004(3)
C112 0.020(3) 0.026(3) 0.045(5) -0.004(3) -0.016(3) 0.002(3)
C113 0.028(3) 0.020(3) 0.040(4) -0.004(3) -0.015(3) 0.004(3)
C114 0.020(3) 0.029(3) 0.036(4) -0.003(3) -0.012(3) 0.002(3)
C115 0.022(3) 0.025(3) 0.028(4) -0.008(3) -0.011(3) 0.006(3)
C116 0.028(4) 0.020(3) 0.043(5) -0.005(3) -0.014(4) 0.000(3)
C117 0.025(3) 0.022(3) 0.034(4) -0.003(3) -0.011(3) -0.001(3)
C118 0.023(3) 0.022(3) 0.041(5) -0.001(3) -0.012(3) 0.000(3)
C119 0.024(4) 0.025(3) 0.039(4) -0.004(3) -0.013(3) -0.002(3)
C120 0.024(3) 0.016(3) 0.043(5) -0.003(3) -0.010(3) 0.001(3)
C121 0.024(4) 0.031(4) 0.042(5) -0.007(3) -0.012(3) 0.002(3)
C122 0.024(3) 0.022(3) 0.034(4) -0.002(3) -0.012(3) 0.003(3)
C123 0.026(4) 0.027(3) 0.050(5) -0.001(3) -0.015(4) 0.006(3)
C124 0.028(4) 0.023(3) 0.041(5) -0.007(3) -0.016(3) 0.001(3)
C125 0.022(3) 0.023(3) 0.046(5) -0.002(3) -0.014(3) 0.002(3)
C126 0.027(4) 0.023(3) 0.051(5) -0.004(3) -0.016(4) 0.003(3)
C127 0.031(4) 0.021(3) 0.042(5) -0.006(3) -0.017(4) -0.001(3)
C128 0.022(3) 0.020(3) 0.037(4) -0.002(3) -0.009(3) -0.001(2)
C129 0.026(4) 0.023(3) 0.054(5) -0.009(3) -0.016(4) 0.002(3)
C130 0.028(4) 0.020(3) 0.047(5) -0.001(3) -0.015(4) -0.001(3)
C131 0.027(4) 0.028(4) 0.055(5) -0.013(4) -0.021(4) 0.007(3)
C132 0.026(4) 0.030(4) 0.047(5) 0.000(4) -0.012(4) -0.009(3)
C133 0.033(4) 0.019(3) 0.054(5) -0.001(3) -0.022(4) 0.001(3)
C134 0.037(4) 0.028(4) 0.061(6) -0.005(4) -0.029(4) 0.009(3)
C135 0.035(4) 0.025(4) 0.048(5) -0.005(3) -0.022(4) 0.000(3)
C136 0.026(4) 0.020(3) 0.050(5) -0.004(3) -0.020(4) 0.003(3)
C137 0.027(4) 0.040(4) 0.054(5) -0.010(4) -0.024(4) 0.004(3)
C138 0.030(4) 0.021(3) 0.043(5) -0.001(3) -0.017(4) -0.001(3)
C139 0.025(4) 0.029(3) 0.044(5) -0.005(3) -0.016(4) 0.000(3)
C140 0.028(4) 0.026(3) 0.039(5) -0.001(3) -0.013(3) -0.007(3)
C141 0.029(4) 0.024(3) 0.048(5) -0.007(3) -0.017(4) 0.007(3)
C142 0.034(4) 0.017(3) 0.061(6) -0.003(4) -0.017(4) -0.001(3)
C143 0.027(4) 0.026(4) 0.060(6) -0.009(4) -0.018(4) 0.000(3)
C144 0.045(4) 0.030(4) 0.048(5) -0.010(4) -0.024(4) -0.002(3)
C145 0.031(4) 0.038(4) 0.040(5) -0.002(4) -0.013(4) -0.006(3)
C146 0.065(6) 0.058(5) 0.051(6) -0.015(5) -0.032(5) 0.018(5)
C147 0.059(6) 0.048(5) 0.057(6) -0.009(4) -0.039(5) 0.004(4)
C148 0.079(8) 0.070(7) 0.086(9) -0.026(6) -0.050(7) 0.027(6)
C149 0.039(5) 0.080(8) 0.150(13) 0.050(8) -0.038(7) -0.035(5)
C150 0.073(7) 0.039(5) 0.089(8) -0.001(5) -0.040(6) -0.024(5)
C151 0.036(5) 0.035(4) 0.072(6) -0.008(4) -0.029(5) 0.001(3)
C152 0.040(5) 0.039(4) 0.070(7) -0.005(4) -0.020(5) 0.007(4)
C153 0.084(8) 0.063(7) 0.132(12) 0.015(8) -0.046(8) -0.011(6)
C154 0.065(7) 0.039(5) 0.140(12) -0.004(6) -0.037(7) 0.010(5)
C155 0.055(5) 0.041(5) 0.066(7) -0.005(5) -0.021(5) -0.011(4)
C156 0.046(5) 0.037(4) 0.066(6) -0.017(4) -0.021(5) -0.003(4)
C157 0.067(7) 0.036(5) 0.085(8) 0.000(5) -0.020(6) -0.013(5)
C158 0.061(6) 0.036(5) 0.100(8) 0.014(5) -0.045(6) -0.013(4)
C159 0.054(6) 0.053(6) 0.117(9) -0.004(6) -0.059(6) -0.010(4)
C160 0.090(9) 0.043(6) 0.175(15) -0.020(7) -0.070(10) 0.009(6)
C161 0.102(9) 0.083(9) 0.117(12) -0.019(8) -0.063(9) -0.005(8)
C162 0.096(8) 0.059(7) 0.138(12) -0.014(7) -0.072(9) -0.020(6)
C163 0.051(6) 0.083(8) 0.129(11) 0.021(7) -0.053(7) -0.024(6)
C164 0.040(5) 0.045(5) 0.054(6) -0.003(4) -0.023(4) -0.012(4)
C165 0.105(10) 0.059(6) 0.160(12) 0.020(7) -0.060(9) 0.002(6)
C166 0.092(9) 0.070(7) 0.099(9) 0.010(6) -0.041(8) 0.006(6)
C167 0.049(6) 0.051(6) 0.097(9) 0.002(5) -0.034(6) -0.003(4)
C168 0.062(13) 0.040(8) 0.105(18) -0.005(11) -0.033(11) 0.004(8)
C169 0.100(18) 0.034(8) 0.12(2) -0.004(11) -0.030(15) 0.013(10)
C170 0.135(11) 0.173(15) 0.251(17) -0.052(12) -0.132(12) -0.020(10)
C171 0.034(4) 0.033(4) 0.045(5) -0.001(4) -0.014(4) -0.006(3)
C172 0.044(5) 0.040(5) 0.082(7) -0.004(5) -0.032(5) -0.011(4)
C173 0.125(12) 0.037(5) 0.177(15) 0.017(7) -0.089(11) -0.022(6)
C174 0.042(5) 0.040(5) 0.106(9) -0.015(5) -0.010(6) 0.005(4)
C175 0.078(7) 0.050(5) 0.077(7) -0.017(5) -0.042(6) 0.013(5)
C176 0.046(5) 0.035(4) 0.062(6) -0.003(4) -0.023(5) 0.002(4)
C177 0.085(9) 0.055(7) 0.151(13) -0.027(7) -0.067(9) 0.005(6)
C178 0.085(8) 0.034(4) 0.106(9) -0.002(5) -0.067(7) 0.010(5)
Dy2 0.02292(17) 0.01745(16) 0.0355(2) -0.00175(13) -0.01557(15) 0.00013(12)
Cd2 0.0242(3) 0.0209(2) 0.0354(3) -0.0007(2) -0.0151(2) -0.0014(2)
Y2 0.0284(4) 0.0299(4) 0.0338(4) 0.0016(3) -0.0151(3) -0.0045(3)
O17 0.035(3) 0.027(3) 0.056(4) -0.004(2) -0.027(3) -0.005(2)
O18 0.029(3) 0.022(2) 0.050(3) -0.003(2) -0.020(3) 0.004(2)
O19 0.046(3) 0.019(2) 0.055(4) -0.008(2) -0.011(3) -0.005(2)
O20 0.045(3) 0.020(2) 0.056(4) -0.002(2) -0.024(3) -0.005(2)
O21 0.040(3) 0.031(3) 0.052(4) -0.004(3) -0.019(3) 0.011(2)
O22 0.035(3) 0.058(4) 0.058(4) -0.013(3) -0.025(3) 0.017(3)
O23 0.023(3) 0.026(3) 0.063(4) 0.002(3) -0.021(3) 0.000(2)
O24 0.035(3) 0.026(3) 0.042(3) -0.004(2) -0.014(3) -0.007(2)
O25 0.030(3) 0.024(2) 0.051(3) -0.006(2) -0.023(3) -0.004(2)
O26 0.030(3) 0.026(3) 0.054(4) -0.001(2) -0.024(3) 0.006(2)
O27 0.029(3) 0.024(3) 0.056(4) -0.007(2) -0.020(3) 0.004(2)
O28 0.027(3) 0.025(2) 0.048(3) -0.001(2) -0.014(3) -0.005(2)
O29 0.029(3) 0.023(2) 0.058(4) -0.008(2) -0.020(3) 0.003(2)
O30 0.041(3) 0.023(2) 0.057(4) 0.000(2) -0.024(3) 0.005(2)
O31 0.023(3) 0.032(3) 0.058(4) -0.006(3) -0.018(3) -0.003(2)
O32 0.026(3) 0.027(3) 0.058(4) -0.002(2) -0.025(3) -0.001(2)
N33 0.026(3) 0.027(3) 0.040(3) -0.004(2) -0.013(3) 0.000(2)
N34 0.030(3) 0.025(3) 0.041(3) 0.002(2) -0.018(3) -0.005(2)
N35 0.027(3) 0.027(3) 0.039(3) -0.002(3) -0.016(2) -0.003(2)
N36 0.035(3) 0.027(3) 0.037(4) -0.004(3) -0.016(3) -0.007(3)
N37 0.028(3) 0.025(3) 0.033(4) 0.003(3) -0.012(3) -0.006(2)
N38 0.031(3) 0.029(3) 0.037(4) 0.003(3) -0.018(3) -0.002(3)
N39 0.031(3) 0.031(3) 0.043(4) 0.001(3) -0.019(3) 0.003(3)
N40 0.025(3) 0.022(3) 0.042(3) 0.000(3) -0.013(2) -0.002(2)
N41 0.030(3) 0.020(3) 0.036(4) -0.007(3) -0.016(3) 0.001(2)
N42 0.028(3) 0.026(3) 0.034(4) -0.006(3) -0.015(3) 0.002(2)
N43 0.023(3) 0.021(3) 0.038(3) -0.003(2) -0.016(2) -0.002(2)
N44 0.024(3) 0.020(3) 0.041(3) 0.001(2) -0.020(3) -0.001(2)
N45 0.026(3) 0.020(3) 0.029(3) -0.001(2) -0.014(3) -0.003(2)
N46 0.025(3) 0.018(3) 0.041(3) -0.002(2) -0.017(2) 0.000(2)
N47 0.025(3) 0.019(3) 0.041(3) -0.002(2) -0.018(2) 0.003(2)
N48 0.030(3) 0.020(3) 0.035(4) -0.004(3) -0.017(3) 0.001(2)
N49 0.028(3) 0.022(3) 0.038(4) -0.003(3) -0.016(3) 0.002(2)
N50 0.030(3) 0.018(3) 0.043(4) -0.005(3) -0.022(3) 0.001(2)
N51 0.029(3) 0.027(3) 0.036(4) -0.005(3) -0.018(3) 0.006(2)
N52 0.031(3) 0.025(3) 0.037(4) -0.005(3) -0.020(3) 0.000(2)
N53 0.022(3) 0.018(3) 0.040(3) -0.001(2) -0.017(3) -0.001(2)
N54 0.028(3) 0.019(3) 0.041(3) 0.002(2) -0.020(3) -0.001(2)
N55 0.024(3) 0.020(3) 0.044(3) 0.001(2) -0.018(3) 0.006(2)
N56 0.028(3) 0.020(3) 0.044(3) 0.004(3) -0.019(3) -0.003(2)
N57 0.036(4) 0.028(3) 0.036(4) -0.001(3) -0.017(3) -0.005(3)
N58 0.031(3) 0.035(3) 0.040(3) -0.001(3) -0.020(3) 0.000(2)
N59 0.054(4) 0.032(3) 0.042(4) 0.010(3) -0.028(4) -0.012(3)
N60 0.038(4) 0.064(4) 0.039(4) 0.006(4) -0.020(3) -0.013(3)
N61 0.040(4) 0.040(4) 0.035(4) 0.003(3) -0.019(3) 0.002(3)
N62 0.032(3) 0.033(3) 0.037(3) 0.004(3) -0.020(3) -0.007(3)
N63 0.040(3) 0.043(3) 0.035(3) 0.007(3) -0.016(3) -0.015(3)
N64 0.029(3) 0.047(3) 0.040(4) -0.001(3) -0.015(3) -0.005(3)
C179 0.022(3) 0.027(3) 0.043(5) -0.001(3) -0.016(3) 0.000(3)
C180 0.028(4) 0.032(3) 0.033(4) -0.001(3) -0.015(3) -0.008(3)
C181 0.030(4) 0.036(4) 0.030(4) -0.003(3) -0.015(3) -0.005(3)
C182 0.035(4) 0.025(3) 0.033(4) 0.003(3) -0.016(3) -0.005(3)
C183 0.026(4) 0.033(4) 0.032(4) -0.001(3) -0.009(3) -0.005(3)
C184 0.034(4) 0.026(3) 0.033(4) -0.006(3) -0.012(3) 0.002(3)
C185 0.033(4) 0.030(3) 0.034(4) 0.003(3) -0.014(3) -0.003(3)
C186 0.049(5) 0.028(4) 0.052(6) -0.011(4) -0.021(4) 0.007(4)
C187 0.040(4) 0.025(3) 0.036(4) 0.003(3) -0.022(4) -0.002(3)
C188 0.029(4) 0.027(3) 0.030(4) -0.004(3) -0.009(3) -0.003(3)
C189 0.035(4) 0.021(3) 0.042(5) 0.005(3) -0.019(4) -0.003(3)
C190 0.030(4) 0.034(3) 0.034(4) -0.001(3) -0.014(3) -0.002(3)
C191 0.060(5) 0.022(4) 0.060(6) -0.001(4) -0.031(5) -0.002(3)
C192 0.030(4) 0.027(3) 0.036(4) -0.008(3) -0.012(3) -0.001(3)
C193 0.055(5) 0.031(4) 0.053(6) -0.001(4) -0.030(5) 0.003(4)
C194 0.036(4) 0.037(4) 0.041(5) -0.013(4) -0.015(4) 0.008(3)
C195 0.028(4) 0.030(3) 0.031(4) -0.008(3) -0.014(3) 0.006(3)
C196 0.040(4) 0.024(3) 0.045(5) -0.006(3) -0.016(4) -0.004(3)
C197 0.027(3) 0.030(3) 0.027(4) 0.001(3) -0.010(3) -0.009(3)
C198 0.050(5) 0.029(4) 0.058(6) -0.014(4) -0.022(5) 0.004(3)
C199 0.021(3) 0.037(4) 0.032(4) 0.008(3) -0.010(3) -0.006(3)
C200 0.032(4) 0.040(4) 0.050(5) -0.006(4) -0.021(4) 0.002(3)
C201 0.026(4) 0.037(4) 0.045(5) -0.002(4) -0.016(4) -0.006(3)
C202 0.046(5) 0.026(4) 0.053(5) 0.004(4) -0.026(4) -0.001(3)
C203 0.035(4) 0.036(4) 0.045(5) 0.000(4) -0.023(4) -0.001(3)
C204 0.039(4) 0.033(4) 0.056(6) 0.007(4) -0.027(4) 0.000(3)
C205 0.030(4) 0.016(3) 0.038(4) 0.000(3) -0.015(3) -0.003(3)
C206 0.024(3) 0.026(3) 0.031(4) -0.002(3) -0.016(3) 0.003(3)
C207 0.031(4) 0.021(3) 0.039(4) -0.002(3) -0.017(3) 0.005(3)
C208 0.022(3) 0.022(3) 0.041(4) -0.002(3) -0.012(3) -0.004(3)
C209 0.025(3) 0.021(3) 0.041(4) 0.004(3) -0.016(3) -0.007(3)
C210 0.034(4) 0.020(3) 0.038(4) -0.001(3) -0.018(4) -0.003(3)
C211 0.030(4) 0.024(3) 0.040(4) -0.006(3) -0.020(4) 0.009(3)
C212 0.039(4) 0.022(3) 0.043(5) -0.005(3) -0.018(4) -0.003(3)
C213 0.028(4) 0.017(3) 0.032(4) -0.001(3) -0.012(3) -0.002(3)
C214 0.027(4) 0.041(4) 0.038(5) -0.009(4) -0.018(4) 0.013(3)
C215 0.026(4) 0.033(4) 0.037(4) -0.010(3) -0.013(3) 0.003(3)
C216 0.031(4) 0.022(3) 0.038(4) -0.002(3) -0.020(3) 0.003(3)
C217 0.035(4) 0.026(3) 0.041(5) -0.002(3) -0.021(4) -0.005(3)
C218 0.038(4) 0.031(3) 0.036(4) 0.001(3) -0.020(4) 0.011(3)
C219 0.025(4) 0.027(3) 0.030(4) -0.001(3) -0.012(3) -0.008(3)
C220 0.032(4) 0.024(3) 0.042(5) 0.000(3) -0.017(4) 0.004(3)
C221 0.019(3) 0.028(3) 0.035(4) 0.003(3) -0.010(3) 0.000(3)
C222 0.029(3) 0.016(3) 0.036(4) -0.007(3) -0.013(3) -0.001(3)
C223 0.027(3) 0.020(3) 0.032(4) -0.001(3) -0.011(3) 0.004(3)
C224 0.020(3) 0.030(3) 0.035(4) 0.000(3) -0.011(3) 0.004(3)
C225 0.036(4) 0.021(3) 0.039(5) 0.000(3) -0.017(4) -0.006(3)
C226 0.025(3) 0.021(3) 0.039(4) -0.006(3) -0.010(3) -0.003(3)
C227 0.024(3) 0.025(3) 0.043(5) 0.007(3) -0.014(3) -0.004(3)
C228 0.022(3) 0.025(3) 0.040(4) 0.002(3) -0.011(3) 0.005(3)
C229 0.034(4) 0.018(3) 0.033(4) 0.000(3) -0.017(3) -0.003(3)
C230 0.021(3) 0.024(3) 0.034(4) -0.003(3) -0.014(3) 0.005(3)
C231 0.025(3) 0.025(3) 0.035(4) -0.003(3) -0.014(3) 0.002(3)
C232 0.033(4) 0.021(3) 0.034(4) -0.002(3) -0.010(3) -0.009(3)
C233 0.032(4) 0.022(3) 0.045(5) -0.005(3) -0.022(4) -0.005(3)
C234 0.032(4) 0.026(3) 0.036(4) -0.006(3) -0.016(3) -0.007(3)
C235 0.022(3) 0.023(3) 0.034(4) -0.009(3) -0.006(3) 0.002(3)
C236 0.032(4) 0.028(4) 0.049(5) 0.002(4) -0.017(4) -0.006(3)
C237 0.033(4) 0.023(3) 0.049(5) -0.004(3) -0.017(4) 0.002(3)
C238 0.062(6) 0.038(4) 0.045(5) 0.001(4) -0.017(5) 0.014(4)
C239 0.031(4) 0.030(3) 0.045(5) -0.003(4) -0.015(4) 0.003(3)
C240 0.045(5) 0.029(4) 0.066(6) -0.005(4) -0.028(5) 0.007(4)
C241 0.039(5) 0.037(4) 0.055(6) 0.006(4) -0.014(4) 0.012(3)
C242 0.067(7) 0.038(4) 0.082(8) -0.006(5) -0.042(6) 0.014(4)
C243 0.050(6) 0.028(4) 0.083(8) -0.011(5) -0.011(5) 0.005(4)
C244 0.044(5) 0.032(4) 0.057(6) -0.001(4) -0.026(4) 0.012(3)
C245 0.031(4) 0.047(5) 0.065(6) 0.013(4) -0.026(4) -0.005(4)
C246 0.056(6) 0.025(4) 0.110(9) -0.009(5) -0.045(6) 0.012(4)
C247 0.034(5) 0.071(7) 0.074(7) -0.022(6) -0.021(5) 0.006(4)
C248 0.032(4) 0.029(4) 0.048(5) -0.010(4) -0.019(4) -0.004(3)
C249 0.038(4) 0.031(4) 0.050(5) -0.006(4) -0.024(4) -0.006(3)
C250 0.042(5) 0.041(5) 0.111(9) 0.003(5) -0.045(6) -0.008(4)
C251 0.077(7) 0.027(4) 0.073(7) -0.008(4) -0.046(6) 0.007(4)
C252 0.024(4) 0.030(3) 0.035(4) -0.003(3) -0.017(3) 0.004(3)
C253 0.028(4) 0.023(3) 0.030(4) -0.008(3) -0.016(3) 0.001(3)
C254 0.029(4) 0.020(3) 0.033(4) 0.000(3) -0.016(3) 0.001(3)
C255 0.030(4) 0.024(3) 0.046(5) 0.000(3) -0.021(4) -0.001(3)
C256 0.030(4) 0.023(3) 0.036(4) -0.006(3) -0.015(3) 0.005(3)
C257 0.025(3) 0.021(3) 0.041(4) -0.003(3) -0.016(3) 0.000(3)
C258 0.024(3) 0.024(3) 0.040(4) -0.001(3) -0.017(3) 0.002(3)
C259 0.029(4) 0.027(3) 0.026(4) 0.004(3) -0.010(3) 0.000(3)
C260 0.029(3) 0.023(3) 0.028(4) 0.001(3) -0.011(3) -0.002(3)
C261 0.025(4) 0.028(3) 0.030(4) -0.007(3) -0.010(3) 0.005(3)
C262 0.025(3) 0.024(3) 0.034(4) 0.001(3) -0.010(3) -0.003(3)
C263 0.024(3) 0.024(3) 0.035(4) -0.008(3) -0.012(3) 0.000(3)
C264 0.027(3) 0.026(3) 0.027(4) -0.002(3) -0.013(3) -0.004(3)
C265 0.025(3) 0.030(4) 0.043(5) -0.004(3) -0.014(4) -0.001(3)
C266 0.031(4) 0.022(3) 0.045(5) -0.010(3) -0.021(4) 0.007(3)
C267 0.027(3) 0.020(3) 0.034(4) -0.007(3) -0.019(3) 0.001(2)
C268 0.020(3) 0.030(3) 0.038(4) -0.004(3) -0.012(3) 0.000(3)
C269 0.026(4) 0.025(3) 0.044(5) 0.001(3) -0.018(3) 0.004(3)
C270 0.032(4) 0.025(3) 0.038(4) -0.002(3) -0.019(4) 0.004(3)
C271 0.030(3) 0.023(3) 0.035(4) -0.002(3) -0.021(3) -0.002(3)
C272 0.022(3) 0.026(3) 0.034(4) -0.001(3) -0.010(3) -0.004(3)
C273 0.028(4) 0.024(3) 0.040(4) 0.001(3) -0.015(3) -0.008(3)
C274 0.026(4) 0.019(3) 0.038(4) -0.004(3) -0.018(3) 0.002(3)
C275 0.042(4) 0.024(3) 0.035(4) 0.003(3) -0.018(4) -0.003(3)
C276 0.025(4) 0.022(3) 0.045(5) -0.008(3) -0.013(3) 0.008(3)
C277 0.026(4) 0.022(3) 0.043(5) -0.003(3) -0.016(3) -0.001(3)
C278 0.023(3) 0.027(3) 0.040(4) -0.003(3) -0.020(3) 0.000(3)
C279 0.026(4) 0.028(3) 0.041(5) -0.001(3) -0.017(3) 0.003(3)
C280 0.039(4) 0.015(3) 0.044(5) 0.008(3) -0.018(4) 0.000(3)
C281 0.028(4) 0.025(3) 0.047(5) -0.001(3) -0.018(4) 0.008(3)
C282 0.027(4) 0.020(3) 0.045(5) -0.001(3) -0.019(3) 0.004(3)
C283 0.029(4) 0.024(3) 0.044(5) 0.002(3) -0.016(4) -0.003(3)
C284 0.028(4) 0.019(3) 0.043(5) -0.004(3) -0.011(3) -0.002(3)
C285 0.046(5) 0.021(4) 0.059(6) -0.006(4) -0.020(4) -0.003(3)
C286 0.035(4) 0.022(3) 0.062(6) -0.011(4) -0.024(4) 0.002(3)
C287 0.028(4) 0.024(4) 0.062(6) -0.002(4) -0.022(4) 0.001(3)
C288 0.030(4) 0.042(5) 0.067(6) 0.004(4) -0.028(4) -0.007(3)
C289 0.036(4) 0.022(4) 0.043(5) -0.005(3) -0.018(4) 0.006(3)
C290 0.036(4) 0.025(4) 0.044(5) -0.001(3) -0.019(4) 0.001(3)
C291 0.032(4) 0.037(4) 0.049(5) 0.000(4) -0.020(4) 0.005(3)
C292 0.067(6) 0.024(4) 0.097(8) 0.004(5) -0.050(6) -0.005(4)
C293 0.024(4) 0.036(4) 0.057(6) -0.014(4) -0.016(4) 0.003(3)
C294 0.020(3) 0.043(5) 0.041(5) -0.013(4) -0.005(3) -0.004(3)
C295 0.035(4) 0.047(5) 0.061(6) -0.021(4) -0.017(4) 0.011(4)
C296 0.029(4) 0.027(3) 0.045(5) 0.001(3) -0.014(4) -0.001(3)
C297 0.035(4) 0.027(3) 0.039(5) 0.002(3) -0.018(4) -0.002(3)
C298 0.037(5) 0.028(4) 0.058(6) -0.009(4) -0.018(4) 0.002(3)
C299 0.056(6) 0.025(4) 0.067(6) 0.001(4) -0.026(5) -0.005(4)
C300 0.044(5) 0.031(4) 0.062(6) -0.012(4) -0.023(5) 0.005(3)
C301 0.035(4) 0.029(4) 0.073(6) -0.012(4) -0.028(5) 0.005(3)
C302 0.023(4) 0.035(4) 0.043(5) -0.006(4) -0.014(3) 0.002(3)
C303 0.044(5) 0.057(6) 0.096(8) -0.008(6) -0.046(6) 0.008(4)
C304 0.115(9) 0.026(4) 0.081(8) -0.016(5) -0.059(7) -0.002(5)
C305 0.162(13) 0.053(6) 0.195(15) -0.032(9) -0.041(11) 0.007(8)
C306 0.034(6) 0.111(11) 0.145(13) -0.003(9) -0.045(7) -0.006(6)
C307 0.031(4) 0.053(5) 0.055(6) -0.005(4) -0.022(4) -0.010(4)
C308 0.031(4) 0.050(5) 0.056(6) -0.005(4) -0.023(4) 0.001(4)
C309 0.035(4) 0.038(4) 0.040(5) -0.004(4) -0.017(4) -0.002(3)
C310 0.030(4) 0.046(5) 0.060(6) -0.010(4) -0.016(4) -0.011(4)
C311 0.039(4) 0.032(4) 0.046(5) 0.000(4) -0.020(4) -0.015(3)
C312 0.031(4) 0.039(4) 0.042(5) -0.004(4) -0.011(4) -0.009(3)
C313 0.041(5) 0.058(6) 0.048(5) 0.001(4) -0.018(4) -0.021(4)
C314 0.069(7) 0.026(4) 0.117(10) 0.001(5) -0.010(7) -0.007(4)
C315 0.102(9) 0.022(4) 0.103(9) 0.005(5) -0.050(8) 0.006(5)
C316 0.028(4) 0.046(5) 0.060(6) 0.007(4) -0.024(4) -0.001(4)
C317 0.037(5) 0.065(7) 0.125(11) 0.009(7) -0.034(6) -0.010(5)
C318 0.032(4) 0.032(4) 0.048(5) 0.000(4) -0.018(4) -0.003(3)
C319 0.030(4) 0.046(4) 0.053(5) -0.003(4) -0.022(4) 0.001(3)
C320 0.027(4) 0.041(4) 0.060(6) -0.004(4) -0.021(4) -0.010(3)
C321 0.042(5) 0.048(5) 0.061(6) 0.004(4) -0.028(5) -0.013(4)
C322 0.079(8) 0.032(5) 0.166(13) -0.014(7) -0.069(9) -0.004(5)
C323 0.126(11) 0.051(6) 0.181(14) -0.016(8) -0.045(10) 0.001(7)
C324 0.047(6) 0.056(6) 0.141(11) -0.027(7) -0.057(7) 0.014(5)
C325 0.039(6) 0.144(12) 0.123(11) -0.053(10) -0.039(7) 0.028(6)
C326 0.081(8) 0.180(13) 0.165(13) 0.004(11) -0.080(9) -0.024(8)
C327 0.032(4) 0.033(3) 0.033(4) 0.003(3) -0.016(3) 0.001(3)
C328 0.054(5) 0.033(4) 0.044(5) -0.003(4) -0.016(4) 0.004(4)
C329 0.025(4) 0.034(3) 0.026(4) 0.001(3) -0.007(3) -0.003(3)
C330 0.070(7) 0.066(6) 0.084(8) 0.013(6) -0.034(7) -0.039(5)
C331 0.044(4) 0.032(4) 0.032(4) -0.001(3) -0.016(4) -0.001(3)
C332 0.034(4) 0.057(4) 0.033(5) 0.007(4) -0.010(4) -0.014(3)
C333 0.037(4) 0.029(3) 0.038(5) 0.002(3) -0.017(4) -0.003(3)
C334 0.037(4) 0.072(6) 0.041(5) 0.004(5) -0.009(4) 0.013(4)
C335 0.035(4) 0.090(6) 0.041(5) 0.013(5) -0.011(4) 0.007(4)
C336 0.039(4) 0.041(4) 0.044(5) 0.003(4) -0.020(4) -0.008(3)
C337 0.038(4) 0.065(5) 0.036(5) 0.006(4) -0.013(4) 0.005(3)
C338 0.037(4) 0.036(4) 0.039(5) -0.001(4) -0.018(4) 0.003(3)
C339 0.049(4) 0.041(4) 0.028(4) 0.003(3) -0.018(4) -0.013(3)
C340 0.029(4) 0.066(5) 0.034(5) 0.011(4) -0.010(4) -0.001(3)
C341 0.063(6) 0.033(4) 0.063(6) 0.000(4) -0.023(5) -0.006(4)
C342 0.049(5) 0.032(4) 0.035(5) 0.007(3) -0.020(4) -0.009(3)
C343 0.055(5) 0.036(4) 0.046(5) 0.010(4) -0.019(4) -0.005(4)
C344 0.040(5) 0.046(4) 0.044(5) -0.004(4) -0.025(4) 0.002(4)
C345 0.041(5) 0.095(7) 0.038(5) 0.002(5) -0.011(4) 0.021(5)
C346 0.038(4) 0.040(4) 0.035(5) -0.007(3) -0.018(4) 0.006(3)
C347 0.055(5) 0.045(4) 0.044(5) 0.012(4) -0.023(5) 0.004(4)
C348 0.027(4) 0.063(4) 0.030(4) 0.005(4) -0.012(3) -0.006(3)
C349 0.031(4) 0.049(4) 0.037(5) 0.003(4) -0.015(4) -0.001(3)
C350 0.056(5) 0.048(4) 0.045(5) 0.010(4) -0.025(5) -0.024(4)
C351 0.083(7) 0.057(6) 0.079(8) 0.014(6) -0.035(7) -0.034(5)
C352 0.064(6) 0.069(6) 0.057(6) 0.014(5) -0.033(5) -0.031(5)
C353 0.052(5) 0.039(4) 0.054(6) -0.001(4) -0.025(5) -0.012(4)
C354 0.062(6) 0.049(5) 0.064(7) 0.008(5) -0.030(5) -0.022(4)
C355 0.051(5) 0.053(5) 0.051(6) 0.006(4) -0.030(5) 0.004(4)
C356 0.030(5) 0.097(7) 0.060(7) 0.012(6) -0.016(5) 0.008(4)
C357 0.050(5) 0.038(4) 0.035(5) 0.005(4) -0.023(4) -0.004(3)
C358 0.194(14) 0.050(6) 0.213(15) -0.018(9) -0.113(12) -0.007(8)
C359 0.263(17) 0.053(7) 0.221(16) -0.029(10) -0.099(14) 0.000(9)
C360 0.022(4) 0.083(7) 0.064(7) -0.020(5) -0.016(4) 0.008(4)
C361 0.051(5) 0.056(4) 0.030(4) 0.008(4) -0.014(4) -0.029(4)
C362 0.089(9) 0.248(17) 0.186(15) 0.008(13) -0.098(11) -0.009(9)
C363 0.026(4) 0.037(4) 0.042(5) 0.000(4) -0.009(4) -0.006(3)
C364 0.025(3) 0.023(3) 0.035(4) -0.006(3) -0.017(3) -0.003(3)
N65 0.078(6) 0.055(5) 0.082(7) -0.001(5) -0.038(5) 0.008(5)
C365 0.101(9) 0.045(6) 0.081(8) -0.013(5) -0.060(7) 0.007(6)
C366 0.071(7) 0.036(5) 0.049(6) -0.006(4) -0.020(5) 0.007(5)
Cl1 0.0576(18) 0.122(3) 0.104(3) -0.019(2) -0.0394(18) 0.0128(18)
Cl2 0.157(4) 0.085(3) 0.143(4) 0.021(2) -0.085(3) -0.016(2)
Cl3 0.073(2) 0.106(3) 0.150(4) 0.040(2) -0.046(2) 0.0017(19)
Cl4 0.122(3) 0.090(3) 0.146(4) -0.007(3) -0.026(3) 0.016(2)
Cl5 0.150(4) 0.146(4) 0.196(5) 0.027(4) -0.074(4) 0.003(3)
Cl6 0.161(5) 0.180(5) 0.197(6) 0.023(4) -0.104(4) -0.005(4)
Cl7 0.231(7) 0.191(6) 0.171(6) -0.017(4) -0.086(5) 0.003(5)
C367 0.029(4) 0.037(4) 0.065(6) -0.005(4) -0.023(4) 0.006(3)
C368 0.061(7) 0.050(6) 0.114(9) -0.023(5) 0.011(6) -0.001(5)
C369 0.072(6) 0.065(6) 0.157(12) 0.058(6) -0.064(7) -0.028(6)
C370 0.049(6) 0.091(7) 0.090(9) 0.018(5) -0.021(6) 0.009(6)
Cl8 0.098(3) 0.081(2) 0.154(4) 0.006(2) -0.024(3) 0.000(2)
Cl9 0.167(5) 0.146(4) 0.177(5) -0.002(4) -0.069(4) -0.016(4)
C371 0.058(9) 0.194(18) 0.192(12) -0.079(15) -0.037(9) -0.018(10)
C372 0.131(11) 0.044(5) 0.150(12) 0.003(7) -0.072(9) 0.005(6)
C373 0.047(15) 0.046(10) 0.10(2) 0.002(12) -0.032(13) -0.010(11)
C374 0.12(3) 0.053(12) 0.16(3) -0.019(17) -0.07(3) -0.018(17)
C375 0.057(13) 0.074(15) 0.101(13) -0.035(13) -0.052(11) 0.026(11)
C376 0.057(11) 0.092(19) 0.17(3) -0.005(18) -0.073(18) 0.007(11)
C378 0.080(8) 0.039(5) 0.191(15) -0.005(7) -0.073(9) 0.011(5)
C379 0.142(12) 0.058(6) 0.129(11) 0.000(7) -0.043(9) 0.010(7)
C380 0.075(8) 0.138(11) 0.041(6) 0.015(7) -0.008(6) 0.007(7)
C381 0.051(6) 0.084(6) 0.157(11) -0.068(8) -0.053(7) 0.025(5)
C382 0.126(10) 0.103(8) 0.132(12) 0.018(9) -0.060(10) 0.007(8)
C383 0.106(10) 0.108(8) 0.145(12) -0.009(9) -0.057(9) 0.033(8)
C384 0.098(9) 0.210(17) 0.277(19) -0.050(14) -0.035(12) 0.032(11)
C385 0.181(14) 0.054(6) 0.218(16) 0.020(9) -0.087(12) -0.010(8)
C386 0.101(7) 0.069(8) 0.174(13) -0.052(9) -0.093(8) -0.001(7)
C387 0.088(8) 0.082(8) 0.223(14) -0.071(9) -0.096(9) 0.027(7)
C389 0.154(12) 0.202(17) 0.290(19) 0.020(14) -0.138(14) 0.048(12)
C390 0.079(9) 0.064(7) 0.184(17) 0.021(8) -0.024(10) 0.020(7)
C391 0.102(9) 0.083(9) 0.172(13) 0.024(8) -0.088(9) -0.013(7)
C392 0.064(8) 0.077(8) 0.29(2) -0.085(11) -0.117(11) 0.041(6)
C393 0.128(11) 0.060(6) 0.206(15) -0.027(9) -0.044(11) 0.021(7)
C394 0.102(7) 0.129(9) 0.178(10) -0.050(8) -0.051(7) -0.002(7)
C395 0.164(9) 0.233(13) 0.250(13) -0.025(9) -0.069(8) -0.034(8)

loop_
_atom_type_symbol
_atom_type_description
_atom_type_scat_dispersion_real
_atom_type_scat_dispersion_imag
_atom_type_scat_source
C C 0.0033 0.0016 'International Tables Vol C Tables 4.2.6.8 and 6.1.1.4'
H H 0.0000 0.0000 'International Tables Vol C Tables 4.2.6.8 and 6.1.1.4'
Cd Cd -0.8075 1.2024 'International Tables Vol C Tables 4.2.6.8 and 6.1.1.4'
Dy Dy -0.1892 4.4098 'International Tables Vol C Tables 4.2.6.8 and 6.1.1.4'
N N 0.0061 0.0033 'International Tables Vol C Tables 4.2.6.8 and 6.1.1.4'
O O 0.0106 0.0060 'International Tables Vol C Tables 4.2.6.8 and 6.1.1.4'
Y Y -2.7962 3.5667 'International Tables Vol C Tables 4.2.6.8 and 6.1.1.4'
Cl Cl 0.1484 0.1585 'International Tables Vol C Tables 4.2.6.8 and 6.1.1.4'

loop_
_geom_angle_atom_site_label_1
_geom_angle_atom_site_label_2
_geom_angle_atom_site_label_3
_geom_angle
N3 Dy1 N2 72.7(2)
N3 Dy1 N4 113.6(2)
N2 Dy1 N4 72.8(2)
N3 Dy1 N5 73.0(2)
N2 Dy1 N5 114.0(2)
N4 Dy1 N5 72.1(2)
N3 Dy1 N11 159.0(2)
N2 Dy1 N11 128.3(2)
N4 Dy1 N11 78.7(2)
N5 Dy1 N11 96.3(2)
N3 Dy1 N15 127.6(2)
N2 Dy1 N15 78.0(2)
N4 Dy1 N15 97.3(2)
N5 Dy1 N15 159.3(2)
N11 Dy1 N15 63.75(19)
N3 Dy1 N14 96.5(2)
N2 Dy1 N14 158.9(2)
N4 Dy1 N14 128.3(2)
N5 Dy1 N14 78.6(2)
N11 Dy1 N14 63.15(19)
N15 Dy1 N14 95.71(19)
N3 Dy1 N13 78.1(2)
N2 Dy1 N13 96.5(2)
N4 Dy1 N13 159.6(2)
N5 Dy1 N13 128.3(2)
N11 Dy1 N13 95.75(19)
N15 Dy1 N13 63.03(18)
N14 Dy1 N13 63.07(18)
N3 Dy1 Cd1 123.44(16)
N2 Dy1 Cd1 122.55(17)
N4 Dy1 Cd1 122.99(17)
N5 Dy1 Cd1 123.47(17)
N11 Dy1 Cd1 47.56(13)
N15 Dy1 Cd1 47.42(14)
N14 Dy1 Cd1 48.29(14)
N13 Dy1 Cd1 48.20(14)
N15 Cd1 N11 67.8(2)
N15 Cd1 N13 67.0(2)
N11 Cd1 N13 102.8(2)
N15 Cd1 N14 102.5(2)
N11 Cd1 N14 66.7(2)
N13 Cd1 N14 66.64(19)
N15 Cd1 N21 148.62(19)
N11 Cd1 N21 142.64(19)
N13 Cd1 N21 92.4(2)
N14 Cd1 N21 89.39(19)
N15 Cd1 N20 90.2(2)
N11 Cd1 N20 147.96(19)
N13 Cd1 N20 88.44(19)
N14 Cd1 N20 143.79(18)
N21 Cd1 N20 64.79(18)
N15 Cd1 N17 141.87(19)
N11 Cd1 N17 87.56(19)
N13 Cd1 N17 149.94(19)
N14 Cd1 N17 92.9(2)
N21 Cd1 N17 64.45(18)
N20 Cd1 N17 97.59(19)
N15 Cd1 N22 87.2(2)
N11 Cd1 N22 91.1(2)
N13 Cd1 N22 142.44(18)
N14 Cd1 N22 149.12(18)
N21 Cd1 N22 97.34(19)
N20 Cd1 N22 63.83(18)
N17 Cd1 N22 63.78(18)
N15 Cd1 Dy1 51.17(15)
N11 Cd1 Dy1 51.02(15)
N13 Cd1 Dy1 51.79(14)
N14 Cd1 Dy1 51.37(15)
N21 Cd1 Dy1 132.93(14)
N20 Cd1 Dy1 130.87(14)
N17 Cd1 Dy1 131.46(13)
N22 Cd1 Dy1 129.73(13)
N15 Cd1 Y1 127.37(16)
N11 Cd1 Y1 127.89(15)
N13 Cd1 Y1 129.30(14)
N14 Cd1 Y1 130.10(15)
N21 Cd1 Y1 48.89(14)
N20 Cd1 Y1 48.95(14)
N17 Cd1 Y1 48.64(13)
N22 Cd1 Y1 48.45(13)
Dy1 Cd1 Y1 178.18(2)
N32 Y1 N29 72.14(19)
N32 Y1 N30 72.36(19)
N29 Y1 N30 113.2(2)
N32 Y1 N28 113.5(2)
N29 Y1 N28 72.37(19)
N30 Y1 N28 72.83(19)
N32 Y1 N22 82.4(2)
N29 Y1 N22 85.5(2)
N30 Y1 N22 141.00(18)
N28 Y1 N22 145.90(18)
N32 Y1 N17 141.34(19)
N29 Y1 N17 83.0(2)
N30 Y1 N17 146.06(19)
N28 Y1 N17 85.19(19)
N22 Y1 N17 66.20(18)
N32 Y1 N21 146.09(18)
N29 Y1 N21 141.55(19)
N30 Y1 N21 85.7(2)
N28 Y1 N21 82.8(2)
N22 Y1 N21 100.6(2)
N17 Y1 N21 65.75(19)
N32 Y1 N20 85.6(2)
N29 Y1 N20 146.01(19)
N30 Y1 N20 82.6(2)
N28 Y1 N20 141.39(19)
N22 Y1 N20 65.89(19)
N17 Y1 N20 100.5(2)
N21 Y1 N20 65.73(19)
N32 Y1 Cd1 123.74(15)
N29 Y1 Cd1 124.07(15)
N30 Y1 Cd1 122.76(16)
N28 Y1 Cd1 122.77(15)
N22 Y1 Cd1 51.13(15)
N17 Y1 Cd1 50.44(14)
N21 Y1 Cd1 49.45(14)
N20 Y1 Cd1 50.09(14)
C19 O1 C37 115.9(6)
C13 O2 C35 118.0(6)
C11 O3 C36 116.8(7)
C29 O4 C381 116.8(6)
C28 O5 C30 115.3(7)
C7 O6 C31 117.3(6)
C6 O7 C34 117.7(7)
C62 O8 C70 115.8(6)
C67 O9 C75 116.7(6)
C55 O10 C176 118.5(6)
C48 O11 C73 115.1(6)
C47 O12 C77 117.1(6)
C57 O13 C76 115.6(6)
C59 O14 C164 117.5(6)
C41 O15 C151 115.9(6)
C21 O16 C174 115.6(7)
C24 N1 C1 122.6(7)
C15 N2 C10 107.3(7)
C15 N2 Dy1 124.5(5)
C10 N2 Dy1 122.9(5)
C20 N3 C17 107.5(6)
C20 N3 Dy1 123.8(5)
C17 N3 Dy1 122.0(5)
C2 N4 C1 107.1(6)
C2 N4 Dy1 124.6(5)
C1 N4 Dy1 123.1(5)
C25 N5 C24 107.9(7)
C25 N5 Dy1 122.6(5)
C24 N5 Dy1 122.0(5)
C17 N6 C10 123.2(7)
C20 N7 C25 123.1(7)
C15 N8 C2 122.5(7)
C69 N9 C65 122.4(7)
C66 N10 C40 121.8(6)
C69 N11 C68 106.1(6)
C69 N11 Cd1 118.3(5)
C68 N11 Cd1 118.4(5)
C69 N11 Dy1 114.7(5)
C68 N11 Dy1 117.1(5)
Cd1 N11 Dy1 81.42(17)
C68 N12 C43 122.8(6)
C54 N13 C40 106.3(6)
C54 N13 Cd1 118.2(5)
C40 N13 Cd1 117.3(5)
C54 N13 Dy1 117.2(5)
C40 N13 Dy1 116.7(5)
Cd1 N13 Dy1 80.02(17)
C38 N14 C43 105.8(6)
C38 N14 Cd1 118.3(5)
C43 N14 Cd1 116.6(5)
C38 N14 Dy1 117.2(5)
C43 N14 Dy1 117.6(5)
Cd1 N14 Dy1 80.34(17)
C65 N15 C66 106.2(6)
C65 N15 Cd1 119.0(5)
C66 N15 Cd1 118.3(5)
C65 N15 Dy1 114.1(5)
C66 N15 Dy1 116.7(5)
Cd1 N15 Dy1 81.41(18)
C38 N16 C54 121.7(6)
C97 N17 C99 106.6(6)
C97 N17 Y1 119.6(4)
C99 N17 Y1 117.9(5)
C97 N17 Cd1 114.1(5)
C99 N17 Cd1 116.4(4)
Y1 N17 Cd1 80.92(16)
C105 N18 C82 122.1(6)
C97 N19 C81 122.4(6)
C80 N20 C82 107.2(5)
C80 N20 Y1 118.2(4)
C82 N20 Y1 117.8(4)
C80 N20 Cd1 115.0(5)
C82 N20 Cd1 116.2(4)
Y1 N20 Cd1 80.96(16)
C86 N21 C81 106.4(6)
C86 N21 Y1 119.2(5)
C81 N21 Y1 119.0(5)
C86 N21 Cd1 114.7(4)
C81 N21 Cd1 114.6(4)
Y1 N21 Cd1 81.66(16)
C105 N22 C103 107.0(5)
C105 N22 Y1 119.5(4)
C103 N22 Y1 119.0(4)
C105 N22 Cd1 114.6(5)
C103 N22 Cd1 114.6(5)
Y1 N22 Cd1 80.42(16)
C99 N23 C103 122.3(6)
C86 N24 C80 122.4(6)
C114 N25 C112 123.8(6)
C115 N26 C113 123.5(6)
C116 N27 C111 124.1(6)
C112 N28 C111 107.9(6)
C112 N28 Y1 123.9(4)
C111 N28 Y1 123.4(4)
C113 N29 C114 106.9(6)
C113 N29 Y1 124.7(5)
C114 N29 Y1 123.5(5)
C116 N30 C117 107.8(6)
C116 N30 Y1 123.6(5)
C117 N30 Y1 123.8(4)
C118 N31 C117 123.7(6)
C115 N32 C118 107.4(5)
C115 N32 Y1 124.2(4)
C118 N32 Y1 122.5(5)
N1 C1 N4 127.9(7)
N1 C1 C8 121.8(7)
N4 C1 C8 110.2(7)
N8 C2 N4 128.0(7)
N8 C2 C5 121.3(7)
N4 C2 C5 110.6(7)
C6 C3 C5 116.3(8)
C7 C4 C8 116.9(8)
C3 C5 C8 122.1(7)
C3 C5 C2 132.2(8)
C8 C5 C2 105.7(7)
O7 C6 C3 123.1(8)
O7 C6 C7 114.6(7)
C3 C6 C7 122.3(7)
O6 C7 C4 123.5(8)
O6 C7 C6 114.8(7)
C4 C7 C6 121.7(7)
C5 C8 C4 120.8(7)
C5 C8 C1 106.2(7)
C4 C8 C1 133.0(8)
C12 C9 C11 115.1(7)
N6 C10 N2 126.7(8)
N6 C10 C12 123.6(7)
N2 C10 C12 109.6(7)
O3 C11 C9 124.9(7)
O3 C11 C13 113.7(7)
C9 C11 C13 121.3(7)
C145 C12 C9 123.8(8)
C145 C12 C10 106.6(7)
C9 C12 C10 129.6(8)
O2 C13 C14 124.3(7)
O2 C13 C11 113.9(7)
C14 C13 C11 121.8(7)
C13 C14 C145 116.1(7)
N8 C15 N2 128.5(7)
N8 C15 C145 122.1(7)
N2 C15 C145 109.4(7)
C21 C16 C18 117.4(8)
N6 C17 N3 127.8(7)
N6 C17 C144 122.6(7)
N3 C17 C144 109.5(7)
C144 C18 C16 121.0(7)
C144 C18 C20 107.6(7)
C16 C18 C20 131.3(8)
O1 C19 C22 124.4(8)
O1 C19 C21 112.8(7)
C22 C19 C21 122.8(7)
N7 C20 N3 127.6(7)
N7 C20 C18 122.5(7)
N3 C20 C18 110.0(7)
O16 C21 C16 123.4(8)
O16 C21 C19 116.6(7)
C16 C21 C19 119.9(8)
C144 C22 C19 115.6(8)
C28 C23 C27 117.1(7)
N1 C24 N5 127.5(7)
N1 C24 C27 123.7(7)
N5 C24 C27 108.7(7)
N7 C25 N5 127.4(7)
N7 C25 C171 121.9(7)
N5 C25 C171 110.7(7)
C171 C26 C29 115.3(7)
C171 C27 C23 119.9(8)
C171 C27 C24 107.6(7)
C23 C27 C24 132.3(7)
C23 C28 O5 124.2(7)
C23 C28 C29 121.6(7)
O5 C28 C29 114.2(7)
C26 C29 O4 123.1(7)
C26 C29 C28 122.0(8)
O4 C29 C28 114.9(7)
O5 C30 C162 106.1(8)
O5 C30 H30 110.5
C162 C30 H30 110.5
O5 C30 H30A 110.5
C162 C30 H30A 110.5
H30 C30 H30A 108.7
O6 C31 C33 105.7(6)
O6 C31 H31 110.6
C33 C31 H31 110.6
O6 C31 H31A 110.6
C33 C31 H31A 110.6
H31 C31 H31A 108.7
C33 C32 C150 112.6(8)
C33 C32 H32 109.1
C150 C32 H32 109.1
C33 C32 H32A 109.1
C150 C32 H32A 109.1
H32 C32 H32A 107.8
C32 C33 C31 110.6(7)
C32 C33 H33 109.5
C31 C33 H33 109.5
C32 C33 H33A 109.5
C31 C33 H33A 109.5
H33 C33 H33A 108.1
O7 C34 C378 108.8(8)
O7 C34 H34 109.9
C378 C34 H34 109.9
O7 C34 H34A 109.9
C378 C34 H34A 109.9
H34 C34 H34A 108.3
O2 C35 C147 107.4(7)
O2 C35 H35 110.2
C147 C35 H35 110.2
O2 C35 H35A 110.2
C147 C35 H35A 110.2
H35 C35 H35A 108.5
O3 C36 C386 107.9(8)
O3 C36 H36 110.1
C386 C36 H36 110.1
O3 C36 H36A 110.1
C386 C36 H36A 110.1
H36 C36 H36A 108.4
O1 C37 C156 105.3(7)
O1 C37 H37 110.7
C156 C37 H37 110.7
O1 C37 H37A 110.7
C156 C37 H37A 110.7
H37 C37 H37A 108.8
N16 C38 N14 127.1(6)
N16 C38 C58 122.0(6)
N14 C38 C58 110.9(6)
C56 C39 C42 121.6(7)
C56 C39 C68 107.8(6)
C42 C39 C68 130.5(7)
N10 C40 N13 127.7(6)
N10 C40 C49 122.6(6)
N13 C40 C49 109.7(6)
O15 C41 C52 125.4(7)
O15 C41 C59 114.8(6)
C52 C41 C59 119.8(7)
C48 C42 C39 117.0(7)
C48 C42 H42 121.5
C39 C42 H42 121.5
N12 C43 N14 126.3(7)
N12 C43 C53 123.5(6)
N14 C43 C53 110.2(6)
C49 C44 C57 117.5(7)
C49 C44 H44 121.2
C57 C44 H44 121.2
C49 C45 C46 121.5(7)
C49 C45 C54 106.8(6)
C46 C45 C54 131.7(7)
C47 C46 C45 117.2(7)
C47 C46 H46 121.4
C45 C46 H46 121.4
O12 C47 C46 124.7(7)
O12 C47 C57 114.1(6)
C46 C47 C57 121.1(7)
O11 C48 C42 124.1(7)
O11 C48 C55 114.5(6)
C42 C48 C55 121.4(7)
C45 C49 C44 122.6(7)
C45 C49 C40 106.0(6)
C44 C49 C40 131.3(7)
C59 C50 C53 117.7(7)
C59 C50 H50 121.2
C53 C50 H50 121.2
C55 C51 C56 117.5(7)
C55 C51 H51 121.2
C56 C51 H51 121.2
C41 C52 C58 118.9(7)
C41 C52 H52 120.6
C58 C52 H52 120.6
C58 C53 C50 120.7(7)
C58 C53 C43 106.7(6)
C50 C53 C43 132.5(7)
N16 C54 N13 127.2(6)
N16 C54 C45 121.8(6)
N13 C54 C45 111.0(6)
O10 C55 C51 124.4(7)
O10 C55 C48 114.6(6)
C51 C55 C48 120.9(7)
C39 C56 C51 121.5(7)
C39 C56 C69 106.3(6)
C51 C56 C69 132.1(7)
O13 C57 C44 125.3(7)
O13 C57 C47 114.7(6)
C44 C57 C47 120.0(6)
C52 C58 C53 121.5(7)
C52 C58 C38 132.2(7)
C53 C58 C38 106.3(6)
O14 C59 C50 124.5(7)
O14 C59 C41 114.0(7)
C50 C59 C41 121.4(7)
C62 C60 C64 117.0(7)
C62 C60 H60 121.5
C64 C60 H60 121.5
C64 C61 C63 122.3(7)
C64 C61 C66 106.2(6)
C63 C61 C66 131.4(7)
C60 C62 O8 124.2(7)
C60 C62 C67 121.2(7)
O8 C62 C67 114.6(6)
C67 C63 C61 116.5(7)
C67 C63 H63 121.8
C61 C63 H63 121.8
C61 C64 C60 121.8(7)
C61 C64 C65 107.6(6)
C60 C64 C65 130.6(7)
N9 C65 N15 126.7(7)
N9 C65 C64 123.3(7)
N15 C65 C64 109.9(6)
N10 C66 N15 127.0(7)
N10 C66 C61 122.9(7)
N15 C66 C61 110.0(6)
C63 C67 O9 125.1(7)
C63 C67 C62 121.2(7)
O9 C67 C62 113.7(6)
N12 C68 N11 126.7(7)
N12 C68 C39 123.7(6)
N11 C68 C39 109.6(6)
N9 C69 N11 127.0(7)
N9 C69 C56 122.7(7)
N11 C69 C56 110.3(6)
O8 C70 C74 108.2(6)
O8 C70 H70 110.1
C74 C70 H70 110.1
O8 C70 H70A 110.1
C74 C70 H70A 110.1
H70 C70 H70A 108.4
C149 C71 C73 111.7(7)
C149 C71 H71 109.3
C73 C71 H71 109.3
C149 C71 H71A 109.3
C73 C71 H71A 109.3
H71 C71 H71A 107.9
C373 C72 C176 121.4(15)
C168 C72 C176 119.9(11)
C168 C72 H72 107.3
C176 C72 H72 107.3
C168 C72 H72A 107.3
C176 C72 H72A 107.3
H72 C72 H72A 106.9
C373 C72 H72B 107.0
C176 C72 H72B 107.0
C373 C72 H72C 107.0
C176 C72 H72C 107.0
H72B C72 H72C 106.7
O11 C73 C71 106.9(6)
O11 C73 H73 110.3
C71 C73 H73 110.3
O11 C73 H73A 110.3
C71 C73 H73A 110.3
H73 C73 H73A 108.6
C70 C74 C178 112.8(7)
C70 C74 H74 109.0
C178 C74 H74 109.0
C70 C74 H74A 109.0
C178 C74 H74A 109.0
H74 C74 H74A 107.8
O9 C75 C159 107.2(7)
O9 C75 H75 110.3
C159 C75 H75 110.3
O9 C75 H75A 110.3
C159 C75 H75A 110.3
H75 C75 H75A 108.5
O13 C76 C78 106.9(6)
O13 C76 H76 110.3
C78 C76 H76 110.3
O13 C76 H76A 110.3
C78 C76 H76A 110.3
H76 C76 H76A 108.6
O12 C77 C79 108.5(6)
O12 C77 H77 110.0
C79 C77 H77 110.0
O12 C77 H77A 110.0
C79 C77 H77A 110.0
H77 C77 H77A 108.4
C172 C78 C76 112.5(7)
C172 C78 H78 109.1
C76 C78 H78 109.1
C172 C78 H78A 109.1
C76 C78 H78A 109.1
H78 C78 H78A 107.8
C158 C79 C77 113.5(8)
C158 C79 H79 108.9
C77 C79 H79 108.9
C158 C79 H79A 108.9
C77 C79 H79A 108.9
H79 C79 H79A 107.7
N24 C80 N20 126.9(6)
N24 C80 C91 123.2(6)
N20 C80 C91 109.9(6)
N19 C81 N21 126.9(6)
N19 C81 C93 123.1(6)
N21 C81 C93 110.0(6)
N18 C82 N20 127.7(6)
N18 C82 C83 122.8(6)
N20 C82 C83 109.4(6)
C85 C83 C91 121.9(6)
C85 C83 C82 131.5(7)
C91 C83 C82 106.6(6)
C87 C84 C85 121.3(7)
C87 C84 H84 119.4
C85 C84 H84 119.4
C83 C85 C84 116.7(7)
C83 C85 H85 121.7
C84 C85 H85 121.7
N24 C86 N21 127.2(6)
N24 C86 C88 122.2(6)
N21 C86 C88 110.5(6)
C84 C87 C90 121.2(7)
C84 C87 H87 119.4
C90 C87 H87 119.4
C143 C88 C93 121.2(7)
C143 C88 C86 132.6(6)
C93 C88 C86 106.1(6)
C143 C89 C94 121.9(7)
C143 C89 H89 119.1
C94 C89 H89 119.1
C91 C90 C87 116.8(7)
C91 C90 H90 121.6
C87 C90 H90 121.6
C90 C91 C83 122.1(7)
C90 C91 C80 131.0(7)
C83 C91 C80 106.9(6)
C94 C92 C93 117.9(7)
C94 C92 H92 121.1
C93 C92 H92 121.1
C92 C93 C88 120.5(6)
C92 C93 C81 132.6(7)
C88 C93 C81 106.9(6)
C92 C94 C89 121.1(7)
C92 C94 H94 119.5
C89 C94 H94 119.5
C100 C95 C101 117.6(7)
C100 C95 H95 121.2
C101 C95 H95 121.2
C102 C96 C101 123.1(7)
C102 C96 H96 118.5
C101 C96 H96 118.5
N19 C97 N17 127.1(6)
N19 C97 C98 122.2(6)
N17 C97 C98 110.6(6)
C102 C98 C100 122.0(6)
C102 C98 C97 132.3(7)
C100 C98 C97 105.7(6)
N23 C99 N17 127.6(6)
N23 C99 C100 122.2(6)
N17 C99 C100 110.2(6)
C95 C100 C98 121.0(6)
C95 C100 C99 132.2(7)
C98 C100 C99 106.9(6)
C96 C101 C95 120.5(7)
C96 C101 H101 119.8
C95 C101 H101 119.8
C98 C102 C96 115.9(7)
C98 C102 H102 122.1
C96 C102 H102 122.1
N23 C103 N22 127.3(6)
N23 C103 C108 123.1(6)
N22 C103 C108 109.6(6)
C106 C104 C107 122.4(6)
C106 C104 H104 118.8
C107 C104 H104 118.8
N18 C105 N22 127.4(6)
N18 C105 C109 122.3(6)
N22 C105 C109 110.3(6)
C104 C106 C108 116.4(6)
C104 C106 H106 121.8
C108 C106 H106 121.8
C104 C107 C110 120.2(7)
C104 C107 H107 119.9
C110 C107 H107 119.9
C106 C108 C109 121.8(6)
C106 C108 C103 131.6(6)
C109 C108 C103 106.5(6)
C110 C109 C108 121.0(6)
C110 C109 C105 132.4(6)
C108 C109 C105 106.6(6)
C109 C110 C107 118.2(7)
C109 C110 H110 120.9
C107 C110 H110 120.9
N27 C111 N28 127.4(6)
N27 C111 C125 123.4(6)
N28 C111 C125 109.0(6)
N25 C112 N28 127.3(6)
N25 C112 C136 123.0(6)
N28 C112 C136 109.6(6)
N26 C113 N29 127.1(6)
N26 C113 C127 122.3(6)
N29 C113 C127 110.5(6)
N25 C114 N29 127.3(6)
N25 C114 C120 122.5(6)
N29 C114 C120 110.0(6)
N26 C115 N32 127.5(6)
N26 C115 C128 123.3(6)
N32 C115 C128 109.3(6)
N27 C116 N30 128.0(6)
N27 C116 C138 122.4(6)
N30 C116 C138 109.6(6)
N31 C117 N30 127.4(6)
N31 C117 C130 123.0(6)
N30 C117 C130 109.6(6)
N31 C118 N32 127.4(6)
N31 C118 C122 122.7(6)
N32 C118 C122 109.8(6)
C120 C119 C140 117.4(7)
C120 C119 H119 121.3
C140 C119 H119 121.3
C119 C120 C127 121.3(6)
C119 C120 C114 132.8(6)
C127 C120 C114 105.9(6)
C124 C121 C126 121.4(7)
C124 C121 H121 119.3
C126 C121 H121 119.3
C124 C122 C128 120.2(6)
C124 C122 C118 133.3(6)
C128 C122 C118 106.5(6)
C142 C123 C138 117.6(7)
C142 C123 H123 121.2
C138 C123 H123 121.2
C121 C124 C122 118.6(7)
C121 C124 H124 120.7
C122 C124 H124 120.7
C133 C125 C136 120.9(6)
C133 C125 C111 131.9(7)
C136 C125 C111 107.1(6)
C129 C126 C121 120.2(7)
C129 C126 H126 119.9
C121 C126 H126 119.9
C141 C127 C120 120.6(6)
C141 C127 C113 132.9(7)
C120 C127 C113 106.4(6)
C129 C128 C122 121.3(6)
C129 C128 C115 131.9(6)
C122 C128 C115 106.8(6)
C126 C129 C128 118.2(7)
C126 C129 H129 120.9
C128 C129 H129 120.9
C139 C130 C138 121.0(6)
C139 C130 C117 132.3(7)
C138 C130 C117 106.7(6)
C137 C131 C136 118.6(7)
C137 C131 H131 120.7
C136 C131 H131 120.7
C139 C132 C142 120.5(7)
C139 C132 H132 119.8
C142 C132 H132 119.8
C134 C133 C125 118.0(7)
C134 C133 H133 121.0
C125 C133 H133 121.0
C133 C134 C137 120.4(7)
C133 C134 H134 119.8
C137 C134 H134 119.8
C140 C135 C141 120.7(7)
C140 C135 H135 119.7
C141 C135 H135 119.7
C131 C136 C125 120.8(6)
C131 C136 C112 132.9(7)
C125 C136 C112 106.2(6)
C131 C137 C134 121.2(7)
C131 C137 H137 119.4
C134 C137 H137 119.4
C123 C138 C130 121.4(7)
C123 C138 C116 132.5(7)
C130 C138 C116 106.1(6)
C132 C139 C130 118.1(7)
C132 C139 H139 121.0
C130 C139 H139 121.0
C135 C140 C119 121.8(7)
C135 C140 H140 119.1
C119 C140 H140 119.1
C127 C141 C135 118.1(7)
C127 C141 H141 120.9
C135 C141 H141 120.9
C123 C142 C132 121.4(7)
C123 C142 H142 119.3
C132 C142 H142 119.3
C89 C143 C88 117.4(7)
C89 C143 H143 121.3
C88 C143 H143 121.3
C22 C144 C18 123.1(8)
C22 C144 C17 131.7(8)
C18 C144 C17 105.2(7)
C12 C145 C14 121.8(7)
C12 C145 C15 106.9(7)
C14 C145 C15 131.2(7)
C147 C146 C148 113.4(9)
C147 C146 H146 108.9
C148 C146 H146 108.9
C147 C146 H147 108.9
C148 C146 H147 108.9
H146 C146 H147 107.7
C146 C147 C35 113.5(8)
C146 C147 H148 108.9
C35 C147 H148 108.9
C146 C147 H149 108.9
C35 C147 H149 108.9
H148 C147 H149 107.7
C146 C148 H150 109.5
C146 C148 H151 109.5
H150 C148 H151 109.5
C146 C148 H152 109.5
H150 C148 H152 109.5
H151 C148 H152 109.5
C160 C149 C71 123.9(10)
C160 C149 H153 106.3
C71 C149 H153 106.3
C160 C149 H154 106.3
C71 C149 H154 106.3
H153 C149 H154 106.4
C32 C150 H155 109.5
C32 C150 H156 109.5
H155 C150 H156 109.5
C32 C150 H157 109.5
H155 C150 H157 109.5
H156 C150 H157 109.5
O15 C151 C152 107.9(6)
O15 C151 H158 110.1
C152 C151 H158 110.1
O15 C151 H159 110.1
C152 C151 H159 110.1
H158 C151 H159 108.4
C151 C152 C154 111.2(7)
C151 C152 H160 109.4
C154 C152 H160 109.4
C151 C152 H161 109.4
C154 C152 H161 109.4
H160 C152 H161 108.0
C154 C153 H162 109.5
C154 C153 H163 109.5
H162 C153 H163 109.5
C154 C153 H164 109.5
H162 C153 H164 109.5
H163 C153 H164 109.5
C153 C154 C152 118.5(11)
C153 C154 H165 107.7
C152 C154 H165 107.7
C153 C154 H166 107.7
C152 C154 H166 107.7
H165 C154 H166 107.1
C156 C155 C157 109.3(8)
C156 C155 H167 109.8
C157 C155 H167 109.8
C156 C155 H168 109.8
C157 C155 H168 109.8
H167 C155 H168 108.3
C155 C156 C37 112.6(7)
C155 C156 H169 109.1
C37 C156 H169 109.1
C155 C156 H170 109.1
C37 C156 H170 109.1
H169 C156 H170 107.8
C155 C157 H171 109.5
C155 C157 H172 109.5
H171 C157 H172 109.5
C155 C157 H173 109.5
H171 C157 H173 109.5
H172 C157 H173 109.5
C79 C158 C173 113.7(10)
C79 C158 H174 108.8
C173 C158 H174 108.8
C79 C158 H175 108.8
C173 C158 H175 108.8
H174 C158 H175 107.7
C75 C159 C387 114.9(9)
C75 C159 H176 108.6
C387 C159 H176 108.6
C75 C159 H177 108.6
C387 C159 H177 108.6
H176 C159 H177 107.5
C149 C160 H178 109.5
C149 C160 H179 109.5
H178 C160 H179 109.5
C149 C160 H180 109.5
H178 C160 H180 109.5
H179 C160 H180 109.5
C162 C161 C170 106.7(13)
C162 C161 H181 110.4
C170 C161 H181 110.4
C162 C161 H182 110.4
C170 C161 H182 110.4
H181 C161 H182 108.6
C161 C162 C30 111.8(11)
C161 C162 H183 109.2
C30 C162 H183 109.2
C161 C162 H184 109.2
C30 C162 H184 109.2
H183 C162 H184 107.9
C391 C163 C164 116.5(10)
C391 C163 H185 108.2
C164 C163 H185 108.2
C391 C163 H186 108.2
C164 C163 H186 108.2
H185 C163 H186 107.3
O14 C164 C163 107.7(8)
O14 C164 H187 110.2
C163 C164 H187 110.2
O14 C164 H188 110.2
C163 C164 H188 110.2
H187 C164 H188 108.5
C166 C165 H189 109.5
C166 C165 H190 109.5
H189 C165 H190 109.5
C166 C165 H191 109.5
H189 C165 H191 109.5
H190 C165 H191 109.5
C175 C166 C165 109.4(11)
C175 C166 H192 109.8
C165 C166 H192 109.8
C175 C166 H193 109.8
C165 C166 H193 109.8
H192 C166 H193 108.2
C172 C167 H194 109.5
C172 C167 H195 109.5
H194 C167 H195 109.5
C172 C167 H196 109.5
H194 C167 H196 109.5
H195 C167 H196 109.5
C72 C168 C169 114.8(16)
C72 C168 H197 108.6
C169 C168 H197 108.6
C72 C168 H198 108.6
C169 C168 H198 108.6
H197 C168 H198 107.5
C168 C169 H199 109.5
C168 C169 H200 109.5
H199 C169 H200 109.5
C168 C169 H201 109.5
H199 C169 H201 109.5
H200 C169 H201 109.5
C161 C170 H202 109.5
C161 C170 H203 109.5
H202 C170 H203 109.5
C161 C170 H204 109.5
H202 C170 H204 109.5
H203 C170 H204 109.5
C26 C171 C27 123.9(7)
C26 C171 C25 131.1(7)
C27 C171 C25 104.9(7)
C167 C172 C78 115.1(8)
C167 C172 H205 108.5
C78 C172 H205 108.5
C167 C172 H206 108.5
C78 C172 H206 108.5
H205 C172 H206 107.5
C158 C173 H207 109.5
C158 C173 H208 109.5
H207 C173 H208 109.5
C158 C173 H209 109.5
H207 C173 H209 109.5
H208 C173 H209 109.5
O16 C174 C175 108.3(8)
O16 C174 H210 110.0
C175 C174 H210 110.0
O16 C174 H211 110.0
C175 C174 H211 110.0
H210 C174 H211 108.4
C166 C175 C174 113.8(9)
C166 C175 H212 108.8
C174 C175 H212 108.8
C166 C175 H213 108.8
C174 C175 H213 108.8
H212 C175 H213 107.7
O10 C176 C72 108.2(7)
O10 C176 H214 110.1
C72 C176 H214 110.1
O10 C176 H215 110.1
C72 C176 H215 110.1
H214 C176 H215 108.4
C178 C177 H216 109.5
C178 C177 H217 109.5
H216 C177 H217 109.5
C178 C177 H218 109.5
H216 C177 H218 109.5
H217 C177 H218 109.5
C177 C178 C74 118.8(9)
C177 C178 H219 107.6
C74 C178 H219 107.6
C177 C178 H220 107.6
C74 C178 H220 107.6
H219 C178 H220 107.0
N55 Dy2 N53 72.7(2)
N55 Dy2 N56 72.4(2)
N53 Dy2 N56 113.8(2)
N55 Dy2 N54 113.6(2)
N53 Dy2 N54 72.47(19)
N56 Dy2 N54 72.73(19)
N55 Dy2 N43 126.45(19)
N53 Dy2 N43 160.70(19)
N56 Dy2 N43 78.0(2)
N54 Dy2 N43 98.23(19)
N55 Dy2 N46 160.53(19)
N53 Dy2 N46 97.43(19)
N56 Dy2 N46 126.98(19)
N54 Dy2 N46 77.9(2)
N43 Dy2 N46 63.68(18)
N55 Dy2 N47 78.28(19)
N53 Dy2 N47 126.28(18)
N56 Dy2 N47 98.54(19)
N54 Dy2 N47 161.06(19)
N43 Dy2 N47 63.14(18)
N46 Dy2 N47 95.33(18)
N55 Dy2 N44 98.06(19)
N53 Dy2 N44 77.78(19)
N56 Dy2 N44 160.69(18)
N54 Dy2 N44 126.49(18)
N43 Dy2 N44 95.59(18)
N46 Dy2 N44 62.99(18)
N47 Dy2 N44 62.61(17)
N55 Dy2 Cd2 123.19(14)
N53 Dy2 Cd2 122.97(14)
N56 Dy2 Cd2 123.23(15)
N54 Dy2 Cd2 123.25(15)
N43 Dy2 Cd2 47.82(13)
N46 Dy2 Cd2 48.00(13)
N47 Dy2 Cd2 47.33(13)
N44 Dy2 Cd2 47.78(13)
N47 Cd2 N43 67.28(19)
N47 Cd2 N44 67.33(19)
N43 Cd2 N44 102.88(19)
N47 Cd2 N46 102.74(19)
N43 Cd2 N46 66.94(18)
N44 Cd2 N46 66.84(18)
N47 Cd2 N40 146.99(18)
N43 Cd2 N40 144.47(18)
N44 Cd2 N40 90.50(19)
N46 Cd2 N40 89.41(19)
N47 Cd2 N33 143.85(18)
N43 Cd2 N33 87.97(19)
N44 Cd2 N33 147.13(18)
N46 Cd2 N33 90.16(19)
N40 Cd2 N33 65.03(19)
N47 Cd2 N34 90.33(19)
N43 Cd2 N34 146.26(18)
N44 Cd2 N34 90.17(19)
N46 Cd2 N34 145.63(18)
N40 Cd2 N34 64.56(19)
N33 Cd2 N34 97.8(2)
N47 Cd2 N35 88.84(19)
N43 Cd2 N35 89.93(19)
N44 Cd2 N35 145.00(18)
N46 Cd2 N35 146.63(18)
N40 Cd2 N35 97.70(19)
N33 Cd2 N35 64.22(19)
N34 Cd2 N35 63.65(18)
N47 Cd2 Dy2 51.84(13)
N43 Cd2 Dy2 50.87(14)
N44 Cd2 Dy2 52.02(14)
N46 Cd2 Dy2 50.90(14)
N40 Cd2 Dy2 131.62(14)
N33 Cd2 Dy2 129.70(14)
N34 Cd2 Dy2 132.49(14)
N35 Cd2 Dy2 130.67(14)
N47 Cd2 Y2 128.37(13)
N43 Cd2 Y2 127.72(14)
N44 Cd2 Y2 129.40(14)
N46 Cd2 Y2 128.89(14)
N40 Cd2 Y2 49.20(14)
N33 Cd2 Y2 49.12(14)
N34 Cd2 Y2 48.67(14)
N35 Cd2 Y2 48.50(14)
Dy2 Cd2 Y2 178.57(2)
N63 Y2 N58 115.1(2)
N63 Y2 N62 73.1(2)
N58 Y2 N62 73.2(2)
N63 Y2 N64 72.8(2)
N58 Y2 N64 73.0(2)
N62 Y2 N64 114.0(2)
N63 Y2 N35 140.7(2)
N58 Y2 N35 85.3(2)
N62 Y2 N35 82.5(2)
N64 Y2 N35 146.4(2)
N63 Y2 N34 82.2(2)
N58 Y2 N34 146.3(2)
N62 Y2 N34 86.0(2)
N64 Y2 N34 140.6(2)
N35 Y2 N34 65.58(19)
N63 Y2 N33 146.1(2)
N58 Y2 N33 81.6(2)
N62 Y2 N33 140.6(2)
N64 Y2 N33 85.8(2)
N35 Y2 N33 65.52(19)
N34 Y2 N33 99.9(2)
N63 Y2 N40 85.5(2)
N58 Y2 N40 140.0(2)
N62 Y2 N40 146.7(2)
N64 Y2 N40 82.3(2)
N35 Y2 N40 99.86(19)
N34 Y2 N40 65.62(19)
N33 Y2 N40 65.43(19)
N63 Y2 Cd2 122.64(17)
N58 Y2 Cd2 122.23(16)
N62 Y2 Cd2 123.70(16)
N64 Y2 Cd2 122.33(16)
N35 Y2 Cd2 50.40(14)
N34 Y2 Cd2 50.33(14)
N33 Y2 Cd2 49.59(14)
N40 Y2 Cd2 49.46(14)
C217 O17 C248 115.7(5)
C228 O18 C237 115.5(5)
C232 O19 C243 117.4(6)
C212 O20 C251 116.4(6)
C218 O21 C244 115.9(6)
C214 O22 C247 116.9(6)
C224 O23 C236 117.1(5)
C234 O24 C312 114.4(5)
C277 O25 C284 116.2(5)
C281 O26 C290 117.0(5)
C279 O27 C302 116.3(5)
C273 O28 C296 115.1(5)
C276 O29 C301 117.6(5)
C280 O30 C292 118.0(6)
C268 O31 C293 118.7(6)
C278 O32 C287 118.6(5)
C195 N33 C192 106.2(6)
C195 N33 Y2 118.2(5)
C192 N33 Y2 118.9(5)
C195 N33 Cd2 115.5(5)
C192 N33 Cd2 115.7(5)
Y2 N33 Cd2 81.29(17)
C182 N34 C185 105.7(6)
C182 N34 Y2 119.1(5)
C185 N34 Y2 119.1(5)
C182 N34 Cd2 114.5(4)
C185 N34 Cd2 116.4(4)
Y2 N34 Cd2 81.01(17)
C197 N35 C190 106.2(6)
C197 N35 Y2 119.2(5)
C190 N35 Y2 118.0(4)
C197 N35 Cd2 114.5(4)
C190 N35 Cd2 116.9(5)
Y2 N35 Cd2 81.10(17)
C197 N36 C192 122.0(6)
C180 N37 C182 122.4(6)
C195 N38 C181 122.4(6)
C185 N39 C190 124.3(6)
C181 N40 C180 107.1(6)
C181 N40 Y2 118.4(5)
C180 N40 Y2 118.7(4)
C181 N40 Cd2 114.8(4)
C180 N40 Cd2 115.0(5)
Y2 N40 Cd2 81.34(17)
C222 N41 C223 122.2(6)
C206 N42 C364 122.6(6)
C364 N43 C222 106.9(5)
C364 N43 Cd2 118.0(4)
C222 N43 Cd2 119.2(4)
C364 N43 Dy2 115.8(4)
C222 N43 Dy2 114.1(4)
Cd2 N43 Dy2 81.32(16)
C205 N44 C209 105.8(5)
C205 N44 Cd2 117.8(4)
C209 N44 Cd2 118.3(5)
C205 N44 Dy2 117.8(4)
C209 N44 Dy2 116.0(4)
Cd2 N44 Dy2 80.21(16)
C221 N45 C209 122.8(6)
C223 N46 C221 105.5(5)
C223 N46 Cd2 118.0(4)
C221 N46 Cd2 119.1(4)
C223 N46 Dy2 115.6(4)
C221 N46 Dy2 116.7(4)
Cd2 N46 Dy2 81.10(16)
C206 N47 C207 106.0(5)
C206 N47 Cd2 119.0(4)
C207 N47 Cd2 117.5(5)
C206 N47 Dy2 115.5(4)
C207 N47 Dy2 117.0(4)
Cd2 N47 Dy2 80.82(16)
C205 N48 C207 122.9(6)
C252 N49 C261 123.1(6)
C267 N50 C260 124.2(6)
C263 N51 C255 123.3(6)
C257 N52 C258 122.6(6)
C263 N53 C252 107.9(5)
C263 N53 Dy2 122.0(4)
C252 N53 Dy2 123.2(5)
C260 N54 C261 107.1(5)
C260 N54 Dy2 124.4(4)
C261 N54 Dy2 123.1(4)
C258 N55 C255 106.7(5)
C258 N55 Dy2 123.0(5)
C255 N55 Dy2 122.3(5)
C267 N56 C257 107.4(5)
C267 N56 Dy2 123.9(5)
C257 N56 Dy2 123.8(4)
C329 N57 C327 123.6(6)
C346 N58 C329 107.4(6)
C346 N58 Y2 124.5(5)
C329 N58 Y2 123.7(5)
C339 N59 C342 123.5(7)
C332 N60 C348 123.7(7)
C346 N61 C349 123.6(7)
C342 N62 C327 107.6(6)
C342 N62 Y2 125.1(5)
C327 N62 Y2 123.7(5)
C332 N63 C339 108.1(7)
C332 N63 Y2 123.2(5)
C339 N63 Y2 123.7(5)
C349 N64 C348 107.1(7)
C349 N64 Y2 125.3(5)
C348 N64 Y2 122.8(6)
C273 C179 C262 117.5(7)
C273 C179 H221 121.3
C262 C179 H221 121.3
N37 C180 N40 127.6(6)
N37 C180 C183 123.3(6)
N40 C180 C183 109.1(6)
N38 C181 N40 127.2(6)
N38 C181 C199 122.8(7)
N40 C181 C199 110.0(6)
N37 C182 N34 126.7(7)
N37 C182 C189 122.6(6)
N34 C182 C189 110.7(6)
C199 C183 C363 120.6(7)
C199 C183 C180 107.6(6)
C363 C183 C180 131.9(7)
C194 C184 C188 121.7(7)
C194 C184 C195 132.4(7)
C188 C184 C195 105.9(6)
N39 C185 N34 125.5(7)
N39 C185 C187 124.0(7)
N34 C185 C187 110.5(6)
C194 C186 C198 120.8(8)
C194 C186 H222 119.6
C198 C186 H222 119.6
C204 C187 C189 120.7(7)
C204 C187 C185 132.6(7)
C189 C187 C185 106.7(6)
C184 C188 C196 120.9(7)
C184 C188 C192 107.4(6)
C196 C188 C192 131.7(7)
C202 C189 C187 120.8(7)
C202 C189 C182 132.8(7)
C187 C189 C182 106.3(6)
N39 C190 N35 125.7(6)
N39 C190 C203 123.2(7)
N35 C190 C203 111.1(6)
C202 C191 C193 122.0(7)
C202 C191 H223 119.0
C193 C191 H223 119.0
N36 C192 N33 126.3(7)
N36 C192 C188 123.4(6)
N33 C192 C188 110.2(6)
C204 C193 C191 119.8(8)
C204 C193 H224 120.1
C191 C193 H224 120.1
C186 C194 C184 118.0(7)
C186 C194 H225 121.0
C184 C194 H225 121.0
N38 C195 N33 127.1(7)
N38 C195 C184 122.5(6)
N33 C195 C184 110.3(6)
C198 C196 C188 117.3(7)
C198 C196 H226 121.3
C188 C196 H226 121.3
N36 C197 N35 128.0(6)
N36 C197 C201 122.8(6)
N35 C197 C201 109.2(6)
C196 C198 C186 121.2(7)
C196 C198 H227 119.4
C186 C198 H227 119.4
C183 C199 C318 122.0(7)
C183 C199 C181 106.2(6)
C318 C199 C181 131.7(7)
C308 C200 C203 117.6(8)
C308 C200 H228 121.2
C203 C200 H228 121.2
C309 C201 C203 121.6(7)
C309 C201 C197 130.6(7)
C203 C201 C197 107.8(6)
C191 C202 C189 117.7(7)
C191 C202 H229 121.2
C189 C202 H229 121.2
C200 C203 C201 121.5(7)
C200 C203 C190 132.8(7)
C201 C203 C190 105.7(7)
C193 C204 C187 119.0(7)
C193 C204 H230 120.5
C187 C204 H230 120.5
N48 C205 N44 126.2(6)
N48 C205 C208 123.4(6)
N44 C205 C208 110.5(6)
N42 C206 N47 126.1(6)
N42 C206 C216 124.0(6)
N47 C206 C216 109.9(6)
N48 C207 N47 127.0(6)
N48 C207 C211 123.1(6)
N47 C207 C211 109.9(6)
C210 C208 C213 121.7(6)
C210 C208 C205 132.5(7)
C213 C208 C205 105.7(6)
N45 C209 N44 126.8(6)
N45 C209 C213 123.4(6)
N44 C209 C213 109.7(6)
C208 C210 C212 118.3(7)
C208 C210 H231 120.8
C212 C210 H231 120.8
C216 C211 C220 121.4(7)
C216 C211 C207 107.6(6)
C220 C211 C207 131.0(7)
C210 C212 O20 125.7(7)
C210 C212 C217 120.8(7)
O20 C212 C217 113.5(6)
C208 C213 C219 121.5(6)
C208 C213 C209 108.3(6)
C219 C213 C209 130.2(7)
C215 C214 O22 124.5(7)
C215 C214 C218 121.8(7)
O22 C214 C218 113.7(6)
C214 C215 C216 117.6(7)
C214 C215 H232 121.2
C216 C215 H232 121.2
C211 C216 C215 121.4(6)
C211 C216 C206 106.5(6)
C215 C216 C206 132.1(7)
O17 C217 C219 124.3(7)
O17 C217 C212 115.4(6)
C219 C217 C212 120.4(6)
O21 C218 C220 124.1(7)
O21 C218 C214 116.4(6)
C220 C218 C214 119.6(7)
C217 C219 C213 117.3(7)
C217 C219 H233 121.3
C213 C219 H233 121.3
C218 C220 C211 118.3(7)
C218 C220 H234 120.9
C211 C220 H234 120.9
N45 C221 N46 126.1(6)
N45 C221 C230 123.9(6)
N46 C221 C230 110.0(6)
N41 C222 N43 127.7(6)
N41 C222 C226 122.8(6)
N43 C222 C226 109.5(6)
N41 C223 N46 126.6(6)
N41 C223 C231 123.2(6)
N46 C223 C231 110.2(6)
O23 C224 C227 125.2(6)
O23 C224 C228 113.2(6)
C227 C224 C228 121.5(6)
C226 C225 C232 117.1(7)
C226 C225 H235 121.4
C232 C225 H235 121.4
C225 C226 C229 121.3(6)
C225 C226 C222 131.8(7)
C229 C226 C222 106.8(6)
C224 C227 C230 117.6(6)
C224 C227 H236 121.2
C230 C227 H236 121.2
O18 C228 C235 124.1(6)
O18 C228 C224 116.1(6)
C235 C228 C224 119.8(6)
C233 C229 C226 121.6(6)
C233 C229 C364 132.2(7)
C226 C229 C364 106.2(6)
C231 C230 C227 121.1(6)
C231 C230 C221 107.0(6)
C227 C230 C221 131.9(6)
C230 C231 C235 122.1(6)
C230 C231 C223 107.3(6)
C235 C231 C223 130.5(6)
O19 C232 C225 123.8(7)
O19 C232 C234 114.9(6)
C225 C232 C234 121.3(6)
C234 C233 C229 117.8(7)
C234 C233 H237 121.1
C229 C233 H237 121.1
O24 C234 C233 124.0(7)
O24 C234 C232 115.2(6)
C233 C234 C232 120.8(6)
C231 C235 C228 117.8(6)
C231 C235 H238 121.1
C228 C235 H238 121.1
O23 C236 C245 107.0(6)
O23 C236 H239 110.3
C245 C236 H239 110.3
O23 C236 H240 110.3
C245 C236 H240 110.3
H239 C236 H240 108.6
O18 C237 C239 109.5(6)
O18 C237 H241 109.8
C239 C237 H241 109.8
O18 C237 H242 109.8
C239 C237 H242 109.8
H241 C237 H242 108.2
C242 C238 H243 109.5
C242 C238 H244 109.5
H243 C238 H244 109.5
C242 C238 H245 109.5
H243 C238 H245 109.5
H244 C238 H245 109.5
C246 C239 C237 109.4(6)
C246 C239 H246 109.8
C237 C239 H246 109.8
C246 C239 H247 109.8
C237 C239 H247 109.8
H246 C239 H247 108.2
C246 C240 H248 109.5
C246 C240 H249 109.5
H248 C240 H249 109.5
C246 C240 H250 109.5
H248 C240 H250 109.5
H249 C240 H250 109.5
C244 C241 C242 109.9(7)
C244 C241 H251 109.7
C242 C241 H251 109.7
C244 C241 H252 109.7
C242 C241 H252 109.7
H251 C241 H252 108.2
C238 C242 C241 113.3(8)
C238 C242 H253 108.9
C241 C242 H253 108.9
C238 C242 H254 108.9
C241 C242 H254 108.9
H253 C242 H254 107.7
O19 C243 C314 106.2(8)
O19 C243 H255 110.5
C314 C243 H255 110.5
O19 C243 H256 110.5
C314 C243 H256 110.5
H255 C243 H256 108.7
O21 C244 C241 110.2(7)
O21 C244 H257 109.6
C241 C244 H257 109.6
O21 C244 H258 109.6
C241 C244 H258 109.6
H257 C244 H258 108.1
C236 C245 C317 113.8(7)
C236 C245 H259 108.8
C317 C245 H259 108.8
C236 C245 H260 108.8
C317 C245 H260 108.8
H259 C245 H260 107.7
C239 C246 C240 113.6(7)
C239 C246 H261 108.9
C240 C246 H261 108.9
C239 C246 H262 108.9
C240 C246 H262 108.9
H261 C246 H262 107.7
O22 C247 C325 106.2(9)
O22 C247 H263 110.5
C325 C247 H263 110.5
O22 C247 H264 110.5
C325 C247 H264 110.5
H263 C247 H264 108.7
O17 C248 C249 108.5(6)
O17 C248 H265 110.0
C249 C248 H265 110.0
O17 C248 H266 110.0
C249 C248 H266 110.0
H265 C248 H266 108.4
C250 C249 C248 109.8(6)
C250 C249 H267 109.7
C248 C249 H267 109.7
C250 C249 H268 109.7
C248 C249 H268 109.7
H267 C249 H268 108.2
C249 C250 C321 115.3(7)
C249 C250 H269 108.4
C321 C250 H269 108.4
C249 C250 H270 108.4
C321 C250 H270 108.4
H269 C250 H270 107.5
O20 C251 C304 106.1(7)
O20 C251 H271 110.5
C304 C251 H271 110.5
O20 C251 H272 110.5
C304 C251 H272 110.5
H271 C251 H272 108.7
N49 C252 N53 127.8(6)
N49 C252 C264 123.6(6)
N53 C252 C264 108.6(6)
C264 C253 C274 121.7(6)
C264 C253 C263 107.0(6)
C274 C253 C263 131.2(6)
C259 C254 C282 121.2(6)
C259 C254 C261 107.0(6)
C282 C254 C261 131.8(6)
N51 C255 N55 126.0(6)
N51 C255 C266 123.7(6)
N55 C255 C266 110.2(6)
C266 C256 C270 121.9(6)
C266 C256 C258 107.0(6)
C270 C256 C258 131.1(7)
N52 C257 N56 127.5(6)
N52 C257 C271 123.2(6)
N56 C257 C271 109.1(6)
N52 C258 N55 128.1(6)
N52 C258 C256 122.3(6)
N55 C258 C256 109.6(6)
C254 C259 C275 121.0(7)
C254 C259 C260 106.1(6)
C275 C259 C260 132.8(7)
N50 C260 N54 126.0(6)
N50 C260 C259 123.5(6)
N54 C260 C259 110.4(6)
N49 C261 N54 128.0(6)
N49 C261 C254 122.8(6)
N54 C261 C254 109.1(6)
C271 C262 C179 122.5(6)
C271 C262 C267 106.7(6)
C179 C262 C267 130.8(6)
N51 C263 N53 128.1(6)
N51 C263 C253 122.1(6)
N53 C263 C253 109.8(6)
C253 C264 C269 121.2(6)
C253 C264 C252 106.6(6)
C269 C264 C252 132.2(7)
C268 C265 C271 118.6(7)
C268 C265 H273 120.7
C271 C265 H273 120.7
C256 C266 C272 121.5(6)
C256 C266 C255 106.4(6)
C272 C266 C255 132.1(7)
N50 C267 N56 127.7(6)
N50 C267 C262 121.8(6)
N56 C267 C262 110.3(6)
O31 C268 C265 125.8(6)
O31 C268 C273 113.3(6)
C265 C268 C273 120.9(6)
C278 C269 C264 117.7(6)
C278 C269 H274 121.1
C264 C269 H274 121.1
C279 C270 C256 117.0(7)
C279 C270 H275 121.5
C256 C270 H275 121.5
C265 C271 C262 120.3(6)
C265 C271 C257 133.3(7)
C262 C271 C257 106.3(6)
C276 C272 C266 117.0(6)
C276 C272 H276 121.5
C266 C272 H276 121.5
O28 C273 C179 125.4(7)
O28 C273 C268 114.4(6)
C179 C273 C268 120.1(6)
C277 C274 C253 117.6(6)
C277 C274 H277 121.2
C253 C274 H277 121.2
C280 C275 C259 117.6(7)
C280 C275 H278 121.2
C259 C275 H278 121.2
O29 C276 C272 125.0(6)
O29 C276 C279 113.9(6)
C272 C276 C279 121.1(6)
O25 C277 C274 125.3(6)
O25 C277 C278 114.0(6)
C274 C277 C278 120.7(6)
O32 C278 C269 125.5(6)
O32 C278 C277 113.4(6)
C269 C278 C277 121.0(6)
O27 C279 C270 124.6(6)
O27 C279 C276 114.0(6)
C270 C279 C276 121.4(7)
O30 C280 C275 124.5(7)
O30 C280 C281 114.5(6)
C275 C280 C281 120.9(6)
C282 C281 O26 125.4(7)
C282 C281 C280 121.4(6)
O26 C281 C280 113.2(6)
C281 C282 C254 117.8(6)
C281 C282 H282 121.1
C254 C282 H282 121.1
C284 C283 C286 110.5(6)
C284 C283 H283 109.6
C286 C283 H283 109.6
C284 C283 H284 109.6
C286 C283 H284 109.6
H283 C283 H284 108.1
O25 C284 C283 108.2(6)
O25 C284 H285 110.1
C283 C284 H285 110.1
O25 C284 H286 110.1
C283 C284 H286 110.1
H285 C284 H286 108.4
C286 C285 H287 109.5
C286 C285 H288 109.5
H287 C285 H288 109.5
C286 C285 H289 109.5
H287 C285 H289 109.5
H288 C285 H289 109.5
C285 C286 C283 114.3(6)
C285 C286 H290 108.7
C283 C286 H290 108.7
C285 C286 H291 108.7
C283 C286 H291 108.7
H290 C286 H291 107.6
O32 C287 C288 106.5(6)
O32 C287 H292 110.4
C288 C287 H292 110.4
O32 C287 H293 110.4
C288 C287 H293 110.4
H292 C287 H293 108.6
C303 C288 C287 113.6(7)
C303 C288 H294 108.8
C287 C288 H294 108.8
C303 C288 H295 108.8
C287 C288 H295 108.8
H294 C288 H295 107.7
C290 C289 C291 109.1(6)
C290 C289 H296 109.9
C291 C289 H296 109.9
C290 C289 H297 109.9
C291 C289 H297 109.9
H296 C289 H297 108.3
O26 C290 C289 107.5(6)
O26 C290 H298 110.2
C289 C290 H298 110.2
O26 C290 H299 110.2
C289 C290 H299 110.2
H298 C290 H299 108.5
C316 C291 C289 113.6(6)
C316 C291 H300 108.8
C289 C291 H300 108.8
C316 C291 H301 108.8
C289 C291 H301 108.8
H300 C291 H301 107.7
O30 C292 C315 106.5(7)
O30 C292 H302 110.4
C315 C292 H302 110.4
O30 C292 H303 110.4
C315 C292 H303 110.4
H302 C292 H303 108.6
O31 C293 C294 107.0(6)
O31 C293 H304 110.3
C294 C293 H304 110.3
O31 C293 H305 110.3
C294 C293 H305 110.3
H304 C293 H305 108.6
C293 C294 C295 113.5(7)
C293 C294 H306 108.9
C295 C294 H306 108.9
C293 C294 H307 108.9
C295 C294 H307 108.9
H306 C294 H307 107.7
C360 C295 C294 112.3(7)
C360 C295 H308 109.1
C294 C295 H308 109.1
C360 C295 H309 109.1
C294 C295 H309 109.1
H308 C295 H309 107.9
O28 C296 C297 108.0(6)
O28 C296 H310 110.1
C297 C296 H310 110.1
O28 C296 H311 110.1
C297 C296 H311 110.1
H310 C296 H311 108.4
C298 C297 C296 111.3(6)
C298 C297 H312 109.4
C296 C297 H312 109.4
C298 C297 H313 109.4
C296 C297 H313 109.4
H312 C297 H313 108.0
C299 C298 C297 115.1(7)
C299 C298 H314 108.5
C297 C298 H314 108.5
C299 C298 H315 108.5
C297 C298 H315 108.5
H314 C298 H315 107.5
C298 C299 H316 109.5
C298 C299 H317 109.5
H316 C299 H317 109.5
C298 C299 H318 109.5
H316 C299 H318 109.5
H317 C299 H318 109.5
C301 C300 C322 113.2(7)
C301 C300 H319 108.9
C322 C300 H319 108.9
C301 C300 H320 108.9
C322 C300 H320 108.9
H319 C300 H320 107.8
O29 C301 C300 106.0(6)
O29 C301 H321 110.5
C300 C301 H321 110.5
O29 C301 H322 110.5
C300 C301 H322 110.5
H321 C301 H322 108.7
O27 C302 C367 108.7(6)
O27 C302 H323 109.9
C367 C302 H323 109.9
O27 C302 H324 109.9
C367 C302 H324 109.9
H323 C302 H324 108.3
C375 C303 C288 113.7(12)
C288 C303 C376 120.9(12)
C375 C303 H325 108.8
C288 C303 H325 108.8
C375 C303 H326 108.8
C288 C303 H326 108.8
H325 C303 H326 107.7
C288 C303 H327 107.1
C376 C303 H327 107.1
C288 C303 H328 107.1
C376 C303 H328 107.1
H327 C303 H328 106.8
C372 C304 C251 114.4(10)
C372 C304 H329 108.7
C251 C304 H329 108.7
C372 C304 H330 108.7
C251 C304 H330 108.7
H329 C304 H330 107.6
C393 C305 H331 109.5
C393 C305 H332 109.5
H331 C305 H332 109.5
C393 C305 H333 109.5
H331 C305 H333 109.5
H332 C305 H333 109.5
C317 C306 H334 109.5
C317 C306 H335 109.5
H334 C306 H335 109.5
C317 C306 H336 109.5
H334 C306 H336 109.5
H335 C306 H336 109.5
C309 C307 C308 121.2(7)
C309 C307 H337 119.4
C308 C307 H337 119.4
C200 C308 C307 121.3(8)
C200 C308 H338 119.3
C307 C308 H338 119.3
C201 C309 C307 116.8(8)
C201 C309 H339 121.6
C307 C309 H339 121.6
C311 C310 C313 113.2(7)
C311 C310 H340 108.9
C313 C310 H340 108.9
C311 C310 H341 108.9
C313 C310 H341 108.9
H340 C310 H341 107.8
C310 C311 C312 107.8(6)
C310 C311 H342 110.1
C312 C311 H342 110.1
C310 C311 H343 110.1
C312 C311 H343 110.1
H342 C311 H343 108.5
O24 C312 C311 108.4(6)
O24 C312 H344 110.0
C311 C312 H344 110.0
O24 C312 H345 110.0
C311 C312 H345 110.0
H344 C312 H345 108.4
C310 C313 H346 109.5
C310 C313 H347 109.5
H346 C313 H347 109.5
C310 C313 H348 109.5
H346 C313 H348 109.5
H347 C313 H348 109.5
C393 C314 C243 114.0(11)
C393 C314 H349 108.8
C243 C314 H349 108.8
C393 C314 H350 108.8
C243 C314 H350 108.8
H349 C314 H350 107.6
C358 C315 C292 113.2(10)
C358 C315 H351 108.9
C292 C315 H351 108.9
C358 C315 H352 108.9
C292 C315 H352 108.9
H351 C315 H352 107.8
C291 C316 H353 109.5
C291 C316 H354 109.5
H353 C316 H354 109.5
C291 C316 H355 109.5
H353 C316 H355 109.5
H354 C316 H355 109.5
C245 C317 C306 112.3(9)
C245 C317 H356 109.1
C306 C317 H356 109.1
C245 C317 H357 109.1
C306 C317 H357 109.1
H356 C317 H357 107.9
C199 C318 C319 115.9(7)
C199 C318 H358 122.0
C319 C318 H358 122.0
C320 C319 C318 122.1(7)
C320 C319 H359 119.0
C318 C319 H359 119.0
C363 C320 C319 121.9(7)
C363 C320 H360 119.0
C319 C320 H360 119.0
C250 C321 H361 109.5
C250 C321 H362 109.5
H361 C321 H362 109.5
C250 C321 H363 109.5
H361 C321 H363 109.5
H362 C321 H363 109.5
C323 C322 C300 114.4(10)
C323 C322 H364 108.7
C300 C322 H364 108.7
C323 C322 H365 108.7
C300 C322 H365 108.7
H364 C322 H365 107.6
C322 C323 H366 109.5
C322 C323 H367 109.5
H366 C323 H367 109.5
C322 C323 H368 109.5
H366 C323 H368 109.5
H367 C323 H368 109.5
C392 C324 H369 109.5
C392 C324 H370 109.5
H369 C324 H370 109.5
C392 C324 H371 109.5
H369 C324 H371 109.5
H370 C324 H371 109.5
C326 C325 C247 111.2(12)
C326 C325 H372 109.4
C247 C325 H372 109.4
C326 C325 H373 109.4
C247 C325 H373 109.4
H372 C325 H373 108.0
C325 C326 C362 108.1(14)
C325 C326 H374 110.1
C362 C326 H374 110.1
C325 C326 H375 110.1
C362 C326 H375 110.1
H374 C326 H375 108.4
N57 C327 N62 128.6(7)
N57 C327 C338 122.2(7)
N62 C327 C338 109.2(6)
C341 C328 C331 117.7(8)
C341 C328 H376 121.1
C331 C328 H376 121.1
N57 C329 N58 127.0(7)
N57 C329 C333 123.2(6)
N58 C329 C333 109.5(6)
C351 C330 C352 120.7(9)
C351 C330 H377 119.6
C352 C330 H377 119.6
C333 C331 C328 121.3(8)
C333 C331 C346 105.9(7)
C328 C331 C346 132.7(8)
N60 C332 N63 127.7(8)
N60 C332 C361 123.2(8)
N63 C332 C361 109.0(8)
C331 C333 C336 121.4(7)
C331 C333 C329 107.1(7)
C336 C333 C329 131.4(7)
C337 C334 C345 115.9(10)
C337 C334 H378 122.1
C345 C334 H378 122.1
C356 C335 C340 116.7(10)
C356 C335 H379 121.7
C340 C335 H379 121.7
C353 C336 C333 116.6(8)
C353 C336 H380 121.7
C333 C336 H380 121.7
C334 C337 C340 122.3(8)
C334 C337 C349 132.5(9)
C340 C337 C349 105.2(8)
C344 C338 C357 120.9(7)
C344 C338 C327 132.4(8)
C357 C338 C327 106.7(7)
N59 C339 N63 128.0(7)
N59 C339 C350 123.1(8)
N63 C339 C350 108.9(7)
C335 C340 C337 120.6(9)
C335 C340 C348 132.0(9)
C337 C340 C348 107.3(7)
C328 C341 C353 122.1(8)
C328 C341 H381 118.9
C353 C341 H381 118.9
N59 C342 N62 127.4(7)
N59 C342 C357 122.2(7)
N62 C342 C357 110.1(7)
C347 C343 C357 117.2(8)
C347 C343 H382 121.4
C357 C343 H382 121.4
C338 C344 C355 117.5(8)
C338 C344 H383 121.2
C355 C344 H383 121.2
C356 C345 C334 122.3(10)
C356 C345 H384 118.9
C334 C345 H384 118.9
N61 C346 N58 127.8(7)
N61 C346 C331 122.4(7)
N58 C346 C331 109.7(7)
C355 C347 C343 120.9(8)
C355 C347 H385 119.6
C343 C347 H385 119.6
N60 C348 N64 127.2(8)
N60 C348 C340 123.2(7)
N64 C348 C340 109.6(8)
N61 C349 N64 127.0(7)
N61 C349 C337 122.4(8)
N64 C349 C337 110.6(7)
C354 C350 C361 122.2(8)
C354 C350 C339 131.6(9)
C361 C350 C339 106.1(8)
C330 C351 C354 121.1(10)
C330 C351 H386 119.5
C354 C351 H386 119.5
C330 C352 C361 118.1(10)
C330 C352 H387 121.0
C361 C352 H387 121.0
C341 C353 C336 120.8(8)
C341 C353 H388 119.6
C336 C353 H388 119.6
C350 C354 C351 118.0(10)
C350 C354 H389 121.0
C351 C354 H389 121.0
C347 C355 C344 122.0(8)
C347 C355 H390 119.0
C344 C355 H390 119.0
C345 C356 C335 122.2(9)
C345 C356 H391 118.9
C335 C356 H391 118.9
C338 C357 C343 121.5(8)
C338 C357 C342 106.4(7)
C343 C357 C342 132.1(8)
C315 C358 C359 111.9(14)
C315 C358 H392 109.2
C359 C358 H392 109.2
C315 C358 H393 109.2
C359 C358 H393 109.2
H392 C358 H393 107.9
C358 C359 H394 109.5
C358 C359 H395 109.5
H394 C359 H395 109.5
C358 C359 H396 109.5
H394 C359 H396 109.5
H395 C359 H396 109.5
C295 C360 H397 109.5
C295 C360 H398 109.5
H397 C360 H398 109.5
C295 C360 H399 109.5
H397 C360 H399 109.5
H398 C360 H399 109.5
C350 C361 C352 119.9(9)
C350 C361 C332 107.8(7)
C352 C361 C332 132.3(10)
C326 C362 H400 109.5
C326 C362 H401 109.5
H400 C362 H401 109.5
C326 C362 H402 109.5
H400 C362 H402 109.5
H401 C362 H402 109.5
C320 C363 C183 117.4(7)
C320 C363 H403 121.3
C183 C363 H403 121.3
N42 C364 N43 127.2(6)
N42 C364 C229 122.1(6)
N43 C364 C229 110.6(6)
C366 C365 H404 109.5
C366 C365 H405 109.5
H404 C365 H405 109.5
C366 C365 H406 109.5
H404 C365 H406 109.5
H405 C365 H406 109.5
N65 C366 C365 176.9(12)
C392 C367 C302 111.1(7)
C392 C367 H407 109.4
C302 C367 H407 109.4
C392 C367 H408 109.4
C302 C367 H408 109.4
H407 C367 H408 108.0
Cl7 C368 Cl4 106.1(6)
Cl7 C368 H409 110.5
Cl4 C368 H409 110.5
Cl7 C368 H410 110.5
Cl4 C368 H410 110.5
H409 C368 H410 108.7
Cl6 C369 Cl2 111.5(9)
Cl6 C369 Cl5 107.2(7)
Cl2 C369 Cl5 109.0(6)
Cl6 C369 H411 109.7
Cl2 C369 H411 109.7
Cl5 C369 H411 109.7
Cl3 C370 Cl1 112.9(7)
Cl3 C370 H412 109.0
Cl1 C370 H412 109.0
Cl3 C370 H413 109.0
Cl1 C370 H413 109.0
H412 C370 H413 107.8
Cl9 C371 Cl8 117.0(10)
Cl9 C371 H414 108.0
Cl8 C371 H414 108.0
Cl9 C371 H415 108.0
Cl8 C371 H415 108.0
H414 C371 H415 107.3
C304 C372 C385 114.4(12)
C304 C372 H416 108.7
C385 C372 H416 108.7
C304 C372 H417 108.7
C385 C372 H417 108.7
H416 C372 H417 107.6
C72 C373 C374 116(2)
C72 C373 H418 108.3
C374 C373 H418 108.3
C72 C373 H419 108.3
C374 C373 H419 108.3
H418 C373 H419 107.4
C373 C374 H420 109.5
C373 C374 H421 109.5
H420 C374 H421 109.5
C373 C374 H422 109.5
H420 C374 H422 109.5
H421 C374 H422 109.5
C303 C375 H423 109.5
C303 C375 H424 109.5
H423 C375 H424 109.5
C303 C375 H425 109.5
H423 C375 H425 109.5
H424 C375 H425 109.5
C303 C376 H426 109.5
C303 C376 H427 109.5
H426 C376 H427 109.5
C303 C376 H428 109.5
H426 C376 H428 109.5
H427 C376 H428 109.5
C390 C378 C34 118.1(14)
C390 C378 H432 107.8
C34 C378 H432 107.8
C390 C378 H433 107.8
C34 C378 H433 107.8
H432 C378 H433 107.1
C390 C379 H434 109.5
C390 C379 H435 109.5
H434 C379 H435 109.5
C390 C379 H436 109.5
H434 C379 H436 109.5
H435 C379 H436 109.5
C382 C380 H437 109.5
C382 C380 H438 109.5
H437 C380 H438 109.5
C382 C380 H439 109.5
H437 C380 H439 109.5
H438 C380 H439 109.5
O4 C381 C383 101.8(9)
O4 C381 H440 111.4
C383 C381 H440 111.4
O4 C381 H441 111.4
C383 C381 H441 111.4
H440 C381 H441 109.3
C380 C382 C383 111.9(13)
C380 C382 H442 109.2
C383 C382 H442 109.2
C380 C382 H443 109.2
C383 C382 H443 109.2
H442 C382 H443 107.9
C381 C383 C382 110.7(12)
C381 C383 H444 109.5
C382 C383 H444 109.5
C381 C383 H445 109.5
C382 C383 H445 109.5
H444 C383 H445 108.1
C387 C384 H446 109.5
C387 C384 H447 109.5
H446 C384 H447 109.5
C387 C384 H448 109.5
H446 C384 H448 109.5
H447 C384 H448 109.5
C372 C385 H449 109.5
C372 C385 H450 109.5
H449 C385 H450 109.5
C372 C385 H451 109.5
H449 C385 H451 109.5
H450 C385 H451 109.5
C36 C386 C394 113.0(11)
C36 C386 H469 109.0
C394 C386 H469 109.0
C36 C386 H470 109.0
C394 C386 H470 109.0
H469 C386 H470 107.8
C384 C387 C159 121.0(14)
C384 C387 H454 107.1
C159 C387 H454 107.1
C384 C387 H455 107.1
C159 C387 H455 107.1
H454 C387 H455 106.8
C391 C389 H458 109.5
C391 C389 H459 109.5
H458 C389 H459 109.5
C391 C389 H460 109.5
H458 C389 H460 109.5
H459 C389 H460 109.5
C378 C390 C379 117.5(14)
C378 C390 H461 107.9
C379 C390 H461 107.9
C378 C390 H462 107.9
C379 C390 H462 107.9
H461 C390 H462 107.2
C163 C391 C389 115.7(14)
C163 C391 H463 108.3
C389 C391 H463 108.3
C163 C391 H464 108.3
C389 C391 H464 108.3
H463 C391 H464 107.4
C367 C392 C324 116.1(9)
C367 C392 H465 108.3
C324 C392 H465 108.3
C367 C392 H466 108.3
C324 C392 H466 108.3
H465 C392 H466 107.4
C314 C393 C305 112.3(14)
C314 C393 H467 109.2
C305 C393 H467 109.2
C314 C393 H468 109.2
C305 C393 H468 109.2
H467 C393 H468 107.9
C395 C394 C386 109.3(15)
C395 C394 H471 109.8
C386 C394 H471 109.8
C395 C394 H472 109.8
C386 C394 H472 109.8
H471 C394 H472 108.3
C394 C395 H473 109.5
C394 C395 H474 109.5
H473 C395 H474 109.5
C394 C395 H475 109.5
H473 C395 H475 109.5
H474 C395 H475 109.5

loop_
_geom_bond_atom_site_label_1
_geom_bond_atom_site_label_2
_geom_bond_distance
Dy1 N3 2.357(6)
Dy1 N2 2.360(7)
Dy1 N4 2.370(6)
Dy1 N5 2.369(7)
Dy1 N11 2.594(6)
Dy1 N15 2.599(7)
Dy1 N14 2.614(6)
Dy1 N13 2.632(6)
Dy1 Cd1 3.2991(10)
Cd1 N15 2.457(6)
Cd1 N11 2.462(6)
Cd1 N13 2.497(6)
Cd1 N14 2.498(6)
Cd1 N21 2.549(6)
Cd1 N20 2.578(6)
Cd1 N17 2.591(6)
Cd1 N22 2.620(6)
Cd1 Y1 3.3187(12)
Y1 N32 2.375(6)
Y1 N29 2.376(6)
Y1 N30 2.381(6)
Y1 N28 2.385(6)
Y1 N22 2.519(6)
Y1 N17 2.523(6)
Y1 N21 2.527(6)
Y1 N20 2.534(6)
O1 C19 1.379(9)
O1 C37 1.462(10)
O2 C13 1.385(9)
O2 C35 1.435(9)
O3 C11 1.383(9)
O3 C36 1.444(10)
O4 C29 1.400(10)
O4 C381 1.477(12)
O5 C28 1.399(9)
O5 C30 1.459(10)
O6 C7 1.379(9)
O6 C31 1.456(10)
O7 C6 1.389(9)
O7 C34 1.443(11)
O8 C62 1.385(8)
O8 C70 1.448(9)
O9 C67 1.382(8)
O9 C75 1.458(9)
O10 C55 1.376(8)
O10 C176 1.422(10)
O11 C48 1.379(8)
O11 C73 1.447(9)
O12 C47 1.376(8)
O12 C77 1.432(9)
O13 C57 1.360(8)
O13 C76 1.446(8)
O14 C59 1.370(9)
O14 C164 1.439(9)
O15 C41 1.358(9)
O15 C151 1.451(9)
O16 C21 1.377(10)
O16 C174 1.456(11)
N1 C24 1.339(10)
N1 C1 1.343(10)
N2 C15 1.381(10)
N2 C10 1.388(10)
N3 C20 1.373(10)
N3 C17 1.390(9)
N4 C2 1.377(10)
N4 C1 1.383(9)
N5 C25 1.376(10)
N5 C24 1.387(9)
N6 C17 1.339(10)
N6 C10 1.347(10)
N7 C20 1.340(10)
N7 C25 1.366(10)
N8 C15 1.336(9)
N8 C2 1.343(10)
N9 C69 1.336(9)
N9 C65 1.346(9)
N10 C66 1.335(9)
N10 C40 1.339(9)
N11 C69 1.399(9)
N11 C68 1.399(9)
N12 C68 1.332(9)
N12 C43 1.335(9)
N13 C54 1.381(9)
N13 C40 1.383(9)
N14 C38 1.386(9)
N14 C43 1.410(9)
N15 C65 1.395(9)
N15 C66 1.403(9)
N16 C38 1.348(9)
N16 C54 1.350(9)
N17 C97 1.391(8)
N17 C99 1.395(8)
N18 C105 1.332(8)
N18 C82 1.333(8)
N19 C97 1.333(9)
N19 C81 1.336(9)
N20 C80 1.394(8)
N20 C82 1.394(9)
N21 C86 1.388(8)
N21 C81 1.406(8)
N22 C105 1.391(8)
N22 C103 1.403(8)
N23 C99 1.331(9)
N23 C103 1.332(9)
N24 C86 1.337(9)
N24 C80 1.342(9)
N25 C114 1.333(8)
N25 C112 1.344(9)
N26 C115 1.328(8)
N26 C113 1.348(9)
N27 C116 1.334(9)
N27 C111 1.336(9)
N28 C112 1.382(8)
N28 C111 1.391(8)
N29 C113 1.383(9)
N29 C114 1.395(8)
N30 C116 1.385(9)
N30 C117 1.383(8)
N31 C118 1.328(9)
N31 C117 1.346(9)
N32 C115 1.384(8)
N32 C118 1.400(8)
C1 C8 1.462(11)
C2 C5 1.464(10)
C3 C6 1.399(11)
C3 C5 1.408(11)
C4 C7 1.395(11)
C4 C8 1.420(11)
C5 C8 1.418(11)
C6 C7 1.414(12)
C9 C12 1.403(11)
C9 C11 1.412(11)
C10 C12 1.461(11)
C11 C13 1.446(11)
C12 C145 1.385(11)
C13 C14 1.393(11)
C14 C145 1.418(11)
C15 C145 1.467(10)
C16 C21 1.400(11)
C16 C18 1.419(11)
C17 C144 1.480(11)
C18 C144 1.400(11)
C18 C20 1.452(10)
C19 C22 1.398(11)
C19 C21 1.437(12)
C22 C144 1.397(10)
C23 C28 1.379(11)
C23 C27 1.412(10)
C24 C27 1.466(11)
C25 C171 1.467(11)
C26 C171 1.386(11)
C26 C29 1.393(11)
C27 C171 1.411(11)
C28 C29 1.428(11)
C30 C162 1.556(14)
C30 H30 0.9700
C30 H30A 0.9700
C31 C33 1.542(10)
C31 H31 0.9700
C31 H31A 0.9700
C32 C33 1.506(12)
C32 C150 1.537(11)
C32 H32 0.9700
C32 H32A 0.9700
C33 H33 0.9700
C33 H33A 0.9700
C34 C378 1.492(13)
C34 H34 0.9700
C34 H34A 0.9700
C35 C147 1.512(11)
C35 H35 0.9700
C35 H35A 0.9700
C36 C386 1.522(13)
C36 H36 0.9700
C36 H36A 0.9700
C37 C156 1.553(11)
C37 H37 0.9700
C37 H37A 0.9700
C38 C58 1.460(10)
C39 C56 1.385(10)
C39 C42 1.414(10)
C39 C68 1.450(10)
C40 C49 1.479(10)
C41 C52 1.382(10)
C41 C59 1.436(10)
C42 C48 1.383(10)
C42 H42 0.9300
C43 C53 1.454(10)
C44 C49 1.388(10)
C44 C57 1.396(10)
C44 H44 0.9300
C45 C49 1.385(10)
C45 C46 1.399(10)
C45 C54 1.442(9)
C46 C47 1.393(10)
C46 H46 0.9300
C47 C57 1.445(11)
C48 C55 1.426(11)
C50 C59 1.389(10)
C50 C53 1.408(10)
C50 H50 0.9300
C51 C55 1.388(10)
C51 C56 1.404(10)
C51 H51 0.9300
C52 C58 1.392(10)
C52 H52 0.9300
C53 C58 1.402(10)
C56 C69 1.454(10)
C60 C62 1.384(10)
C60 C64 1.393(10)
C60 H60 0.9300
C61 C64 1.387(10)
C61 C63 1.401(10)
C61 C66 1.467(10)
C62 C67 1.439(10)
C63 C67 1.382(10)
C63 H63 0.9300
C64 C65 1.455(10)
C70 C74 1.495(10)
C70 H70 0.9700
C70 H70A 0.9700
C71 C149 1.520(13)
C71 C73 1.539(10)
C71 H71 0.9700
C71 H71A 0.9700
C72 C373 1.25(3)
C72 C168 1.42(2)
C72 C176 1.515(12)
C72 H72 0.9700
C72 H72A 0.9700
C72 H72B 0.9700
C72 H72C 0.9700
C73 H73 0.9700
C73 H73A 0.9700
C74 C178 1.537(12)
C74 H74 0.9700
C74 H74A 0.9700
C75 C159 1.510(11)
C75 H75 0.9700
C75 H75A 0.9700
C76 C78 1.538(9)
C76 H76 0.9700
C76 H76A 0.9700
C77 C79 1.515(10)
C77 H77 0.9700
C77 H77A 0.9700
C78 C172 1.535(12)
C78 H78 0.9700
C78 H78A 0.9700
C79 C158 1.498(13)
C79 H79 0.9700
C79 H79A 0.9700
C80 C91 1.469(10)
C81 C93 1.449(9)
C82 C83 1.482(9)
C83 C85 1.390(10)
C83 C91 1.394(10)
C84 C87 1.404(10)
C84 C85 1.410(10)
C84 H84 0.9300
C85 H85 0.9300
C86 C88 1.461(9)
C87 C90 1.409(10)
C87 H87 0.9300
C88 C143 1.401(9)
C88 C93 1.411(10)
C89 C143 1.387(10)
C89 C94 1.403(10)
C89 H89 0.9300
C90 C91 1.386(9)
C90 H90 0.9300
C92 C94 1.387(10)
C92 C93 1.408(10)
C92 H92 0.9300
C94 H94 0.9300
C95 C100 1.395(10)
C95 C101 1.401(10)
C95 H95 0.9300
C96 C102 1.398(10)
C96 C101 1.398(10)
C96 H96 0.9300
C97 C98 1.473(9)
C98 C102 1.397(9)
C98 C100 1.411(10)
C99 C100 1.464(9)
C101 H101 0.9300
C102 H102 0.9300
C103 C108 1.478(9)
C104 C106 1.388(9)
C104 C107 1.404(10)
C104 H104 0.9300
C105 C109 1.469(9)
C106 C108 1.405(9)
C106 H106 0.9300
C107 C110 1.406(10)
C107 H107 0.9300
C108 C109 1.406(9)
C109 C110 1.377(9)
C110 H110 0.9300
C111 C125 1.460(9)
C112 C136 1.463(9)
C113 C127 1.458(9)
C114 C120 1.466(9)
C115 C128 1.470(9)
C116 C138 1.476(9)
C117 C130 1.470(9)
C118 C122 1.451(9)
C119 C120 1.389(9)
C119 C140 1.402(10)
C119 H119 0.9300
C120 C127 1.417(10)
C121 C124 1.377(10)
C121 C126 1.416(10)
C121 H121 0.9300
C122 C124 1.398(9)
C122 C128 1.406(9)
C123 C142 1.386(10)
C123 C138 1.388(10)
C123 H123 0.9300
C124 H124 0.9300
C125 C133 1.400(9)
C125 C136 1.404(9)
C126 C129 1.392(10)
C126 H126 0.9300
C127 C141 1.393(10)
C128 C129 1.396(9)
C129 H129 0.9300
C130 C139 1.393(10)
C130 C138 1.404(10)
C131 C137 1.375(10)
C131 C136 1.391(10)
C131 H131 0.9300
C132 C139 1.387(10)
C132 C142 1.419(10)
C132 H132 0.9300
C133 C134 1.393(10)
C133 H133 0.9300
C134 C137 1.419(10)
C134 H134 0.9300
C135 C140 1.394(10)
C135 C141 1.404(10)
C135 H135 0.9300
C137 H137 0.9300
C139 H139 0.9300
C140 H140 0.9300
C141 H141 0.9300
C142 H142 0.9300
C143 H143 0.9300
C146 C147 1.499(12)
C146 C148 1.537(13)
C146 H146 0.9700
C146 H147 0.9700
C147 H148 0.9700
C147 H149 0.9700
C148 H150 0.9600
C148 H151 0.9600
C148 H152 0.9600
C149 C160 1.405(15)
C149 H153 0.9700
C149 H154 0.9700
C150 H155 0.9600
C150 H156 0.9600
C150 H157 0.9600
C151 C152 1.525(11)
C151 H158 0.9700
C151 H159 0.9700
C152 C154 1.542(13)
C152 H160 0.9700
C152 H161 0.9700
C153 C154 1.420(15)
C153 H162 0.9600
C153 H163 0.9600
C153 H164 0.9600
C154 H165 0.9700
C154 H166 0.9700
C155 C156 1.506(12)
C155 C157 1.532(12)
C155 H167 0.9700
C155 H168 0.9700
C156 H169 0.9700
C156 H170 0.9700
C157 H171 0.9600
C157 H172 0.9600
C157 H173 0.9600
C158 C173 1.544(13)
C158 H174 0.9700
C158 H175 0.9700
C159 C387 1.556(17)
C159 H176 0.9700
C159 H177 0.9700
C160 H178 0.9600
C160 H179 0.9600
C160 H180 0.9600
C161 C162 1.475(17)
C161 C170 1.570(18)
C161 H181 0.9700
C161 H182 0.9700
C162 H183 0.9700
C162 H184 0.9700
C163 C391 1.451(16)
C163 C164 1.522(12)
C163 H185 0.9700
C163 H186 0.9700
C164 H187 0.9700
C164 H188 0.9700
C165 C166 1.578(15)
C165 H189 0.9600
C165 H190 0.9600
C165 H191 0.9600
C166 C175 1.518(15)
C166 H192 0.9700
C166 H193 0.9700
C167 C172 1.509(12)
C167 H194 0.9600
C167 H195 0.9600
C167 H196 0.9600
C168 C169 1.52(2)
C168 H197 0.9700
C168 H198 0.9700
C169 H199 0.9600
C169 H200 0.9600
C169 H201 0.9600
C170 H202 0.9600
C170 H203 0.9600
C170 H204 0.9600
C172 H205 0.9700
C172 H206 0.9700
C173 H207 0.9600
C173 H208 0.9600
C173 H209 0.9600
C174 C175 1.536(13)
C174 H210 0.9700
C174 H211 0.9700
C175 H212 0.9700
C175 H213 0.9700
C176 H214 0.9700
C176 H215 0.9700
C177 C178 1.460(14)
C177 H216 0.9600
C177 H217 0.9600
C177 H218 0.9600
C178 H219 0.9700
C178 H220 0.9700
Dy2 N55 2.350(6)
Dy2 N53 2.359(6)
Dy2 N56 2.368(6)
Dy2 N54 2.373(5)
Dy2 N43 2.591(6)
Dy2 N46 2.593(6)
Dy2 N47 2.630(6)
Dy2 N44 2.641(6)
Dy2 Cd2 3.3018(10)
Cd2 N47 2.459(6)
Cd2 N43 2.475(6)
Cd2 N44 2.481(6)
Cd2 N46 2.484(6)
Cd2 N40 2.553(6)
Cd2 N33 2.559(6)
Cd2 N34 2.589(6)
Cd2 N35 2.591(6)
Cd2 Y2 3.3217(12)
Y2 N63 2.361(6)
Y2 N58 2.364(6)
Y2 N62 2.366(6)
Y2 N64 2.368(7)
Y2 N35 2.518(6)
Y2 N34 2.525(6)
Y2 N33 2.541(6)
Y2 N40 2.543(6)
O17 C217 1.377(8)
O17 C248 1.448(9)
O18 C228 1.366(8)
O18 C237 1.435(8)
O19 C232 1.379(8)
O19 C243 1.421(10)
O20 C212 1.387(8)
O20 C251 1.435(10)
O21 C218 1.360(8)
O21 C244 1.427(9)
O22 C214 1.385(8)
O22 C247 1.430(11)
O23 C224 1.380(8)
O23 C236 1.439(8)
O24 C234 1.369(8)
O24 C312 1.455(9)
O25 C277 1.365(8)
O25 C284 1.451(8)
O26 C281 1.376(8)
O26 C290 1.452(8)
O27 C279 1.374(8)
O27 C302 1.439(8)
O28 C273 1.367(8)
O28 C296 1.464(8)
O29 C276 1.380(8)
O29 C301 1.437(9)
O30 C280 1.378(8)
O30 C292 1.448(10)
O31 C268 1.380(8)
O31 C293 1.424(9)
O32 C278 1.375(8)
O32 C287 1.434(8)
N33 C195 1.391(9)
N33 C192 1.404(9)
N34 C182 1.404(9)
N34 C185 1.407(9)
N35 C197 1.403(9)
N35 C190 1.411(9)
N36 C197 1.318(9)
N36 C192 1.355(9)
N37 C180 1.318(9)
N37 C182 1.350(9)
N38 C195 1.335(9)
N38 C181 1.336(9)
N39 C185 1.321(9)
N39 C190 1.336(9)
N40 C181 1.398(9)
N40 C180 1.401(9)
N41 C222 1.321(9)
N41 C223 1.342(9)
N42 C206 1.338(9)
N42 C364 1.338(9)
N43 C364 1.391(8)
N43 C222 1.396(8)
N44 C205 1.391(8)
N44 C209 1.408(8)
N45 C221 1.331(8)
N45 C209 1.342(9)
N46 C223 1.401(8)
N46 C221 1.415(8)
N47 C206 1.396(8)
N47 C207 1.400(8)
N48 C205 1.333(9)
N48 C207 1.343(9)
N49 C252 1.328(9)
N49 C261 1.334(9)
N50 C267 1.342(8)
N50 C260 1.349(9)
N51 C263 1.344(9)
N51 C255 1.349(9)
N52 C257 1.326(9)
N52 C258 1.348(9)
N53 C263 1.374(8)
N53 C252 1.393(8)
N54 C260 1.381(8)
N54 C261 1.394(9)
N55 C258 1.384(8)
N55 C255 1.396(9)
N56 C267 1.375(8)
N56 C257 1.397(9)
N57 C329 1.331(9)
N57 C327 1.336(9)
N58 C346 1.378(10)
N58 C329 1.389(9)
N59 C339 1.326(10)
N59 C342 1.345(10)
N60 C332 1.329(11)
N60 C348 1.340(11)
N61 C346 1.339(10)
N61 C349 1.351(10)
N62 C342 1.384(9)
N62 C327 1.390(9)
N63 C332 1.376(10)
N63 C339 1.409(10)
N64 C349 1.376(11)
N64 C348 1.397(10)
C179 C273 1.395(9)
C179 C262 1.399(9)
C179 H221 0.9300
C180 C183 1.459(10)
C181 C199 1.460(10)
C182 C189 1.447(10)
C183 C199 1.404(10)
C183 C363 1.417(10)
C184 C194 1.391(10)
C184 C188 1.402(10)
C184 C195 1.468(10)
C185 C187 1.445(10)
C186 C194 1.384(11)
C186 C198 1.415(12)
C186 H222 0.9300
C187 C204 1.397(10)
C187 C189 1.418(10)
C188 C196 1.399(10)
C188 C192 1.442(10)
C189 C202 1.400(10)
C190 C203 1.463(10)
C191 C202 1.395(11)
C191 C193 1.415(12)
C191 H223 0.9300
C193 C204 1.394(11)
C193 H224 0.9300
C194 H225 0.9300
C196 C198 1.403(11)
C196 H226 0.9300
C197 C201 1.480(10)
C198 H227 0.9300
C199 C318 1.409(10)
C200 C308 1.385(11)
C200 C203 1.386(10)
C200 H228 0.9300
C201 C309 1.400(10)
C201 C203 1.400(11)
C202 H229 0.9300
C204 H230 0.9300
C205 C208 1.460(9)
C206 C216 1.452(9)
C207 C211 1.434(9)
C208 C210 1.382(9)
C208 C213 1.387(9)
C209 C213 1.432(9)
C210 C212 1.381(10)
C210 H231 0.9300
C211 C216 1.388(10)
C211 C220 1.407(9)
C212 C217 1.442(10)
C213 C219 1.412(9)
C214 C215 1.381(10)
C214 C218 1.438(11)
C215 C216 1.407(10)
C215 H232 0.9300
C217 C219 1.391(10)
C218 C220 1.394(10)
C219 H233 0.9300
C220 H234 0.9300
C221 C230 1.445(9)
C222 C226 1.463(9)
C223 C231 1.446(9)
C224 C227 1.388(10)
C224 C228 1.434(10)
C225 C226 1.385(9)
C225 C232 1.415(10)
C225 H235 0.9300
C226 C229 1.413(10)
C227 C230 1.401(9)
C227 H236 0.9300
C228 C235 1.400(9)
C229 C233 1.393(9)
C229 C364 1.450(9)
C230 C231 1.390(9)
C231 C235 1.397(9)
C232 C234 1.418(10)
C233 C234 1.389(9)
C233 H237 0.9300
C235 H238 0.9300
C236 C245 1.506(10)
C236 H239 0.9700
C236 H240 0.9700
C237 C239 1.523(10)
C237 H241 0.9700
C237 H242 0.9700
C238 C242 1.517(11)
C238 H243 0.9600
C238 H244 0.9600
C238 H245 0.9600
C239 C246 1.517(11)
C239 H246 0.9700
C239 H247 0.9700
C240 C246 1.534(10)
C240 H248 0.9600
C240 H249 0.9600
C240 H250 0.9600
C241 C244 1.524(10)
C241 C242 1.533(12)
C241 H251 0.9700
C241 H252 0.9700
C242 H253 0.9700
C242 H254 0.9700
C243 C314 1.576(12)
C243 H255 0.9700
C243 H256 0.9700
C244 H257 0.9700
C244 H258 0.9700
C245 C317 1.527(12)
C245 H259 0.9700
C245 H260 0.9700
C246 H261 0.9700
C246 H262 0.9700
C247 C325 1.539(13)
C247 H263 0.9700
C247 H264 0.9700
C248 C249 1.508(9)
C248 H265 0.9700
C248 H266 0.9700
C249 C250 1.495(11)
C249 H267 0.9700
C249 H268 0.9700
C250 C321 1.531(11)
C250 H269 0.9700
C250 H270 0.9700
C251 C304 1.540(11)
C251 H271 0.9700
C251 H272 0.9700
C252 C264 1.472(9)
C253 C264 1.391(9)
C253 C274 1.413(9)
C253 C263 1.455(9)
C254 C259 1.402(9)
C254 C282 1.402(9)
C254 C261 1.460(9)
C255 C266 1.451(10)
C256 C266 1.395(10)
C256 C270 1.402(10)
C256 C258 1.462(9)
C257 C271 1.481(9)
C259 C275 1.410(10)
C259 C260 1.453(9)
C262 C271 1.398(9)
C262 C267 1.466(9)
C264 C269 1.411(9)
C265 C268 1.389(10)
C265 C271 1.391(9)
C265 H273 0.9300
C266 C272 1.403(9)
C268 C273 1.439(10)
C269 C278 1.390(9)
C269 H274 0.9300
C270 C279 1.380(10)
C270 H275 0.9300
C272 C276 1.392(9)
C272 H276 0.9300
C274 C277 1.388(9)
C274 H277 0.9300
C275 C280 1.381(10)
C275 H278 0.9300
C276 C279 1.431(10)
C277 C278 1.436(9)
C280 C281 1.430(10)
C281 C282 1.373(9)
C282 H282 0.9300
C283 C284 1.513(9)
C283 C286 1.531(10)
C283 H283 0.9700
C283 H284 0.9700
C284 H285 0.9700
C284 H286 0.9700
C285 C286 1.522(10)
C285 H287 0.9600
C285 H288 0.9600
C285 H289 0.9600
C286 H290 0.9700
C286 H291 0.9700
C287 C288 1.515(10)
C287 H292 0.9700
C287 H293 0.9700
C288 C303 1.507(11)
C288 H294 0.9700
C288 H295 0.9700
C289 C290 1.510(10)
C289 C291 1.545(10)
C289 H296 0.9700
C289 H297 0.9700
C290 H298 0.9700
C290 H299 0.9700
C291 C316 1.528(10)
C291 H300 0.9700
C291 H301 0.9700
C292 C315 1.526(12)
C292 H302 0.9700
C292 H303 0.9700
C293 C294 1.520(10)
C293 H304 0.9700
C293 H305 0.9700
C294 C295 1.534(11)
C294 H306 0.9700
C294 H307 0.9700
C295 C360 1.509(11)
C295 H308 0.9700
C295 H309 0.9700
C296 C297 1.522(10)
C296 H310 0.9700
C296 H311 0.9700
C297 C298 1.515(10)
C297 H312 0.9700
C297 H313 0.9700
C298 C299 1.512(10)
C298 H314 0.9700
C298 H315 0.9700
C299 H316 0.9600
C299 H317 0.9600
C299 H318 0.9600
C300 C301 1.514(10)
C300 C322 1.541(12)
C300 H319 0.9700
C300 H320 0.9700
C301 H321 0.9700
C301 H322 0.9700
C302 C367 1.524(10)
C302 H323 0.9700
C302 H324 0.9700
C303 C375 1.36(2)
C303 C376 1.54(2)
C303 H325 0.9700
C303 H326 0.9700
C303 H327 0.9700
C303 H328 0.9700
C304 C372 1.442(15)
C304 H329 0.9700
C304 H330 0.9700
C305 C393 1.523(18)
C305 H331 0.9600
C305 H332 0.9600
C305 H333 0.9600
C306 C317 1.543(13)
C306 H334 0.9600
C306 H335 0.9600
C306 H336 0.9600
C307 C309 1.397(11)
C307 C308 1.414(12)
C307 H337 0.9300
C308 H338 0.9300
C309 H339 0.9300
C310 C311 1.521(11)
C310 C313 1.542(10)
C310 H340 0.9700
C310 H341 0.9700
C311 C312 1.533(10)
C311 H342 0.9700
C311 H343 0.9700
C312 H344 0.9700
C312 H345 0.9700
C313 H346 0.9600
C313 H347 0.9600
C313 H348 0.9600
C314 C393 1.438(16)
C314 H349 0.9700
C314 H350 0.9700
C315 C358 1.496(16)
C315 H351 0.9700
C315 H352 0.9700
C316 H353 0.9600
C316 H354 0.9600
C316 H355 0.9600
C317 H356 0.9700
C317 H357 0.9700
C318 C319 1.411(10)
C318 H358 0.9300
C319 C320 1.392(11)
C319 H359 0.9300
C320 C363 1.381(10)
C320 H360 0.9300
C321 H361 0.9600
C321 H362 0.9600
C321 H363 0.9600
C322 C323 1.472(15)
C322 H364 0.9700
C322 H365 0.9700
C323 H366 0.9600
C323 H367 0.9600
C323 H368 0.9600
C324 C392 1.507(12)
C324 H369 0.9600
C324 H370 0.9600
C324 H371 0.9600
C325 C326 1.523(18)
C325 H372 0.9700
C325 H373 0.9700
C326 C362 1.563(19)
C326 H374 0.9700
C326 H375 0.9700
C327 C338 1.477(10)
C328 C341 1.374(12)
C328 C331 1.397(11)
C328 H376 0.9300
C329 C333 1.454(10)
C330 C351 1.393(15)
C330 C352 1.399(14)
C330 H377 0.9300
C331 C333 1.397(11)
C331 C346 1.473(11)
C332 C361 1.463(12)
C333 C336 1.420(10)
C334 C337 1.385(13)
C334 C345 1.425(12)
C334 H378 0.9300
C335 C356 1.395(14)
C335 C340 1.417(12)
C335 H379 0.9300
C336 C353 1.401(11)
C336 H380 0.9300
C337 C340 1.420(13)
C337 C349 1.459(11)
C338 C344 1.378(10)
C338 C357 1.401(11)
C339 C350 1.468(11)
C340 C348 1.437(12)
C341 C353 1.412(12)
C341 H381 0.9300
C342 C357 1.466(11)
C343 C347 1.398(12)
C343 C357 1.407(11)
C343 H382 0.9300
C344 C355 1.409(11)
C344 H383 0.9300
C345 C356 1.378(15)
C345 H384 0.9300
C347 C355 1.379(12)
C347 H385 0.9300
C350 C354 1.370(12)
C350 C361 1.400(13)
C351 C354 1.397(13)
C351 H386 0.9300
C352 C361 1.403(12)
C352 H387 0.9300
C353 H388 0.9300
C354 H389 0.9300
C355 H390 0.9300
C356 H391 0.9300
C358 C359 1.52(2)
C358 H392 0.9700
C358 H393 0.9700
C359 H394 0.9600
C359 H395 0.9600
C359 H396 0.9600
C360 H397 0.9600
C360 H398 0.9600
C360 H399 0.9600
C362 H400 0.9600
C362 H401 0.9600
C362 H402 0.9600
C363 H403 0.9300
N65 C366 1.149(12)
C365 C366 1.454(14)
C365 H404 0.9600
C365 H405 0.9600
C365 H406 0.9600
Cl1 C370 1.773(13)
Cl2 C369 1.788(14)
Cl3 C370 1.750(12)
Cl4 C368 1.919(14)
Cl5 C369 1.896(15)
Cl6 C369 1.699(13)
Cl7 C368 1.620(13)
C367 C392 1.494(12)
C367 H407 0.9700
C367 H408 0.9700
C368 H409 0.9700
C368 H410 0.9700
C369 H411 0.9800
C370 H412 0.9700
C370 H413 0.9700
Cl8 C371 1.779(19)
Cl9 C371 1.603(17)
C371 H414 0.9700
C371 H415 0.9700
C372 C385 1.514(17)
C372 H416 0.9700
C372 H417 0.9700
C373 C374 1.53(3)
C373 H418 0.9700
C373 H419 0.9700
C374 H420 0.9600
C374 H421 0.9600
C374 H422 0.9600
C375 H423 0.9600
C375 H424 0.9600
C375 H425 0.9600
C376 H426 0.9600
C376 H427 0.9600
C376 H428 0.9600
C378 C390 1.338(17)
C378 H432 0.9700
C378 H433 0.9700
C379 C390 1.583(17)
C379 H434 0.9600
C379 H435 0.9600
C379 H436 0.9600
C380 C382 1.551(17)
C380 H437 0.9600
C380 H438 0.9600
C380 H439 0.9600
C381 C383 1.531(16)
C381 H440 0.9700
C381 H441 0.9700
C382 C383 1.619(19)
C382 H442 0.9700
C382 H443 0.9700
C383 H444 0.9700
C383 H445 0.9700
C384 C387 1.344(19)
C384 H446 0.9600
C384 H447 0.9600
C384 H448 0.9600
C385 H449 0.9600
C385 H450 0.9600
C385 H451 0.9600
C386 C394 1.527(19)
C386 H469 0.9700
C386 H470 0.9700
C387 H454 0.9700
C387 H455 0.9700
C389 C391 1.471(19)
C389 H458 0.9600
C389 H459 0.9600
C389 H460 0.9600
C390 H461 0.9700
C390 H462 0.9700
C391 H463 0.9700
C391 H464 0.9700
C392 H465 0.9700
C392 H466 0.9700
C393 H467 0.9700
C393 H468 0.9700
C394 C395 1.469(15)
C394 H471 0.9700
C394 H472 0.9700
C395 H473 0.9600
C395 H474 0.9600
C395 H475 0.9600

loop_
_geom_torsion_atom_site_label_1
_geom_torsion_atom_site_label_2
_geom_torsion_atom_site_label_3
_geom_torsion_atom_site_label_4
_geom_torsion
C24 N1 C1 N4 -4.8(13)
C24 N1 C1 C8 171.9(8)
C2 N4 C1 N1 173.0(8)
Dy1 N4 C1 N1 -31.4(12)
C2 N4 C1 C8 -4.0(9)
Dy1 N4 C1 C8 151.6(5)
C15 N8 C2 N4 2.0(14)
C15 N8 C2 C5 -175.5(8)
C1 N4 C2 N8 -173.6(8)
Dy1 N4 C2 N8 31.2(12)
C1 N4 C2 C5 4.1(9)
Dy1 N4 C2 C5 -151.1(5)
C6 C3 C5 C8 -1.1(13)
C6 C3 C5 C2 -178.4(9)
N8 C2 C5 C3 -7.1(15)
N4 C2 C5 C3 175.1(9)
N8 C2 C5 C8 175.3(8)
N4 C2 C5 C8 -2.6(9)
C34 O7 C6 C3 -4.9(13)
C34 O7 C6 C7 172.2(9)
C5 C3 C6 O7 176.8(8)
C5 C3 C6 C7 -0.2(13)
C31 O6 C7 C4 2.3(13)
C31 O6 C7 C6 -178.6(8)
C8 C4 C7 O6 -179.5(8)
C8 C4 C7 C6 1.4(13)
O7 C6 C7 O6 3.6(12)
C3 C6 C7 O6 -179.2(8)
O7 C6 C7 C4 -177.2(8)
C3 C6 C7 C4 0.0(14)
C3 C5 C8 C4 2.5(13)
C2 C5 C8 C4 -179.6(8)
C3 C5 C8 C1 -177.9(8)
C2 C5 C8 C1 0.1(9)
C7 C4 C8 C5 -2.6(12)
C7 C4 C8 C1 177.9(9)
N1 C1 C8 C5 -174.8(8)
N4 C1 C8 C5 2.4(9)
N1 C1 C8 C4 4.8(15)
N4 C1 C8 C4 -178.0(9)
C17 N6 C10 N2 4.2(14)
C17 N6 C10 C12 -171.5(8)
C15 N2 C10 N6 -171.1(8)
Dy1 N2 C10 N6 33.7(12)
C15 N2 C10 C12 5.1(10)
Dy1 N2 C10 C12 -150.1(6)
C36 O3 C11 C9 -1.7(13)
C36 O3 C11 C13 -179.0(8)
C12 C9 C11 O3 179.3(8)
C12 C9 C11 C13 -3.6(12)
C11 C9 C12 C145 2.8(13)
C11 C9 C12 C10 -179.1(9)
N6 C10 C12 C145 171.3(8)
N2 C10 C12 C145 -5.1(10)
N6 C10 C12 C9 -7.1(15)
N2 C10 C12 C9 176.6(9)
C35 O2 C13 C14 0.4(12)
C35 O2 C13 C11 -177.3(7)
O3 C11 C13 O2 -2.0(10)
C9 C11 C13 O2 -179.4(7)
O3 C11 C13 C14 -179.7(8)
C9 C11 C13 C14 2.9(13)
O2 C13 C14 C145 -178.5(7)
C11 C13 C14 C145 -1.0(12)
C2 N8 C15 N2 -2.1(14)
C2 N8 C15 C145 175.0(8)
C10 N2 C15 N8 174.1(9)
Dy1 N2 C15 N8 -31.2(12)
C10 N2 C15 C145 -3.2(9)
Dy1 N2 C15 C145 151.4(5)
C10 N6 C17 N3 -4.0(14)
C10 N6 C17 C144 173.8(8)
C20 N3 C17 N6 173.7(8)
Dy1 N3 C17 N6 -34.0(11)
C20 N3 C17 C144 -4.2(9)
Dy1 N3 C17 C144 148.0(6)
C21 C16 C18 C144 1.3(13)
C21 C16 C18 C20 -174.8(9)
C37 O1 C19 C22 3.7(12)
C37 O1 C19 C21 -177.5(7)
C25 N7 C20 N3 1.9(13)
C25 N7 C20 C18 -177.0(8)
C17 N3 C20 N7 -175.4(8)
Dy1 N3 C20 N7 32.9(11)
C17 N3 C20 C18 3.6(9)
Dy1 N3 C20 C18 -148.1(5)
C144 C18 C20 N7 177.5(8)
C16 C18 C20 N7 -6.0(15)
C144 C18 C20 N3 -1.6(10)
C16 C18 C20 N3 174.9(9)
C174 O16 C21 C16 -1.4(13)
C174 O16 C21 C19 176.5(8)
C18 C16 C21 O16 176.5(8)
C18 C16 C21 C19 -1.4(13)
O1 C19 C21 O16 1.7(11)
C22 C19 C21 O16 -179.5(8)
O1 C19 C21 C16 179.6(8)
C22 C19 C21 C16 -1.5(13)
O1 C19 C22 C144 -177.0(8)
C21 C19 C22 C144 4.2(12)
C1 N1 C24 N5 1.3(13)
C1 N1 C24 C27 -174.9(8)
C25 N5 C24 N1 -172.1(8)
Dy1 N5 C24 N1 37.5(11)
C25 N5 C24 C27 4.6(9)
Dy1 N5 C24 C27 -145.8(5)
C20 N7 C25 N5 -0.4(13)
C20 N7 C25 C171 177.4(8)
C24 N5 C25 N7 174.8(8)
Dy1 N5 C25 N7 -35.0(11)
C24 N5 C25 C171 -3.2(9)
Dy1 N5 C25 C171 146.9(5)
C28 C23 C27 C171 -2.1(12)
C28 C23 C27 C24 -177.6(8)
N1 C24 C27 C171 172.6(8)
N5 C24 C27 C171 -4.3(9)
N1 C24 C27 C23 -11.5(14)
N5 C24 C27 C23 171.6(8)
C27 C23 C28 O5 179.3(7)
C27 C23 C28 C29 -0.5(12)
C30 O5 C28 C23 -7.3(12)
C30 O5 C28 C29 172.4(8)
C171 C26 C29 O4 -179.4(7)
C171 C26 C29 C28 0.1(12)
C381 O4 C29 C26 1.5(13)
C381 O4 C29 C28 -178.0(9)
C23 C28 C29 C26 1.6(13)
O5 C28 C29 C26 -178.2(7)
C23 C28 C29 O4 -178.9(7)
O5 C28 C29 O4 1.3(10)
C28 O5 C30 C162 175.6(8)
C7 O6 C31 C33 -176.3(7)
C150 C32 C33 C31 180.0(8)
O6 C31 C33 C32 -172.0(8)
C6 O7 C34 C378 -166.4(10)
C13 O2 C35 C147 175.5(7)
C11 O3 C36 C386 178.4(9)
C19 O1 C37 C156 174.9(7)
C54 N16 C38 N14 1.7(13)
C54 N16 C38 C58 -179.0(7)
C43 N14 C38 N16 -178.6(8)
Cd1 N14 C38 N16 -45.6(10)
Dy1 N14 C38 N16 48.0(10)
C43 N14 C38 C58 2.0(9)
Cd1 N14 C38 C58 135.0(5)
Dy1 N14 C38 C58 -131.4(6)
C66 N10 C40 N13 0.0(13)
C66 N10 C40 C49 179.4(8)
C54 N13 C40 N10 -179.7(8)
Cd1 N13 C40 N10 -44.9(10)
Dy1 N13 C40 N10 47.4(11)
C54 N13 C40 C49 0.8(9)
Cd1 N13 C40 C49 135.6(5)
Dy1 N13 C40 C49 -132.1(5)
C151 O15 C41 C52 -2.3(13)
C151 O15 C41 C59 177.5(8)
C56 C39 C42 C48 -0.7(12)
C68 C39 C42 C48 -176.0(8)
C68 N12 C43 N14 -1.2(13)
C68 N12 C43 C53 -179.1(7)
C38 N14 C43 N12 -179.2(8)
Cd1 N14 C43 N12 46.9(10)
Dy1 N14 C43 N12 -46.0(10)
C38 N14 C43 C53 -1.1(9)
Cd1 N14 C43 C53 -135.0(5)
Dy1 N14 C43 C53 132.1(5)
C49 C45 C46 C47 -1.2(12)
C54 C45 C46 C47 177.4(8)
C77 O12 C47 C46 -5.7(11)
C77 O12 C47 C57 175.1(7)
C45 C46 C47 O12 -178.6(7)
C45 C46 C47 C57 0.5(12)
C73 O11 C48 C42 -3.8(11)
C73 O11 C48 C55 175.9(7)
C39 C42 C48 O11 179.3(7)
C39 C42 C48 C55 -0.4(12)
C46 C45 C49 C44 0.7(13)
C54 C45 C49 C44 -178.3(8)
C46 C45 C49 C40 179.2(7)
C54 C45 C49 C40 0.3(9)
C57 C44 C49 C45 0.6(12)
C57 C44 C49 C40 -177.6(8)
N10 C40 C49 C45 179.8(8)
N13 C40 C49 C45 -0.7(9)
N10 C40 C49 C44 -1.8(14)
N13 C40 C49 C44 177.7(8)
O15 C41 C52 C58 -179.0(8)
C59 C41 C52 C58 1.3(12)
C59 C50 C53 C58 1.4(12)
C59 C50 C53 C43 178.7(8)
N12 C43 C53 C58 177.9(7)
N14 C43 C53 C58 -0.2(9)
N12 C43 C53 C50 0.4(14)
N14 C43 C53 C50 -177.8(8)
C38 N16 C54 N13 -2.2(13)
C38 N16 C54 C45 179.4(7)
C40 N13 C54 N16 -179.1(8)
Cd1 N13 C54 N16 46.6(10)
Dy1 N13 C54 N16 -46.5(10)
C40 N13 C54 C45 -0.6(9)
Cd1 N13 C54 C45 -134.9(5)
Dy1 N13 C54 C45 132.0(5)
C49 C45 C54 N16 178.8(7)
C46 C45 C54 N16 0.0(14)
C49 C45 C54 N13 0.2(9)
C46 C45 C54 N13 -178.6(8)
C176 O10 C55 C51 0.8(12)
C176 O10 C55 C48 -177.7(7)
C56 C51 C55 O10 -178.0(7)
C56 C51 C55 C48 0.3(12)
O11 C48 C55 O10 -0.7(10)
C42 C48 C55 O10 179.1(7)
O11 C48 C55 C51 -179.1(7)
C42 C48 C55 C51 0.6(13)
C42 C39 C56 C51 1.7(13)
C68 C39 C56 C51 177.9(7)
C42 C39 C56 C69 -175.0(7)
C68 C39 C56 C69 1.2(9)
C55 C51 C56 C39 -1.4(12)
C55 C51 C56 C69 174.3(8)
C76 O13 C57 C44 -0.1(11)
C76 O13 C57 C47 -179.6(7)
C49 C44 C57 O13 179.2(8)
C49 C44 C57 C47 -1.2(12)
O12 C47 C57 O13 -0.5(10)
C46 C47 C57 O13 -179.7(7)
O12 C47 C57 C44 179.9(7)
C46 C47 C57 C44 0.7(12)
C41 C52 C58 C53 -0.7(12)
C41 C52 C58 C38 179.3(8)
C50 C53 C58 C52 -0.7(12)
C43 C53 C58 C52 -178.6(7)
C50 C53 C58 C38 179.3(7)
C43 C53 C58 C38 1.4(9)
N16 C38 C58 C52 -1.6(14)
N14 C38 C58 C52 177.8(8)
N16 C38 C58 C53 178.4(7)
N14 C38 C58 C53 -2.2(9)
C164 O14 C59 C50 -1.7(12)
C164 O14 C59 C41 -179.5(7)
C53 C50 C59 O14 -178.4(8)
C53 C50 C59 C41 -0.8(12)
O15 C41 C59 O14 -2.5(11)
C52 C41 C59 O14 177.3(7)
O15 C41 C59 C50 179.6(8)
C52 C41 C59 C50 -0.6(13)
C64 C60 C62 O8 177.8(7)
C64 C60 C62 C67 -2.2(12)
C70 O8 C62 C60 -3.8(11)
C70 O8 C62 C67 176.3(7)
C64 C61 C63 C67 -2.1(12)
C66 C61 C63 C67 175.2(8)
C63 C61 C64 C60 1.4(13)
C66 C61 C64 C60 -176.5(8)
C63 C61 C64 C65 179.8(8)
C66 C61 C64 C65 1.9(9)
C62 C60 C64 C61 0.8(12)
C62 C60 C64 C65 -177.1(9)
C69 N9 C65 N15 1.3(13)
C69 N9 C65 C64 176.4(8)
C66 N15 C65 N9 179.3(8)
Cd1 N15 C65 N9 -44.1(10)
Dy1 N15 C65 N9 49.4(10)
C66 N15 C65 C64 3.7(9)
Cd1 N15 C65 C64 140.2(6)
Dy1 N15 C65 C64 -126.3(6)
C61 C64 C65 N9 -179.4(8)
C60 C64 C65 N9 -1.2(14)
C61 C64 C65 N15 -3.5(10)
C60 C64 C65 N15 174.6(8)
C40 N10 C66 N15 0.9(13)
C40 N10 C66 C61 -174.5(8)
C65 N15 C66 N10 -178.3(8)
Cd1 N15 C66 N10 44.8(10)
Dy1 N15 C66 N10 -49.9(10)
C65 N15 C66 C61 -2.5(9)
Cd1 N15 C66 C61 -139.4(5)
Dy1 N15 C66 C61 126.0(6)
C64 C61 C66 N10 176.4(8)
C63 C61 C66 N10 -1.2(14)
C64 C61 C66 N15 0.4(9)
C63 C61 C66 N15 -177.3(8)
C61 C63 C67 O9 -176.6(7)
C61 C63 C67 C62 0.7(12)
C75 O9 C67 C63 -5.2(12)
C75 O9 C67 C62 177.4(7)
C60 C62 C67 C63 1.5(13)
O8 C62 C67 C63 -178.5(7)
C60 C62 C67 O9 179.1(7)
O8 C62 C67 O9 -1.0(10)
C43 N12 C68 N11 -0.8(13)
C43 N12 C68 C39 177.8(8)
C69 N11 C68 N12 179.5(8)
Cd1 N11 C68 N12 -44.8(10)
Dy1 N11 C68 N12 50.1(10)
C69 N11 C68 C39 0.7(9)
Cd1 N11 C68 C39 136.4(5)
Dy1 N11 C68 C39 -128.7(6)
C56 C39 C68 N12 179.9(8)
C42 C39 C68 N12 -4.3(14)
C56 C39 C68 N11 -1.3(9)
C42 C39 C68 N11 174.5(8)
C65 N9 C69 N11 -2.4(13)
C65 N9 C69 C56 179.2(7)
C68 N11 C69 N9 -178.5(8)
Cd1 N11 C69 N9 45.7(10)
Dy1 N11 C69 N9 -47.7(10)
C68 N11 C69 C56 0.0(9)
Cd1 N11 C69 C56 -135.7(5)
Dy1 N11 C69 C56 130.8(5)
C39 C56 C69 N9 177.8(7)
C51 C56 C69 N9 1.7(14)
C39 C56 C69 N11 -0.8(9)
C51 C56 C69 N11 -177.0(8)
C62 O8 C70 C74 -179.2(7)
C48 O11 C73 C71 -175.2(7)
C149 C71 C73 O11 175.4(8)
O8 C70 C74 C178 174.7(8)
C67 O9 C75 C159 179.2(8)
C57 O13 C76 C78 -176.1(7)
C47 O12 C77 C79 -175.7(7)
O13 C76 C78 C172 -168.5(7)
O12 C77 C79 C158 55.4(10)
C86 N24 C80 N20 -0.1(12)
C86 N24 C80 C91 -179.2(7)
C82 N20 C80 N24 -177.9(7)
Y1 N20 C80 N24 46.1(10)
Cd1 N20 C80 N24 -47.0(9)
C82 N20 C80 C91 1.3(8)
Y1 N20 C80 C91 -134.8(5)
Cd1 N20 C80 C91 132.2(5)
C97 N19 C81 N21 4.2(12)
C97 N19 C81 C93 -177.5(7)
C86 N21 C81 N19 -179.3(7)
Y1 N21 C81 N19 42.7(10)
Cd1 N21 C81 N19 -51.4(9)
C86 N21 C81 C93 2.2(8)
Y1 N21 C81 C93 -135.8(5)
Cd1 N21 C81 C93 130.1(5)
C105 N18 C82 N20 -0.3(12)
C105 N18 C82 C83 178.8(7)
C80 N20 C82 N18 178.1(7)
Y1 N20 C82 N18 -45.7(10)
Cd1 N20 C82 N18 47.9(10)
C80 N20 C82 C83 -1.1(8)
Y1 N20 C82 C83 135.2(5)
Cd1 N20 C82 C83 -131.3(5)
N18 C82 C83 C85 2.2(13)
N20 C82 C83 C85 -178.6(8)
N18 C82 C83 C91 -178.8(7)
N20 C82 C83 C91 0.4(9)
C91 C83 C85 C84 -0.4(12)
C82 C83 C85 C84 178.5(8)
C87 C84 C85 C83 0.1(13)
C80 N24 C86 N21 -1.5(12)
C80 N24 C86 C88 178.5(7)
C81 N21 C86 N24 178.4(8)
Y1 N21 C86 N24 -43.7(10)
Cd1 N21 C86 N24 50.6(10)
C81 N21 C86 C88 -1.7(8)
Y1 N21 C86 C88 136.3(5)
Cd1 N21 C86 C88 -129.5(5)
C85 C84 C87 C90 0.4(13)
N24 C86 C88 C143 -2.8(14)
N21 C86 C88 C143 177.2(8)
N24 C86 C88 C93 -179.6(7)
N21 C86 C88 C93 0.4(9)
C84 C87 C90 C91 -0.7(12)
C87 C90 C91 C83 0.4(12)
C87 C90 C91 C80 -178.8(8)
C85 C83 C91 C90 0.1(12)
C82 C83 C91 C90 -179.0(7)
C85 C83 C91 C80 179.5(7)
C82 C83 C91 C80 0.3(8)
N24 C80 C91 C90 -2.5(13)
N20 C80 C91 C90 178.3(8)
N24 C80 C91 C83 178.2(7)
N20 C80 C91 C83 -1.0(9)
C94 C92 C93 C88 -0.1(12)
C94 C92 C93 C81 178.8(9)
C143 C88 C93 C92 2.8(12)
C86 C88 C93 C92 180.0(7)
C143 C88 C93 C81 -176.3(7)
C86 C88 C93 C81 0.9(9)
N19 C81 C93 C92 0.6(14)
N21 C81 C93 C92 179.1(8)
N19 C81 C93 C88 179.5(7)
N21 C81 C93 C88 -2.0(9)
C93 C92 C94 C89 -2.7(13)
C143 C89 C94 C92 2.9(14)
C81 N19 C97 N17 -4.5(13)
C81 N19 C97 C98 178.5(7)
C99 N17 C97 N19 -179.6(8)
Y1 N17 C97 N19 -42.6(10)
Cd1 N17 C97 N19 50.6(9)
C99 N17 C97 C98 -2.3(9)
Y1 N17 C97 C98 134.7(5)
Cd1 N17 C97 C98 -132.2(5)
N19 C97 C98 C102 -1.3(14)
N17 C97 C98 C102 -178.7(8)
N19 C97 C98 C100 179.1(7)
N17 C97 C98 C100 1.7(9)
C103 N23 C99 N17 0.6(13)
C103 N23 C99 C100 -177.7(7)
C97 N17 C99 N23 -176.5(8)
Y1 N17 C99 N23 45.7(10)
Cd1 N17 C99 N23 -47.9(10)
C97 N17 C99 C100 2.0(9)
Y1 N17 C99 C100 -135.8(5)
Cd1 N17 C99 C100 130.6(5)
C101 C95 C100 C98 -0.8(12)
C101 C95 C100 C99 179.8(8)
C102 C98 C100 C95 0.3(13)
C97 C98 C100 C95 180.0(7)
C102 C98 C100 C99 179.9(8)
C97 C98 C100 C99 -0.4(9)
N23 C99 C100 C95 -2.9(14)
N17 C99 C100 C95 178.6(8)
N23 C99 C100 C98 177.6(7)
N17 C99 C100 C98 -0.9(9)
C102 C96 C101 C95 -0.7(14)
C100 C95 C101 C96 1.0(13)
C100 C98 C102 C96 -0.1(12)
C97 C98 C102 C96 -179.6(8)
C101 C96 C102 C98 0.2(13)
C99 N23 C103 N22 -2.9(12)
C99 N23 C103 C108 177.3(7)
C105 N22 C103 N23 178.8(8)
Y1 N22 C103 N23 -42.0(10)
Cd1 N22 C103 N23 50.5(9)
C105 N22 C103 C108 -1.4(8)
Y1 N22 C103 C108 137.8(5)
Cd1 N22 C103 C108 -129.6(5)
C82 N18 C105 N22 2.6(13)
C82 N18 C105 C109 -177.3(7)
C103 N22 C105 N18 -178.5(8)
Y1 N22 C105 N18 42.5(10)
Cd1 N22 C105 N18 -50.3(10)
C103 N22 C105 C109 1.4(9)
Y1 N22 C105 C109 -137.5(5)
Cd1 N22 C105 C109 129.6(5)
C107 C104 C106 C108 -0.2(12)
C106 C104 C107 C110 0.9(12)
C104 C106 C108 C109 -1.0(12)
C104 C106 C108 C103 -177.6(8)
N23 C103 C108 C106 -2.3(13)
N22 C103 C108 C106 177.8(8)
N23 C103 C108 C109 -179.3(7)
N22 C103 C108 C109 0.9(9)
C106 C108 C109 C110 1.6(12)
C103 C108 C109 C110 178.9(7)
C106 C108 C109 C105 -177.3(7)
C103 C108 C109 C105 0.0(8)
N18 C105 C109 C110 0.3(14)
N22 C105 C109 C110 -179.6(8)
N18 C105 C109 C108 179.0(7)
N22 C105 C109 C108 -0.9(9)
C108 C109 C110 C107 -0.8(12)
C105 C109 C110 C107 177.7(8)
C104 C107 C110 C109 -0.3(12)
C116 N27 C111 N28 3.3(13)
C116 N27 C111 C125 -170.7(8)
C112 N28 C111 N27 -171.4(8)
Y1 N28 C111 N27 32.2(11)
C112 N28 C111 C125 3.3(9)
Y1 N28 C111 C125 -153.2(5)
C114 N25 C112 N28 -5.6(13)
C114 N25 C112 C136 171.3(7)
C111 N28 C112 N25 173.1(8)
Y1 N28 C112 N25 -30.6(11)
C111 N28 C112 C136 -4.1(9)
Y1 N28 C112 C136 152.2(5)
C115 N26 C113 N29 -6.5(12)
C115 N26 C113 C127 172.7(7)
C114 N29 C113 N26 175.0(7)
Y1 N29 C113 N26 -29.3(11)
C114 N29 C113 C127 -4.4(8)
Y1 N29 C113 C127 151.4(5)
C112 N25 C114 N29 4.4(13)
C112 N25 C114 C120 -171.4(7)
C113 N29 C114 N25 -171.2(7)
Y1 N29 C114 N25 32.7(10)
C113 N29 C114 C120 5.1(8)
Y1 N29 C114 C120 -151.0(5)
C113 N26 C115 N32 4.9(12)
C113 N26 C115 C128 -174.3(7)
C118 N32 C115 N26 -174.4(7)
Y1 N32 C115 N26 32.3(10)
C118 N32 C115 C128 4.9(8)
Y1 N32 C115 C128 -148.4(5)
C111 N27 C116 N30 -4.2(13)
C111 N27 C116 C138 172.5(8)
C117 N30 C116 N27 173.1(8)
Y1 N30 C116 N27 -30.6(11)
C117 N30 C116 C138 -3.9(9)
Y1 N30 C116 C138 152.4(5)
C118 N31 C117 N30 5.6(12)
C118 N31 C117 C130 -172.2(7)
C116 N30 C117 N31 -173.6(7)
Y1 N30 C117 N31 30.2(11)
C116 N30 C117 C130 4.5(9)
Y1 N30 C117 C130 -151.8(5)
C117 N31 C118 N32 -2.7(13)
C117 N31 C118 C122 173.0(7)
C115 N32 C118 N31 170.8(7)
Y1 N32 C118 N31 -35.3(10)
C115 N32 C118 C122 -5.3(8)
Y1 N32 C118 C122 148.5(5)
C140 C119 C120 C127 0.1(11)
C140 C119 C120 C114 179.6(8)
N25 C114 C120 C119 -7.0(13)
N29 C114 C120 C119 176.6(8)
N25 C114 C120 C127 172.6(7)
N29 C114 C120 C127 -3.9(9)
N31 C118 C122 C124 5.0(14)
N32 C118 C122 C124 -178.7(8)
N31 C118 C122 C128 -172.7(7)
N32 C118 C122 C128 3.7(9)
C126 C121 C124 C122 2.5(12)
C128 C122 C124 C121 -2.2(11)
C118 C122 C124 C121 -179.6(8)
N27 C111 C125 C133 -8.8(14)
N28 C111 C125 C133 176.3(8)
N27 C111 C125 C136 173.7(8)
N28 C111 C125 C136 -1.2(9)
C124 C121 C126 C129 -1.7(12)
C119 C120 C127 C141 2.1(12)
C114 C120 C127 C141 -177.5(7)
C119 C120 C127 C113 -179.2(7)
C114 C120 C127 C113 1.1(8)
N26 C113 C127 C141 1.0(14)
N29 C113 C127 C141 -179.6(8)
N26 C113 C127 C120 -177.4(7)
N29 C113 C127 C120 2.0(9)
C124 C122 C128 C129 1.1(11)
C118 C122 C128 C129 179.1(7)
C124 C122 C128 C115 -178.7(7)
C118 C122 C128 C115 -0.7(8)
N26 C115 C128 C129 -3.0(13)
N32 C115 C128 C129 177.7(8)
N26 C115 C128 C122 176.7(7)
N32 C115 C128 C122 -2.6(8)
C121 C126 C129 C128 0.4(12)
C122 C128 C129 C126 -0.2(12)
C115 C128 C129 C126 179.5(8)
N31 C117 C130 C139 -3.9(14)
N30 C117 C130 C139 178.0(8)
N31 C117 C130 C138 174.8(7)
N30 C117 C130 C138 -3.3(9)
C136 C125 C133 C134 -1.9(12)
C111 C125 C133 C134 -179.1(9)
C125 C133 C134 C137 0.2(13)
C137 C131 C136 C125 -1.8(13)
C137 C131 C136 C112 -179.4(9)
C133 C125 C136 C131 2.7(13)
C111 C125 C136 C131 -179.4(8)
C133 C125 C136 C112 -179.0(7)
C111 C125 C136 C112 -1.2(9)
N25 C112 C136 C131 3.8(15)
N28 C112 C136 C131 -178.8(9)
N25 C112 C136 C125 -174.1(7)
N28 C112 C136 C125 3.3(9)
C136 C131 C137 C134 0.0(13)
C133 C134 C137 C131 0.7(13)
C142 C123 C138 C130 -2.0(12)
C142 C123 C138 C116 178.7(8)
C139 C130 C138 C123 0.3(13)
C117 C130 C138 C123 -178.6(7)
C139 C130 C138 C116 179.7(7)
C117 C130 C138 C116 0.8(9)
N27 C116 C138 C123 4.0(14)
N30 C116 C138 C123 -178.8(8)
N27 C116 C138 C130 -175.4(7)
N30 C116 C138 C130 1.9(9)
C142 C132 C139 C130 -2.3(12)
C138 C130 C139 C132 1.9(12)
C117 C130 C139 C132 -179.5(8)
C141 C135 C140 C119 1.7(12)
C120 C119 C140 C135 -2.0(11)
C120 C127 C141 C135 -2.4(12)
C113 C127 C141 C135 179.4(8)
C140 C135 C141 C127 0.5(12)
C138 C123 C142 C132 1.5(13)
C139 C132 C142 C123 0.7(13)
C94 C89 C143 C88 -0.2(13)
C93 C88 C143 C89 -2.6(12)
C86 C88 C143 C89 -179.0(9)
C19 C22 C144 C18 -4.3(13)
C19 C22 C144 C17 175.2(9)
C16 C18 C144 C22 1.7(13)
C20 C18 C144 C22 178.6(8)
C16 C18 C144 C17 -178.0(8)
C20 C18 C144 C17 -1.0(9)
N6 C17 C144 C22 5.6(15)
N3 C17 C144 C22 -176.3(9)
N6 C17 C144 C18 -174.9(8)
N3 C17 C144 C18 3.3(9)
C9 C12 C145 C14 -1.2(14)
C10 C12 C145 C14 -179.6(8)
C9 C12 C145 C15 -178.6(8)
C10 C12 C145 C15 2.9(9)
C13 C14 C145 C12 0.2(12)
C13 C14 C145 C15 176.9(8)
N8 C15 C145 C12 -177.5(8)
N2 C15 C145 C12 0.1(10)
N8 C15 C145 C14 5.4(15)
N2 C15 C145 C14 -177.0(8)
C148 C146 C147 C35 -179.1(8)
O2 C35 C147 C146 174.0(7)
C73 C71 C149 C160 42.5(17)
C41 O15 C151 C152 178.0(8)
O15 C151 C152 C154 170.7(9)
C151 C152 C154 C153 58.9(14)
C157 C155 C156 C37 178.1(8)
O1 C37 C156 C155 -167.8(8)
C77 C79 C158 C173 179.8(8)
O9 C75 C159 C387 59.6(12)
C170 C161 C162 C30 179.9(11)
O5 C30 C162 C161 67.1(13)
C59 O14 C164 C163 179.4(8)
C391 C163 C164 O14 52.8(15)
C176 C72 C168 C169 178.8(16)
C29 C26 C171 C27 -2.8(12)
C29 C26 C171 C25 174.9(8)
C23 C27 C171 C26 3.9(13)
C24 C27 C171 C26 -179.6(8)
C23 C27 C171 C25 -174.3(7)
C24 C27 C171 C25 2.2(9)
N7 C25 C171 C26 4.3(14)
N5 C25 C171 C26 -177.5(8)
N7 C25 C171 C27 -177.6(7)
N5 C25 C171 C27 0.5(9)
C76 C78 C172 C167 -53.2(11)
C21 O16 C174 C175 -171.5(8)
C165 C166 C175 C174 175.6(10)
O16 C174 C175 C166 66.0(12)
C55 O10 C176 C72 175.1(8)
C373 C72 C176 O10 51(2)
C168 C72 C176 O10 -157.1(15)
C70 C74 C178 C177 47.0(14)
C182 N37 C180 N40 2.5(12)
C182 N37 C180 C183 -176.8(7)
C181 N40 C180 N37 -179.2(7)
Y2 N40 C180 N37 43.5(10)
Cd2 N40 C180 N37 -50.3(9)
C181 N40 C180 C183 0.2(8)
Y2 N40 C180 C183 -137.1(5)
Cd2 N40 C180 C183 129.1(5)
C195 N38 C181 N40 -1.6(12)
C195 N38 C181 C199 177.3(7)
C180 N40 C181 N38 178.4(7)
Y2 N40 C181 N38 -44.1(10)
Cd2 N40 C181 N38 49.4(9)
C180 N40 C181 C199 -0.5(8)
Y2 N40 C181 C199 137.0(5)
Cd2 N40 C181 C199 -129.5(5)
C180 N37 C182 N34 -2.6(12)
C180 N37 C182 C189 178.7(7)
C185 N34 C182 N37 178.7(7)
Y2 N34 C182 N37 -44.0(9)
Cd2 N34 C182 N37 49.2(9)
C185 N34 C182 C189 -2.4(8)
Y2 N34 C182 C189 134.8(5)
Cd2 N34 C182 C189 -131.9(5)
N37 C180 C183 C199 179.6(7)
N40 C180 C183 C199 0.1(9)
N37 C180 C183 C363 -0.6(14)
N40 C180 C183 C363 180.0(8)
C190 N39 C185 N34 2.7(13)
C190 N39 C185 C187 -179.3(7)
C182 N34 C185 N39 -179.1(7)
Y2 N34 C185 N39 43.6(10)
Cd2 N34 C185 N39 -50.8(9)
C182 N34 C185 C187 2.6(8)
Y2 N34 C185 C187 -134.6(5)
Cd2 N34 C185 C187 131.0(5)
N39 C185 C187 C204 0.5(14)
N34 C185 C187 C204 178.8(8)
N39 C185 C187 C189 179.8(7)
N34 C185 C187 C189 -1.9(9)
C194 C184 C188 C196 -0.2(12)
C195 C184 C188 C196 -178.7(7)
C194 C184 C188 C192 178.3(7)
C195 C184 C188 C192 -0.2(8)
C204 C187 C189 C202 -1.1(12)
C185 C187 C189 C202 179.4(7)
C204 C187 C189 C182 179.8(7)
C185 C187 C189 C182 0.3(9)
N37 C182 C189 C202 1.3(14)
N34 C182 C189 C202 -177.6(9)
N37 C182 C189 C187 -179.8(7)
N34 C182 C189 C187 1.3(9)
C185 N39 C190 N35 -1.1(13)
C185 N39 C190 C203 176.0(8)
C197 N35 C190 N39 176.8(7)
Y2 N35 C190 N39 -46.4(10)
Cd2 N35 C190 N39 47.8(9)
C197 N35 C190 C203 -0.5(8)
Y2 N35 C190 C203 136.3(5)
Cd2 N35 C190 C203 -129.6(6)
C197 N36 C192 N33 0.2(12)
C197 N36 C192 C188 179.9(7)
C195 N33 C192 N36 178.5(7)
Y2 N33 C192 N36 -45.3(10)
Cd2 N33 C192 N36 48.9(9)
C195 N33 C192 C188 -1.2(8)
Y2 N33 C192 C188 135.0(5)
Cd2 N33 C192 C188 -130.8(5)
C184 C188 C192 N36 -178.9(7)
C196 C188 C192 N36 -0.5(14)
C184 C188 C192 N33 0.9(9)
C196 C188 C192 N33 179.2(8)
C202 C191 C193 C204 1.2(14)
C198 C186 C194 C184 -0.1(13)
C188 C184 C194 C186 0.4(12)
C195 C184 C194 C186 178.5(8)
C181 N38 C195 N33 0.4(12)
C181 N38 C195 C184 -177.7(7)
C192 N33 C195 N38 -177.2(7)
Y2 N33 C195 N38 46.2(10)
Cd2 N33 C195 N38 -47.5(9)
C192 N33 C195 C184 1.1(8)
Y2 N33 C195 C184 -135.5(5)
Cd2 N33 C195 C184 130.8(5)
C194 C184 C195 N38 -0.5(14)
C188 C184 C195 N38 177.8(7)
C194 C184 C195 N33 -178.9(8)
C188 C184 C195 N33 -0.5(9)
C184 C188 C196 C198 -0.3(12)
C192 C188 C196 C198 -178.4(8)
C192 N36 C197 N35 0.4(12)
C192 N36 C197 C201 -178.8(7)
C190 N35 C197 N36 -179.0(7)
Y2 N35 C197 N36 44.9(10)
Cd2 N35 C197 N36 -48.5(9)
C190 N35 C197 C201 0.3(8)
Y2 N35 C197 C201 -135.9(5)
Cd2 N35 C197 C201 130.7(5)
C188 C196 C198 C186 0.6(13)
C194 C186 C198 C196 -0.4(14)
C363 C183 C199 C318 -0.7(12)
C180 C183 C199 C318 179.2(7)
C363 C183 C199 C181 179.7(7)
C180 C183 C199 C181 -0.4(8)
N38 C181 C199 C183 -178.4(7)
N40 C181 C199 C183 0.6(9)
N38 C181 C199 C318 2.1(13)
N40 C181 C199 C318 -178.9(8)
N36 C197 C201 C309 -1.5(14)
N35 C197 C201 C309 179.2(8)
N36 C197 C201 C203 179.3(7)
N35 C197 C201 C203 0.1(9)
C193 C191 C202 C189 -1.7(13)
C187 C189 C202 C191 1.6(12)
C182 C189 C202 C191 -179.6(8)
C308 C200 C203 C201 -0.6(13)
C308 C200 C203 C190 179.0(9)
C309 C201 C203 C200 0.1(13)
C197 C201 C203 C200 179.3(8)
C309 C201 C203 C190 -179.6(8)
C197 C201 C203 C190 -0.4(9)
N39 C190 C203 C200 3.5(15)
N35 C190 C203 C200 -179.1(9)
N39 C190 C203 C201 -176.9(7)
N35 C190 C203 C201 0.5(9)
C191 C193 C204 C187 -0.7(13)
C189 C187 C204 C193 0.6(12)
C185 C187 C204 C193 179.9(8)
C207 N48 C205 N44 1.3(12)
C207 N48 C205 C208 -178.8(7)
C209 N44 C205 N48 179.5(7)
Cd2 N44 C205 N48 44.6(9)
Dy2 N44 C205 N48 -48.8(9)
C209 N44 C205 C208 -0.4(8)
Cd2 N44 C205 C208 -135.3(5)
Dy2 N44 C205 C208 131.3(5)
C364 N42 C206 N47 0.5(12)
C364 N42 C206 C216 179.8(7)
C207 N47 C206 N42 179.7(7)
Cd2 N47 C206 N42 44.6(9)
Dy2 N47 C206 N42 -49.0(9)
C207 N47 C206 C216 0.3(8)
Cd2 N47 C206 C216 -134.8(5)
Dy2 N47 C206 C216 131.6(5)
C205 N48 C207 N47 -1.7(12)
C205 N48 C207 C211 179.2(7)
C206 N47 C207 N48 179.9(7)
Cd2 N47 C207 N48 -44.2(10)
Dy2 N47 C207 N48 49.4(9)
C206 N47 C207 C211 -0.9(8)
Cd2 N47 C207 C211 135.0(5)
Dy2 N47 C207 C211 -131.4(5)
N48 C205 C208 C210 1.4(14)
N44 C205 C208 C210 -178.7(8)
N48 C205 C208 C213 -179.8(7)
N44 C205 C208 C213 0.1(9)
C221 N45 C209 N44 1.4(12)
C221 N45 C209 C213 -179.9(7)
C205 N44 C209 N45 179.4(7)
Cd2 N44 C209 N45 -46.0(9)
Dy2 N44 C209 N45 46.7(9)
C205 N44 C209 C213 0.6(8)
Cd2 N44 C209 C213 135.2(5)
Dy2 N44 C209 C213 -132.1(5)
C213 C208 C210 C212 1.0(12)
C205 C208 C210 C212 179.6(8)
N48 C207 C211 C216 -179.6(7)
N47 C207 C211 C216 1.2(9)
N48 C207 C211 C220 -1.6(14)
N47 C207 C211 C220 179.2(8)
C208 C210 C212 O20 -179.2(7)
C208 C210 C212 C217 -1.7(12)
C251 O20 C212 C210 -7.0(12)
C251 O20 C212 C217 175.3(7)
C210 C208 C213 C219 0.3(12)
C205 C208 C213 C219 -178.6(7)
C210 C208 C213 C209 179.3(7)
C205 C208 C213 C209 0.3(8)
N45 C209 C213 C208 -179.5(7)
N44 C209 C213 C208 -0.6(9)
N45 C209 C213 C219 -0.6(13)
N44 C209 C213 C219 178.3(7)
C247 O22 C214 C215 -4.2(12)
C247 O22 C214 C218 177.2(8)
O22 C214 C215 C216 -179.8(7)
C218 C214 C215 C216 -1.4(12)
C220 C211 C216 C215 -0.6(12)
C207 C211 C216 C215 177.6(7)
C220 C211 C216 C206 -179.1(7)
C207 C211 C216 C206 -0.9(9)
C214 C215 C216 C211 1.2(12)
C214 C215 C216 C206 179.3(8)
N42 C206 C216 C211 -179.0(7)
N47 C206 C216 C211 0.4(9)
N42 C206 C216 C215 2.7(13)
N47 C206 C216 C215 -177.9(8)
C248 O17 C217 C219 -1.6(11)
C248 O17 C217 C212 178.5(7)
C210 C212 C217 O17 -178.9(7)
O20 C212 C217 O17 -1.1(10)
C210 C212 C217 C219 1.2(12)
O20 C212 C217 C219 179.0(7)
C244 O21 C218 C220 -2.7(11)
C244 O21 C218 C214 176.8(7)
C215 C214 C218 O21 -178.5(7)
O22 C214 C218 O21 0.1(10)
C215 C214 C218 C220 1.0(12)
O22 C214 C218 C220 179.5(7)
O17 C217 C219 C213 -179.9(7)
C212 C217 C219 C213 0.1(11)
C208 C213 C219 C217 -0.8(11)
C209 C213 C219 C217 -179.5(8)
O21 C218 C220 C211 179.1(7)
C214 C218 C220 C211 -0.3(12)
C216 C211 C220 C218 0.1(12)
C207 C211 C220 C218 -177.6(8)
C209 N45 C221 N46 -0.5(12)
C209 N45 C221 C230 -179.3(7)
C223 N46 C221 N45 179.9(7)
Cd2 N46 C221 N45 44.6(9)
Dy2 N46 C221 N45 -50.1(9)
C223 N46 C221 C230 -1.2(8)
Cd2 N46 C221 C230 -136.5(5)
Dy2 N46 C221 C230 128.8(5)
C223 N41 C222 N43 3.3(12)
C223 N41 C222 C226 -176.8(7)
C364 N43 C222 N41 178.4(7)
Cd2 N43 C222 N41 41.3(10)
Dy2 N43 C222 N41 -52.2(9)
C364 N43 C222 C226 -1.5(8)
Cd2 N43 C222 C226 -138.7(5)
Dy2 N43 C222 C226 127.8(5)
C222 N41 C223 N46 -0.5(12)
C222 N41 C223 C231 176.8(7)
C221 N46 C223 N41 178.4(7)
Cd2 N46 C223 N41 -45.7(9)
Dy2 N46 C223 N41 47.8(9)
C221 N46 C223 C231 0.8(8)
Cd2 N46 C223 C231 136.7(5)
Dy2 N46 C223 C231 -129.8(5)
C236 O23 C224 C227 -7.6(11)
C236 O23 C224 C228 174.0(7)
C232 C225 C226 C229 1.5(11)
C232 C225 C226 C222 178.2(8)
N41 C222 C226 C225 4.0(14)
N43 C222 C226 C225 -176.0(8)
N41 C222 C226 C229 -179.0(7)
N43 C222 C226 C229 1.0(9)
O23 C224 C227 C230 -178.8(7)
C228 C224 C227 C230 -0.6(11)
C237 O18 C228 C235 -3.3(11)
C237 O18 C228 C224 178.3(7)
O23 C224 C228 O18 -1.4(10)
C227 C224 C228 O18 -179.9(7)
O23 C224 C228 C235 -179.9(7)
C227 C224 C228 C235 1.7(12)
C225 C226 C229 C233 -1.1(12)
C222 C226 C229 C233 -178.5(7)
C225 C226 C229 C364 177.3(7)
C222 C226 C229 C364 0.0(8)
C224 C227 C230 C231 0.0(11)
C224 C227 C230 C221 177.5(8)
N45 C221 C230 C231 -179.9(7)
N46 C221 C230 C231 1.1(8)
N45 C221 C230 C227 2.3(13)
N46 C221 C230 C227 -176.7(8)
C227 C230 C231 C235 -0.5(12)
C221 C230 C231 C235 -178.5(7)
C227 C230 C231 C223 177.5(7)
C221 C230 C231 C223 -0.6(8)
N41 C223 C231 C230 -177.8(7)
N46 C223 C231 C230 -0.1(9)
N41 C223 C231 C235 -0.1(13)
N46 C223 C231 C235 177.6(7)
C243 O19 C232 C225 -5.8(12)
C243 O19 C232 C234 176.3(7)
C226 C225 C232 O19 -179.5(7)
C226 C225 C232 C234 -1.7(11)
C226 C229 C233 C234 0.8(11)
C364 C229 C233 C234 -177.2(8)
C312 O24 C234 C233 -2.6(10)
C312 O24 C234 C232 176.7(7)
C229 C233 C234 O24 178.4(7)
C229 C233 C234 C232 -1.0(11)
O19 C232 C234 O24 0.0(10)
C225 C232 C234 O24 -177.9(7)
O19 C232 C234 C233 179.4(7)
C225 C232 C234 C233 1.5(12)
C230 C231 C235 C228 1.6(11)
C223 C231 C235 C228 -175.9(8)
O18 C228 C235 C231 179.6(7)
C224 C228 C235 C231 -2.1(11)
C224 O23 C236 C245 -175.9(7)
C228 O18 C237 C239 -179.5(6)
O18 C237 C239 C246 -171.5(7)
C244 C241 C242 C238 -174.2(8)
C232 O19 C243 C314 -167.8(8)
C218 O21 C244 C241 179.4(7)
C242 C241 C244 O21 -172.1(8)
O23 C236 C245 C317 -179.7(8)
C237 C239 C246 C240 -170.2(8)
C214 O22 C247 C325 -170.9(8)
C217 O17 C248 C249 178.2(7)
O17 C248 C249 C250 -179.8(7)
C248 C249 C250 C321 173.0(8)
C212 O20 C251 C304 -173.6(7)
C261 N49 C252 N53 -1.4(12)
C261 N49 C252 C264 175.8(7)
C263 N53 C252 N49 173.8(7)
Dy2 N53 C252 N49 -34.9(10)
C263 N53 C252 C264 -3.7(8)
Dy2 N53 C252 C264 147.6(5)
C263 N51 C255 N55 -2.9(12)
C263 N51 C255 C266 174.1(7)
C258 N55 C255 N51 174.1(8)
Dy2 N55 C255 N51 -36.3(10)
C258 N55 C255 C266 -3.2(9)
Dy2 N55 C255 C266 146.4(5)
C258 N52 C257 N56 -3.0(12)
C258 N52 C257 C271 172.4(7)
C267 N56 C257 N52 172.6(7)
Dy2 N56 C257 N52 -31.3(11)
C267 N56 C257 C271 -3.4(8)
Dy2 N56 C257 C271 152.8(5)
C257 N52 C258 N55 0.4(12)
C257 N52 C258 C256 -177.0(7)
C255 N55 C258 N52 -174.4(8)
Dy2 N55 C258 N52 36.3(10)
C255 N55 C258 C256 3.3(8)
Dy2 N55 C258 C256 -146.0(5)
C266 C256 C258 N52 175.7(7)
C270 C256 C258 N52 -4.5(13)
C266 C256 C258 N55 -2.2(9)
C270 C256 C258 N55 177.7(8)
C282 C254 C259 C275 0.9(11)
C261 C254 C259 C275 178.3(7)
C282 C254 C259 C260 -178.1(7)
C261 C254 C259 C260 -0.6(8)
C267 N50 C260 N54 -2.5(12)
C267 N50 C260 C259 174.2(7)
C261 N54 C260 N50 172.4(7)
Dy2 N54 C260 N50 -32.9(10)
C261 N54 C260 C259 -4.7(8)
Dy2 N54 C260 C259 150.1(5)
C254 C259 C260 N50 -173.8(7)
C275 C259 C260 N50 7.4(13)
C254 C259 C260 N54 3.3(8)
C275 C259 C260 N54 -175.5(8)
C252 N49 C261 N54 2.7(12)
C252 N49 C261 C254 -173.9(7)
C260 N54 C261 N49 -172.7(7)
Dy2 N54 C261 N49 32.1(10)
C260 N54 C261 C254 4.2(8)
Dy2 N54 C261 C254 -150.9(5)
C259 C254 C261 N49 174.9(7)
C282 C254 C261 N49 -8.0(13)
C259 C254 C261 N54 -2.2(8)
C282 C254 C261 N54 174.9(8)
C273 C179 C262 C271 -1.4(12)
C273 C179 C262 C267 -177.5(8)
C255 N51 C263 N53 4.7(12)
C255 N51 C263 C253 -173.7(7)
C252 N53 C263 N51 -175.7(7)
Dy2 N53 C263 N51 32.6(10)
C252 N53 C263 C253 2.9(8)
Dy2 N53 C263 C253 -148.8(5)
C264 C253 C263 N51 177.8(7)
C274 C253 C263 N51 -5.9(13)
C264 C253 C263 N53 -0.9(8)
C274 C253 C263 N53 175.4(7)
C274 C253 C264 C269 -0.1(11)
C263 C253 C264 C269 176.7(7)
C274 C253 C264 C252 -178.1(7)
C263 C253 C264 C252 -1.4(8)
N49 C252 C264 C253 -174.5(7)
N53 C252 C264 C253 3.2(8)
N49 C252 C264 C269 7.8(13)
N53 C252 C264 C269 -174.6(8)
C270 C256 C266 C272 -1.9(12)
C258 C256 C266 C272 178.0(7)
C270 C256 C266 C255 -179.7(7)
C258 C256 C266 C255 0.2(9)
N51 C255 C266 C256 -175.5(7)
N55 C255 C266 C256 1.9(9)
N51 C255 C266 C272 6.9(14)
N55 C255 C266 C272 -175.7(8)
C260 N50 C267 N56 3.2(12)
C260 N50 C267 C262 -172.1(7)
C257 N56 C267 N50 -172.5(7)
Dy2 N56 C267 N50 31.4(10)
C257 N56 C267 C262 3.2(8)
Dy2 N56 C267 C262 -152.9(5)
C271 C262 C267 N50 174.2(7)
C179 C262 C267 N50 -9.2(13)
C271 C262 C267 N56 -1.8(8)
C179 C262 C267 N56 174.7(8)
C293 O31 C268 C265 -0.3(11)
C293 O31 C268 C273 178.6(7)
C271 C265 C268 O31 -179.4(7)
C271 C265 C268 C273 1.8(12)
C253 C264 C269 C278 0.1(11)
C252 C264 C269 C278 177.6(8)
C266 C256 C270 C279 2.7(11)
C258 C256 C270 C279 -177.1(8)
C268 C265 C271 C262 -3.4(11)
C268 C265 C271 C257 177.3(8)
C179 C262 C271 C265 3.3(12)
C267 C262 C271 C265 -179.8(7)
C179 C262 C271 C257 -177.2(7)
C267 C262 C271 C257 -0.3(8)
N52 C257 C271 C265 5.5(13)
N56 C257 C271 C265 -178.4(8)
N52 C257 C271 C262 -173.9(7)
N56 C257 C271 C262 2.2(8)
C256 C266 C272 C276 0.4(11)
C255 C266 C272 C276 177.6(8)
C296 O28 C273 C179 -0.7(11)
C296 O28 C273 C268 177.8(6)
C262 C179 C273 O28 178.2(7)
C262 C179 C273 C268 -0.2(11)
O31 C268 C273 O28 2.5(10)
C265 C268 C273 O28 -178.6(7)
O31 C268 C273 C179 -178.9(7)
C265 C268 C273 C179 0.0(12)
C264 C253 C274 C277 1.6(11)
C263 C253 C274 C277 -174.3(8)
C254 C259 C275 C280 -0.3(11)
C260 C259 C275 C280 178.4(8)
C301 O29 C276 C272 1.1(11)
C301 O29 C276 C279 -179.2(7)
C266 C272 C276 O29 179.8(7)
C266 C272 C276 C279 0.1(11)
C284 O25 C277 C274 1.0(11)
C284 O25 C277 C278 -179.4(6)
C253 C274 C277 O25 176.4(7)
C253 C274 C277 C278 -3.1(11)
C287 O32 C278 C269 2.2(11)
C287 O32 C278 C277 -175.6(7)
C264 C269 C278 O32 -179.3(7)
C264 C269 C278 C277 -1.6(11)
O25 C277 C278 O32 1.6(10)
C274 C277 C278 O32 -178.8(7)
O25 C277 C278 C269 -176.3(7)
C274 C277 C278 C269 3.2(12)
C302 O27 C279 C270 -7.4(11)
C302 O27 C279 C276 171.8(7)
C256 C270 C279 O27 176.9(7)
C256 C270 C279 C276 -2.2(11)
O29 C276 C279 O27 1.9(10)
C272 C276 C279 O27 -178.4(7)
O29 C276 C279 C270 -178.8(7)
C272 C276 C279 C270 0.9(12)
C292 O30 C280 C275 4.9(12)
C292 O30 C280 C281 -173.0(8)
C259 C275 C280 O30 -178.2(7)
C259 C275 C280 C281 -0.3(12)
C290 O26 C281 C282 -1.2(11)
C290 O26 C281 C280 176.1(7)
O30 C280 C281 C282 178.3(7)
C275 C280 C281 C282 0.3(13)
O30 C280 C281 O26 0.9(10)
C275 C280 C281 O26 -177.2(7)
O26 C281 C282 C254 177.5(7)
C280 C281 C282 C254 0.4(12)
C259 C254 C282 C281 -0.9(12)
C261 C254 C282 C281 -177.6(8)
C277 O25 C284 C283 -179.0(6)
C286 C283 C284 O25 -173.8(6)
C284 C283 C286 C285 177.1(7)
C278 O32 C287 C288 -175.2(7)
O32 C287 C288 C303 -177.2(8)
C281 O26 C290 C289 178.6(7)
C291 C289 C290 O26 -175.5(6)
C290 C289 C291 C316 180.0(7)
C280 O30 C292 C315 176.5(8)
C268 O31 C293 C294 -178.1(7)
O31 C293 C294 C295 -177.0(7)
C293 C294 C295 C360 177.1(8)
C273 O28 C296 C297 179.1(6)
O28 C296 C297 C298 -177.5(6)
C296 C297 C298 C299 176.7(7)
C276 O29 C301 C300 177.8(7)
C322 C300 C301 O29 -173.8(9)
C279 O27 C302 C367 -175.4(7)
C287 C288 C303 C375 72.2(15)
C287 C288 C303 C376 161.6(16)
O20 C251 C304 C372 179.8(10)
C203 C200 C308 C307 0.4(13)
C309 C307 C308 C200 0.3(14)
C203 C201 C309 C307 0.6(12)
C197 C201 C309 C307 -178.5(8)
C308 C307 C309 C201 -0.8(13)
C313 C310 C311 C312 -177.6(7)
C234 O24 C312 C311 -178.4(6)
C310 C311 C312 O24 -176.2(7)
O19 C243 C314 C393 178.9(12)
O30 C292 C315 C358 -177.0(12)
C236 C245 C317 C306 175.1(10)
C183 C199 C318 C319 -0.1(12)
C181 C199 C318 C319 179.4(8)
C199 C318 C319 C320 0.6(13)
C318 C319 C320 C363 -0.2(14)
C301 C300 C322 C323 174.2(12)
O22 C247 C325 C326 -175.0(11)
C247 C325 C326 C362 178.7(13)
C329 N57 C327 N62 -6.9(13)
C329 N57 C327 C338 169.0(7)
C342 N62 C327 N57 173.8(8)
Y2 N62 C327 N57 -26.6(11)
C342 N62 C327 C338 -2.5(9)
Y2 N62 C327 C338 157.0(5)
C327 N57 C329 N58 3.0(12)
C327 N57 C329 C333 -171.2(7)
C346 N58 C329 N57 -168.9(7)
Y2 N58 C329 N57 33.9(10)
C346 N58 C329 C333 5.9(8)
Y2 N58 C329 C333 -151.2(5)
C341 C328 C331 C333 0.5(13)
C341 C328 C331 C346 -175.2(9)
C348 N60 C332 N63 5.0(14)
C348 N60 C332 C361 -170.0(8)
C339 N63 C332 N60 -171.7(8)
Y2 N63 C332 N60 32.8(12)
C339 N63 C332 C361 4.0(9)
Y2 N63 C332 C361 -151.6(5)
C328 C331 C333 C336 0.3(12)
C346 C331 C333 C336 177.0(7)
C328 C331 C333 C329 -176.4(7)
C346 C331 C333 C329 0.3(9)
N57 C329 C333 C331 171.2(7)
N58 C329 C333 C331 -3.9(9)
N57 C329 C333 C336 -5.0(14)
N58 C329 C333 C336 179.9(8)
C331 C333 C336 C353 -0.9(12)
C329 C333 C336 C353 174.9(8)
C345 C334 C337 C340 3.2(13)
C345 C334 C337 C349 -178.5(9)
N57 C327 C338 C344 3.7(15)
N62 C327 C338 C344 -179.7(9)
N57 C327 C338 C357 -174.5(7)
N62 C327 C338 C357 2.1(9)
C342 N59 C339 N63 -2.7(14)
C342 N59 C339 C350 173.7(8)
C332 N63 C339 N59 172.7(8)
Y2 N63 C339 N59 -31.8(11)
C332 N63 C339 C350 -4.1(9)
Y2 N63 C339 C350 151.3(6)
C356 C335 C340 C337 0.1(13)
C356 C335 C340 C348 -178.4(9)
C334 C337 C340 C335 -2.5(13)
C349 C337 C340 C335 178.7(8)
C334 C337 C340 C348 176.3(8)
C349 C337 C340 C348 -2.4(9)
C331 C328 C341 C353 -0.5(14)
C339 N59 C342 N62 4.5(14)
C339 N59 C342 C357 -168.6(8)
C327 N62 C342 N59 -171.7(8)
Y2 N62 C342 N59 29.0(12)
C327 N62 C342 C357 2.0(9)
Y2 N62 C342 C357 -157.2(5)
C357 C338 C344 C355 0.4(13)
C327 C338 C344 C355 -177.5(9)
C337 C334 C345 C356 -1.6(14)
C349 N61 C346 N58 -2.9(13)
C349 N61 C346 C331 174.0(7)
C329 N58 C346 N61 171.5(8)
Y2 N58 C346 N61 -31.5(11)
C329 N58 C346 C331 -5.8(9)
Y2 N58 C346 C331 151.2(5)
C333 C331 C346 N61 -174.1(7)
C328 C331 C346 N61 2.1(14)
C333 C331 C346 N58 3.4(9)
C328 C331 C346 N58 179.6(8)
C357 C343 C347 C355 -0.7(14)
C332 N60 C348 N64 -5.7(14)
C332 N60 C348 C340 170.9(8)
C349 N64 C348 N60 172.2(8)
Y2 N64 C348 N60 -31.2(11)
C349 N64 C348 C340 -4.8(9)
Y2 N64 C348 C340 151.9(5)
C335 C340 C348 N60 6.1(15)
C337 C340 C348 N60 -172.6(8)
C335 C340 C348 N64 -176.8(9)
C337 C340 C348 N64 4.5(9)
C346 N61 C349 N64 4.4(13)
C346 N61 C349 C337 -173.8(8)
C348 N64 C349 N61 -175.2(8)
Y2 N64 C349 N61 28.9(11)
C348 N64 C349 C337 3.2(9)
Y2 N64 C349 C337 -152.7(5)
C334 C337 C349 N61 -0.5(15)
C340 C337 C349 N61 178.0(8)
C334 C337 C349 N64 -179.0(9)
C340 C337 C349 N64 -0.4(9)
N59 C339 C350 C354 1.9(16)
N63 C339 C350 C354 178.9(10)
N59 C339 C350 C361 -174.4(8)
N63 C339 C350 C361 2.6(10)
C352 C330 C351 C354 3.8(18)
C351 C330 C352 C361 -3.4(17)
C328 C341 C353 C336 -0.2(14)
C333 C336 C353 C341 0.9(13)
C361 C350 C354 C351 -2.2(15)
C339 C350 C354 C351 -178.0(10)
C330 C351 C354 C350 -1.0(17)
C343 C347 C355 C344 0.8(15)
C338 C344 C355 C347 -0.6(14)
C334 C345 C356 C335 -0.7(15)
C340 C335 C356 C345 1.5(14)
C344 C338 C357 C343 -0.4(13)
C327 C338 C357 C343 178.0(8)
C344 C338 C357 C342 -179.2(8)
C327 C338 C357 C342 -0.8(9)
C347 C343 C357 C338 0.6(13)
C347 C343 C357 C342 179.0(9)
N59 C342 C357 C338 173.5(8)
N62 C342 C357 C338 -0.7(10)
N59 C342 C357 C343 -5.2(15)
N62 C342 C357 C343 -179.3(9)
C292 C315 C358 C359 179.6(14)
C354 C350 C361 C352 2.5(14)
C339 C350 C361 C352 179.3(8)
C354 C350 C361 C332 -177.0(9)
C339 C350 C361 C332 -0.2(10)
C330 C352 C361 C350 0.3(14)
C330 C352 C361 C332 179.6(10)
N60 C332 C361 C350 173.6(8)
N63 C332 C361 C350 -2.3(10)
N60 C332 C361 C352 -5.9(16)
N63 C332 C361 C352 178.3(9)
C319 C320 C363 C183 -0.6(13)
C199 C183 C363 C320 1.0(12)
C180 C183 C363 C320 -178.8(8)
C206 N42 C364 N43 -0.3(12)
C206 N42 C364 C229 175.9(7)
C222 N43 C364 N42 178.1(7)
Cd2 N43 C364 N42 -44.2(9)
Dy2 N43 C364 N42 49.7(9)
C222 N43 C364 C229 1.5(8)
Cd2 N43 C364 C229 139.3(5)
Dy2 N43 C364 C229 -126.8(5)
C233 C229 C364 N42 0.5(13)
C226 C229 C364 N42 -177.7(7)
C233 C229 C364 N43 177.3(8)
C226 C229 C364 N43 -0.9(9)
O27 C302 C367 C392 173.6(10)
C251 C304 C372 C385 -178.4(13)
C176 C72 C373 C374 177.8(19)
O7 C34 C378 C390 -56.5(17)
C29 O4 C381 C383 167.1(9)
O4 C381 C383 C382 -165.7(12)
C380 C382 C383 C381 -171.6(12)
O3 C36 C386 C394 61.2(16)
C75 C159 C387 C384 159.4(18)
C34 C378 C390 C379 177.9(12)
C164 C163 C391 C389 172.3(15)
C302 C367 C392 C324 172.5(12)
C243 C314 C393 C305 176.2(13)
C36 C386 C394 C395 163.0(16)
